data_2225829
loop_
_publ_author_name
'Liu, Zuoliang'
'Zhang, Guochun'
'Zhang, Jianxiu'
'Fu, Peizhen'
'Wu, Yicheng'

_publ_section_title
;
 Nonapotassium trialuminium hexaphosphate
;
_journal_coeditor_code FB2181
_journal_issue 5
_journal_name_full 'Acta Crystallographica Section E'
_journal_page_first i37
_journal_page_last i38
_journal_paper_doi 10.1107/S160053681001305X
_journal_volume 66
_journal_year 2010
_chemical_formula_iupac 'K9 Al3 (P O4)6'
_chemical_formula_moiety 'Al3 K9 O24 P6'
_chemical_formula_sum 'Al3 K9 O24 P6'
_chemical_formula_weight 1002.66
_chemical_name_common 'potassium aluminophosphate'
_chemical_name_systematic 'Nonapotassium trialuminium hexaphosphate'
_space_group_IT_number 14
_symmetry_cell_setting monoclinic
_symmetry_space_group_name_Hall '-P 2ybc'
_symmetry_space_group_name_H-M 'P 1 21/c 1'
_atom_sites_solution_primary direct
_atom_sites_solution_secondary difmap
_audit_creation_method SHELXL-97
_cell_angle_alpha 90.00
_cell_angle_beta 100.56(3)
_cell_angle_gamma 90.00
_cell_formula_units_Z 4
_cell_length_a 20.289(4)
_cell_length_b 9.835(2)
_cell_length_c 13.521(3)
_cell_measurement_reflns_used 11243
_cell_measurement_temperature 113(2)
_cell_measurement_theta_max 36.1
_cell_measurement_theta_min 1.5
_cell_volume 2652.3(10)
_computing_cell_refinement '<i>CrystalClear</i> (Rigaku/MSC, 2005)'
_computing_data_collection '<i>CrystalClear</i> (Rigaku/MSC, 2005)'
_computing_data_reduction '<i>CrystalClear</i> (Rigaku/MSC, 2005)'
_computing_molecular_graphics '<i>Mercury</i> (Macrae <i>et al.</i>, 2006)'
_computing_publication_material
;
CrystalStructure (Rigaku/MSC, 2005)
;
_computing_structure_refinement '<i>SHELXL97</i> (Sheldrick, 2008)'
_computing_structure_solution '<i>SHELXS97</i> (Sheldrick, 2008)'
_diffrn_ambient_temperature 113(2)
_diffrn_detector_area_resol_mean 7.31
_diffrn_measured_fraction_theta_full 0.990
_diffrn_measured_fraction_theta_max 0.911
_diffrn_measurement_device_type 'Bruker SMART 1000'
_diffrn_measurement_method '\w and \f scans'
_diffrn_radiation_monochromator confocal
_diffrn_radiation_source 'rotating anode'
_diffrn_radiation_type MoK\a
_diffrn_radiation_wavelength 0.71073
_diffrn_reflns_av_R_equivalents 0.0277
_diffrn_reflns_av_sigmaI/netI 0.0300
_diffrn_reflns_limit_h_max 32
_diffrn_reflns_limit_h_min -32
_diffrn_reflns_limit_k_max 14
_diffrn_reflns_limit_k_min -15
_diffrn_reflns_limit_l_max 21
_diffrn_reflns_limit_l_min -21
_diffrn_reflns_number 35263
_diffrn_reflns_theta_full 25.00
_diffrn_reflns_theta_max 36.37
_diffrn_reflns_theta_min 2.04
_diffrn_standards_number 0
_exptl_absorpt_coefficient_mu 2.017
_exptl_absorpt_correction_T_max 0.7128
_exptl_absorpt_correction_T_min 0.6220
_exptl_absorpt_correction_type numerical
_exptl_absorpt_process_details '(<i>CrystalClear</i>; Rigaku/MSC, 2005)'
_exptl_crystal_colour colorless
_exptl_crystal_density_diffrn 2.511
_exptl_crystal_density_method 'not measured'
_exptl_crystal_description block
_exptl_crystal_F_000 1968
_exptl_crystal_size_max 0.26
_exptl_crystal_size_mid 0.20
_exptl_crystal_size_min 0.18
_refine_diff_density_max 0.542
_refine_diff_density_min -0.519
_refine_ls_extinction_coef 0.0094(3)
_refine_ls_extinction_expression Fc^*^=kFc[1+0.001xFc^2^\l^3^/sin(2\q)]^-1/4^
_refine_ls_extinction_method '<i>SHELXL97</i> (Sheldrick, 2008)'
_refine_ls_goodness_of_fit_ref 1.099
_refine_ls_matrix_type full
_refine_ls_number_constraints 0
_refine_ls_number_parameters 380
_refine_ls_number_reflns 11751
_refine_ls_number_restraints 0
_refine_ls_restrained_S_all 1.099
_refine_ls_R_factor_all 0.0283
_refine_ls_R_factor_gt 0.0227
_refine_ls_shift/su_max 0.002
_refine_ls_shift/su_mean 0.000
_refine_ls_structure_factor_coef Fsqd
_refine_ls_weighting_details 'calc w=1/[\s^2^(Fo^2^)+(0.0289P)^2^+0.2004P] where P=(Fo^2^+2Fc^2^)/3'
_refine_ls_weighting_scheme calc
_refine_ls_wR_factor_gt 0.0575
_refine_ls_wR_factor_ref 0.0594
_reflns_number_gt 10169
_reflns_number_total 11751
_reflns_threshold_expression I>2\s(I)
_cod_data_source_file fb2181.cif
_cod_data_source_block I
_cod_original_cell_volume 2652.2(9)
_cod_original_sg_symbol_H-M 'P 21/c'
_cod_database_code 2225829
_cod_database_fobs_code 2225829

loop_
_symmetry_equiv_pos_as_xyz
'x, y, z'
'-x, y+1/2, -z+1/2'
'-x, -y, -z'
'x, -y-1/2, z-1/2'

loop_
_atom_site_type_symbol
_atom_site_label
_atom_site_fract_x
_atom_site_fract_y
_atom_site_fract_z
_atom_site_U_iso_or_equiv
_atom_site_adp_type
_atom_site_calc_flag
_atom_site_refinement_flags
_atom_site_occupancy
_atom_site_disorder_assembly
_atom_site_disorder_group
P P1 0.298252(13) 0.34947(3) 0.33480(2) 0.00581(5) Uani d . 1 . .
P P2 0.533853(13) 0.58644(3) 0.36009(2) 0.00594(5) Uani d . 1 . .
P P3 0.187195(13) 0.57954(3) 0.69175(2) 0.00569(5) Uani d . 1 . .
P P4 -0.043493(13) 0.14690(3) 0.10689(2) 0.00566(5) Uani d . 1 . .
P P5 0.356473(13) 0.65268(3) 0.99111(2) 0.00556(5) Uani d . 1 . .
P P6 0.134551(13) 0.14154(3) 0.50989(2) 0.00546(5) Uani d . 1 . .
Al Al1 0.089399(16) 0.07540(3) 0.02839(2) 0.00532(6) Uani d . 1 . .
Al Al2 0.248584(16) 0.06371(3) 0.38928(2) 0.00494(6) Uani d . 1 . .
Al Al3 0.404521(16) 0.56335(3) 0.44487(2) 0.00506(6) Uani d . 1 . .
O O1 0.30136(4) 0.20134(8) 0.37989(6) 0.01040(14) Uani d . 1 . .
O O2 0.30827(5) 0.34641(8) 0.22768(6) 0.01385(16) Uani d . 1 . .
O O3 0.23519(4) 0.41939(8) 0.35084(7) 0.01469(16) Uani d . 1 . .
O O4 0.36066(5) 0.41798(8) 0.40128(7) 0.01553(18) Uani d . 1 . .
O O5 0.57090(4) 0.71131(8) 0.40329(6) 0.01132(15) Uani d . 1 . .
O O6 0.54290(4) 0.54825(8) 0.25534(6) 0.00961(14) Uani d . 1 . .
O O7 0.45662(4) 0.60301(9) 0.35924(6) 0.01063(14) Uani d . 1 . .
O O8 0.55470(4) 0.45990(7) 0.43131(6) 0.00885(14) Uani d . 1 . .
O O9 0.24384(4) 0.56940(8) 0.63432(6) 0.01142(15) Uani d . 1 . .
O O10 0.11777(4) 0.54245(7) 0.62321(6) 0.00823(14) Uani d . 1 . .
O O11 0.17814(4) 0.71622(8) 0.73771(6) 0.01017(14) Uani d . 1 . .
O O12 0.19385(4) 0.46544(8) 0.77559(6) 0.00888(14) Uani d . 1 . .
O O13 -0.09231(4) 0.25724(7) 0.06586(6) 0.00840(13) Uani d . 1 . .
O O14 0.01158(4) 0.14074(7) 0.03954(6) 0.00818(14) Uani d . 1 . .
O O15 -0.07987(4) 0.00350(7) 0.09080(6) 0.00757(13) Uani d . 1 . .
O O16 -0.01117(4) 0.16378(8) 0.21565(6) 0.01014(14) Uani d . 1 . .
O O17 0.34118(4) 0.65873(8) 1.09580(6) 0.01213(15) Uani d . 1 . .
O O18 0.35063(4) 0.79852(7) 0.94185(6) 0.00881(14) Uani d . 1 . .
O O19 0.42285(4) 0.58847(8) 0.98471(7) 0.01214(15) Uani d . 1 . .
O O20 0.29847(4) 0.57812(8) 0.91867(6) 0.01111(15) Uani d . 1 . .
O O21 0.20437(4) 0.09364(8) 0.48639(6) 0.00835(13) Uani d . 1 . .
O O22 0.11949(4) 0.05905(7) 0.59700(6) 0.00888(14) Uani d . 1 . .
O O23 0.14854(4) 0.29353(7) 0.54464(6) 0.00891(14) Uani d . 1 . .
O O24 0.08212(4) 0.14116(8) 0.41564(6) 0.01017(14) Uani d . 1 . .
K K1 0.287854(12) 0.17131(2) 0.079146(18) 0.00949(4) Uani d . 1 . .
K K2 0.420108(12) 0.44811(2) 0.178588(19) 0.01038(4) Uani d . 1 . .
K K3 0.233669(12) 0.57239(2) 0.160286(19) 0.01005(4) Uani d . 1 . .
K K4 0.551481(12) 0.66477(2) 0.075535(18) 0.00984(4) Uani d . 1 . .
K K5 0.370503(13) 0.84243(2) 0.243608(19) 0.01203(5) Uani d . 1 . .
K K6 0.054431(12) 0.67635(2) 0.106782(18) 0.00886(4) Uani d . 1 . .
K K7 0.213027(11) 0.66267(2) 0.427477(18) 0.00950(4) Uani d . 1 . .
K K8 0.058558(12) 0.93957(2) 0.292875(18) 0.01007(4) Uani d . 1 . .
K K9 0.116931(12) 0.29859(2) 0.266699(19) 0.01164(5) Uani d . 1 . .

loop_
_atom_site_aniso_label
_atom_site_aniso_U_11
_atom_site_aniso_U_22
_atom_site_aniso_U_33
_atom_site_aniso_U_12
_atom_site_aniso_U_13
_atom_site_aniso_U_23
P1 0.00581(11) 0.00550(10) 0.00599(12) -0.00069(8) 0.00070(9) -0.00048(8)
P2 0.00578(11) 0.00678(10) 0.00535(11) 0.00080(8) 0.00123(9) 0.00050(8)
P3 0.00625(11) 0.00554(10) 0.00511(11) -0.00021(8) 0.00058(9) 0.00017(8)
P4 0.00518(11) 0.00625(10) 0.00552(11) -0.00004(8) 0.00088(8) -0.00072(8)
P5 0.00535(11) 0.00497(10) 0.00632(12) -0.00068(8) 0.00096(9) -0.00019(8)
P6 0.00536(11) 0.00549(10) 0.00549(11) 0.00029(8) 0.00088(8) 0.00015(8)
Al1 0.00504(13) 0.00500(12) 0.00582(14) -0.00004(9) 0.00069(11) -0.00028(10)
Al2 0.00504(13) 0.00437(12) 0.00522(14) 0.00060(9) 0.00042(10) -0.00012(10)
Al3 0.00478(13) 0.00426(12) 0.00582(14) 0.00029(9) 0.00011(10) -0.00015(10)
O1 0.0108(3) 0.0065(3) 0.0133(4) -0.0026(2) 0.0007(3) 0.0015(3)
O2 0.0213(4) 0.0131(4) 0.0086(4) 0.0002(3) 0.0065(3) 0.0005(3)
O3 0.0110(4) 0.0129(4) 0.0217(5) 0.0031(3) 0.0072(3) -0.0006(3)
O4 0.0157(4) 0.0068(3) 0.0195(4) -0.0029(3) -0.0091(3) 0.0002(3)
O5 0.0147(4) 0.0073(3) 0.0115(4) -0.0024(3) 0.0013(3) 0.0000(3)
O6 0.0100(3) 0.0133(3) 0.0060(3) 0.0015(3) 0.0026(3) -0.0003(3)
O7 0.0071(3) 0.0172(4) 0.0079(4) 0.0033(3) 0.0023(3) 0.0021(3)
O8 0.0114(3) 0.0071(3) 0.0071(3) 0.0011(2) -0.0006(3) 0.0011(3)
O9 0.0096(3) 0.0145(4) 0.0112(4) -0.0004(3) 0.0045(3) -0.0001(3)
O10 0.0077(3) 0.0085(3) 0.0073(3) 0.0005(2) -0.0018(3) -0.0011(3)
O11 0.0130(4) 0.0069(3) 0.0100(4) 0.0001(3) 0.0004(3) -0.0022(3)
O12 0.0094(3) 0.0087(3) 0.0073(3) -0.0019(2) -0.0016(3) 0.0030(3)
O13 0.0081(3) 0.0079(3) 0.0094(3) 0.0018(2) 0.0020(3) 0.0008(3)
O14 0.0064(3) 0.0083(3) 0.0108(4) 0.0005(2) 0.0042(3) 0.0004(3)
O15 0.0091(3) 0.0068(3) 0.0072(3) -0.0023(2) 0.0026(3) -0.0008(2)
O16 0.0112(4) 0.0116(3) 0.0069(4) 0.0002(3) -0.0004(3) -0.0022(3)
O17 0.0165(4) 0.0117(3) 0.0093(4) -0.0007(3) 0.0054(3) 0.0000(3)
O18 0.0083(3) 0.0057(3) 0.0119(4) -0.0020(2) 0.0005(3) 0.0018(3)
O19 0.0080(3) 0.0113(3) 0.0175(4) 0.0025(3) 0.0033(3) 0.0004(3)
O20 0.0107(3) 0.0078(3) 0.0130(4) -0.0045(3) -0.0027(3) 0.0008(3)
O21 0.0077(3) 0.0107(3) 0.0070(3) 0.0023(2) 0.0022(3) 0.0001(3)
O22 0.0101(3) 0.0092(3) 0.0078(3) -0.0004(2) 0.0028(3) 0.0015(3)
O23 0.0072(3) 0.0051(3) 0.0139(4) 0.0009(2) 0.0006(3) -0.0007(3)
O24 0.0083(3) 0.0133(3) 0.0079(4) 0.0006(3) -0.0011(3) -0.0007(3)
K1 0.00909(9) 0.00962(9) 0.00989(10) -0.00004(7) 0.00210(8) 0.00004(7)
K2 0.01006(9) 0.00876(9) 0.01141(11) -0.00028(7) -0.00044(8) -0.00135(8)
K3 0.00859(9) 0.00980(9) 0.01165(11) -0.00057(7) 0.00156(8) -0.00163(8)
K4 0.01018(9) 0.01036(9) 0.00913(10) -0.00115(7) 0.00219(8) 0.00072(7)
K5 0.01415(11) 0.01086(10) 0.01155(11) -0.00281(7) 0.00362(8) -0.00148(8)
K6 0.00872(9) 0.00997(9) 0.00819(10) 0.00093(7) 0.00236(7) 0.00127(7)
K7 0.00723(9) 0.01039(9) 0.01103(10) 0.00059(7) 0.00207(8) 0.00037(7)
K8 0.01277(10) 0.00765(9) 0.01026(10) 0.00019(7) 0.00335(8) 0.00097(7)
K9 0.01126(10) 0.01316(10) 0.01026(10) -0.00163(7) 0.00134(8) 0.00316(8)

loop_
_atom_type_symbol
_atom_type_description
_atom_type_scat_dispersion_real
_atom_type_scat_dispersion_imag
_atom_type_scat_source
O O 0.0106 0.0060 'International Tables Vol C Tables 4.2.6.8 and 6.1.1.4'
Al Al 0.0645 0.0514 'International Tables Vol C Tables 4.2.6.8 and 6.1.1.4'
P P 0.1023 0.0942 'International Tables Vol C Tables 4.2.6.8 and 6.1.1.4'
K K 0.2009 0.2494 'International Tables Vol C Tables 4.2.6.8 and 6.1.1.4'

loop_
_geom_angle_atom_site_label_1
_geom_angle_atom_site_label_2
_geom_angle_atom_site_label_3
_geom_angle_site_symmetry_1
_geom_angle_site_symmetry_3
_geom_angle
_geom_angle_publ_flag
O2 P1 O3 . . 114.74(6) ?
O2 P1 O4 . . 108.96(6) ?
O3 P1 O4 . . 109.93(5) ?
O2 P1 O1 . . 110.62(5) ?
O3 P1 O1 . . 109.99(5) ?
O4 P1 O1 . . 101.83(5) ?
O5 P2 O6 . . 115.50(5) ?
O5 P2 O7 . . 110.19(5) ?
O6 P2 O7 . . 108.14(5) ?
O5 P2 O8 . . 110.34(5) ?
O6 P2 O8 . . 108.08(5) ?
O7 P2 O8 . . 103.92(5) ?
O9 P3 O11 . . 115.78(5) ?
O9 P3 O10 . . 111.44(5) ?
O11 P3 O10 . . 106.55(4) ?
O9 P3 O12 . . 110.48(5) ?
O11 P3 O12 . . 109.75(5) ?
O10 P3 O12 . . 101.90(5) ?
O13 P4 O16 . . 114.83(5) ?
O13 P4 O14 . . 107.75(5) ?
O16 P4 O14 . . 110.03(5) ?
O13 P4 O15 . . 109.38(5) ?
O16 P4 O15 . . 109.88(5) ?
O14 P4 O15 . . 104.43(4) ?
O19 P5 O17 . . 114.32(6) ?
O19 P5 O20 . . 110.19(5) ?
O17 P5 O20 . . 110.20(5) ?
O19 P5 O18 . . 110.88(5) ?
O17 P5 O18 . . 110.42(5) ?
O20 P5 O18 . . 99.89(5) ?
O24 P6 O22 . . 116.61(5) ?
O24 P6 O23 . . 108.41(4) ?
O22 P6 O23 . . 109.19(5) ?
O24 P6 O21 . . 110.50(5) ?
O22 P6 O21 . . 108.33(5) ?
O23 P6 O21 . . 102.92(4) ?
O14 Al1 O10 . 4_565 111.38(5) ?
O14 Al1 O23 . 4_565 109.29(4) ?
O10 Al1 O23 4_565 4_565 105.73(4) ?
O14 Al1 O15 . 3 107.00(5) ?
O10 Al1 O15 4_565 3 110.15(4) ?
O23 Al1 O15 4_565 3 113.35(5) ?
O20 Al2 O1 4_565 . 107.57(5) ?
O20 Al2 O21 4_565 . 108.87(4) ?
O1 Al2 O21 . . 109.31(4) ?
O20 Al2 O12 4_565 4_565 108.74(4) ?
O1 Al2 O12 . 4_565 111.28(4) ?
O21 Al2 O12 . 4_565 110.98(4) ?
O4 Al3 O18 . 4_575 110.83(5) ?
O4 Al3 O8 . 3_666 110.07(4) ?
O18 Al3 O8 4_575 3_666 108.12(4) ?
O4 Al3 O7 . . 107.13(5) ?
O18 Al3 O7 4_575 . 105.30(4) ?
O8 Al3 O7 3_666 . 115.31(4) ?
O2 K1 O9 . 4_565 112.37(3) ?
O2 K1 O23 . 4_565 93.41(4) ?
O9 K1 O23 4_565 4_565 77.18(3) ?
O2 K1 O5 . 2_645 80.25(4) ?
O9 K1 O5 4_565 2_645 118.54(3) ?
O23 K1 O5 4_565 2_645 164.26(2) ?
O2 K1 O21 . 4_565 79.16(3) ?
O9 K1 O21 4_565 4_565 127.19(3) ?
O23 K1 O21 4_565 4_565 50.22(2) ?
O5 K1 O21 2_645 4_565 114.15(3) ?
O2 K1 O1 . 4_565 112.50(3) ?
O9 K1 O1 4_565 4_565 134.51(3) ?
O23 K1 O1 4_565 4_565 93.09(4) ?
O5 K1 O1 2_645 4_565 76.36(4) ?
O21 K1 O1 4_565 4_565 56.35(3) ?
O2 K1 O4 . 4_565 137.20(3) ?
O9 K1 O4 4_565 4_565 101.05(3) ?
O23 K1 O4 4_565 4_565 120.30(3) ?
O5 K1 O4 2_645 4_565 60.10(3) ?
O21 K1 O4 4_565 4_565 101.67(3) ?
O1 K1 O4 4_565 4_565 46.26(2) ?
O2 K1 O3 . 4_565 154.13(3) ?
O9 K1 O3 4_565 4_565 87.31(3) ?
O23 K1 O3 4_565 4_565 74.07(4) ?
O5 K1 O3 2_645 4_565 105.70(4) ?
O21 K1 O3 4_565 4_565 75.45(3) ?
O1 K1 O3 4_565 4_565 47.66(2) ?
O4 K1 O3 4_565 4_565 46.44(3) ?
O5 K2 O2 2_645 . 84.23(3) ?
O5 K2 O6 2_645 . 110.99(3) ?
O2 K2 O6 . . 143.69(3) ?
O5 K2 O17 2_645 1_554 125.94(3) ?
O2 K2 O17 . 1_554 85.69(3) ?
O6 K2 O17 . 1_554 108.13(3) ?
O5 K2 O7 2_645 . 144.48(3) ?
O2 K2 O7 . . 94.94(3) ?
O6 K2 O7 . . 53.24(3) ?
O17 K2 O7 1_554 . 89.24(3) ?
O5 K2 O19 2_645 1_554 91.51(3) ?
O2 K2 O19 . 1_554 123.16(3) ?
O6 K2 O19 . 1_554 90.25(3) ?
O17 K2 O19 1_554 1_554 52.44(3) ?
O7 K2 O19 . 1_554 117.53(3) ?
O17 K3 O22 1_554 4_565 141.01(3) ?
O17 K3 O11 1_554 4_575 108.28(3) ?
O22 K3 O11 4_565 4_575 95.71(3) ?
O17 K3 O2 1_554 . 86.06(3) ?
O22 K3 O2 4_565 . 96.21(3) ?
O11 K3 O2 4_575 . 138.28(3) ?
O17 K3 O21 1_554 4_565 88.37(3) ?
O22 K3 O21 4_565 4_565 54.13(3) ?
O11 K3 O21 4_575 4_565 137.29(3) ?
O2 K3 O21 . 4_565 80.11(3) ?
O17 K3 O3 1_554 . 124.84(3) ?
O22 K3 O3 4_565 . 84.42(4) ?
O11 K3 O3 4_575 . 89.56(3) ?
O2 K3 O3 . . 52.20(3) ?
O21 K3 O3 4_565 . 113.19(3) ?
O19 K4 O5 3_666 4_575 95.09(3) ?
O19 K4 O6 3_666 . 85.91(3) ?
O5 K4 O6 4_575 . 175.02(3) ?
O19 K4 O19 3_666 1_554 80.50(3) ?
O5 K4 O19 4_575 1_554 90.82(4) ?
O6 K4 O19 . 1_554 94.15(4) ?
O19 K4 O1 3_666 2_655 86.01(3) ?
O5 K4 O1 4_575 2_655 79.67(4) ?
O6 K4 O1 . 2_655 95.55(4) ?
O19 K4 O1 1_554 2_655 162.75(3) ?
O19 K4 O4 3_666 2_655 130.06(3) ?
O5 K4 O4 4_575 2_655 63.12(3) ?
O6 K4 O4 . 2_655 112.61(3) ?
O19 K4 O4 1_554 2_655 138.74(2) ?
O1 K4 O4 2_655 2_655 47.89(2) ?
O6 K5 O17 2_655 1_554 124.71(3) ?
O6 K5 O9 2_655 4_575 107.49(3) ?
O17 K5 O9 1_554 4_575 76.28(3) ?
O6 K5 O20 2_655 4_575 101.89(3) ?
O17 K5 O20 1_554 4_575 131.91(3) ?
O9 K5 O20 4_575 4_575 79.22(3) ?
O6 K5 O18 2_655 4_575 121.40(3) ?
O17 K5 O18 1_554 4_575 107.24(3) ?
O9 K5 O18 4_575 4_575 109.57(3) ?
O20 K5 O18 4_575 4_575 45.61(2) ?
O6 K5 O7 2_655 . 104.90(3) ?
O17 K5 O7 1_554 . 83.91(3) ?
O9 K5 O7 4_575 . 147.55(2) ?
O20 K5 O7 4_575 . 96.03(2) ?
O18 K5 O7 4_575 . 52.43(2) ?
O6 K5 O8 2_655 2_655 48.81(2) ?
O17 K5 O8 1_554 2_655 76.48(3) ?
O9 K5 O8 4_575 2_655 90.66(3) ?
O20 K5 O8 4_575 2_655 144.56(2) ?
O18 K5 O8 4_575 2_655 159.77(2) ?
O7 K5 O8 . 2_655 109.55(3) ?
O6 K5 O19 2_655 4_575 75.39(3) ?
O17 K5 O19 1_554 4_575 149.41(2) ?
O9 K5 O19 4_575 4_575 122.93(3) ?
O20 K5 O19 4_575 4_575 46.16(2) ?
O18 K5 O19 4_575 4_575 46.45(2) ?
O7 K5 O19 . 4_575 67.55(3) ?
O8 K5 O19 2_655 4_575 122.41(2) ?
O13 K6 O22 3_565 4_565 86.84(3) ?
O13 K6 O16 3_565 2 168.34(2) ?
O22 K6 O16 4_565 2 104.31(3) ?
O13 K6 O24 3_565 2 112.32(4) ?
O22 K6 O24 4_565 2 112.38(3) ?
O16 K6 O24 2 2 66.94(4) ?
O13 K6 O14 3_565 3_565 53.63(3) ?
O22 K6 O14 4_565 3_565 133.66(3) ?
O16 K6 O14 2 3_565 117.48(3) ?
O24 K6 O14 2 3_565 70.39(3) ?
O13 K6 O11 3_565 4_575 94.96(3) ?
O22 K6 O11 4_565 4_575 88.10(3) ?
O16 K6 O11 2 4_575 82.20(3) ?
O24 K6 O11 2 4_575 146.01(3) ?
O14 K6 O11 3_565 4_575 115.41(3) ?
O13 K6 O10 3_565 4_575 69.86(2) ?
O22 K6 O10 4_565 4_575 125.73(3) ?
O16 K6 O10 2 4_575 100.27(3) ?
O24 K6 O10 2 4_575 121.72(2) ?
O14 K6 O10 3_565 4_575 67.14(3) ?
O11 K6 O10 4_575 4_575 48.47(2) ?
O13 K7 O3 2 . 123.45(3) ?
O13 K7 O18 2 4_575 150.88(2) ?
O3 K7 O18 . 4_575 84.97(3) ?
O13 K7 O11 2 4_575 78.51(4) ?
O3 K7 O11 . 4_575 93.31(3) ?
O18 K7 O11 4_575 4_575 95.01(4) ?
O13 K7 O9 2 . 96.66(4) ?
O3 K7 O9 . . 93.94(3) ?
O18 K7 O9 4_575 . 86.56(4) ?
O11 K7 O9 4_575 . 172.69(2) ?
O13 K7 O15 2 2 51.54(2) ?
O3 K7 O15 . 2 73.92(3) ?
O18 K7 O15 4_575 2 157.43(2) ?
O11 K7 O15 4_575 2 94.11(3) ?
O9 K7 O15 . 2 87.00(3) ?
O13 K7 O20 2 4_575 103.94(3) ?
O3 K7 O20 . 4_575 125.85(3) ?
O18 K7 O20 4_575 4_575 47.93(2) ?
O11 K7 O20 4_575 4_575 70.36(3) ?
O9 K7 O20 . 4_575 105.91(3) ?
O15 K7 O20 2 4_575 154.20(2) ?
O24 K8 O13 1_565 2 93.69(3) ?
O24 K8 O16 1_565 1_565 69.23(3) ?
O13 K8 O16 2 1_565 151.96(3) ?
O24 K8 O10 1_565 4_575 115.18(3) ?
O13 K8 O10 2 4_575 123.38(3) ?
O16 K8 O10 1_565 4_575 84.54(3) ?
O24 K8 O16 1_565 2 140.75(3) ?
O13 K8 O16 2 2 54.79(3) ?
O16 K8 O16 1_565 2 127.063(19) ?
O10 K8 O16 4_575 2 102.63(2) ?
O24 K8 O12 1_565 4_575 75.02(3) ?
O13 K8 O12 2 4_575 98.75(3) ?
O16 K8 O12 1_565 4_575 97.98(3) ?
O10 K8 O12 4_575 4_575 50.65(3) ?
O16 K8 O12 2 4_575 127.26(2) ?
O24 K8 O11 1_565 4_575 118.61(3) ?
O13 K8 O11 2 4_575 73.93(3) ?
O16 K8 O11 1_565 4_575 133.49(3) ?
O10 K8 O11 4_575 4_575 49.66(3) ?
O16 K8 O11 2 4_575 78.05(3) ?
O12 K8 O11 4_575 4_575 49.56(2) ?
O22 K9 O3 4_565 . 88.63(4) ?
O22 K9 O24 4_565 . 165.65(3) ?
O3 K9 O24 . . 105.39(3) ?
O22 K9 O16 4_565 . 101.07(4) ?
O3 K9 O16 . . 169.42(3) ?
O24 K9 O16 . . 64.73(3) ?
O22 K9 O15 4_565 2 104.22(3) ?
O3 K9 O15 . 2 75.10(3) ?
O24 K9 O15 . 2 77.10(3) ?
O16 K9 O15 . 2 98.19(3) ?
O22 K9 O12 4_565 4_565 112.94(3) ?
O3 K9 O12 . 4_565 87.10(3) ?
O24 K9 O12 . 4_565 71.65(3) ?
O16 K9 O12 . 4_565 92.90(3) ?
O15 K9 O12 2 4_565 138.23(3) ?
O22 K9 O23 4_565 4_565 48.17(2) ?
O3 K9 O23 . 4_565 101.27(3) ?
O24 K9 O23 . 4_565 129.23(3) ?
O16 K9 O23 . 4_565 88.46(3) ?
O15 K9 O23 2 4_565 152.38(2) ?
O12 K9 O23 4_565 4_565 67.43(2) ?

loop_
_geom_bond_atom_site_label_1
_geom_bond_atom_site_label_2
_geom_bond_site_symmetry_2
_geom_bond_distance
_geom_bond_publ_flag
P1 O2 . 1.4993(10) ?
P1 O3 . 1.5030(9) ?
P1 O4 . 1.5645(10) ?
P1 O1 . 1.5760(8) ?
P2 O5 . 1.5011(9) ?
P2 O6 . 1.5087(9) ?
P2 O7 . 1.5734(9) ?
P2 O8 . 1.5829(8) ?
P3 O9 . 1.5036(10) ?
P3 O11 . 1.5062(8) ?
P3 O10 . 1.5803(9) ?
P3 O12 . 1.5831(8) ?
P4 O13 . 1.5049(8) ?
P4 O16 . 1.5056(9) ?
P4 O14 . 1.5667(9) ?
P4 O15 . 1.5881(8) ?
P5 O19 . 1.5043(9) ?
P5 O17 . 1.5049(9) ?
P5 O20 . 1.5682(9) ?
P5 O18 . 1.5767(8) ?
P6 O24 . 1.5029(10) ?
P6 O22 . 1.5068(9) ?
P6 O23 . 1.5770(8) ?
P6 O21 . 1.5794(9) ?
Al1 O14 . 1.7366(9) ?
Al1 O10 4_565 1.7457(9) ?
Al1 O23 4_565 1.7472(8) ?
Al1 O15 3 1.7671(9) ?
Al2 O20 4_565 1.7264(8) ?
Al2 O1 . 1.7449(9) ?
Al2 O21 . 1.7457(10) ?
Al2 O12 4_565 1.7472(10) ?
Al3 O4 . 1.7295(9) ?
Al3 O18 4_575 1.7396(8) ?
Al3 O8 3_666 1.7411(10) ?
Al3 O7 . 1.7490(10) ?
O1 K4 2_645 2.9576(11) ?
O1 K1 4_566 3.0286(10) ?
O2 K1 . 2.6202(10) ?
O2 K2 . 2.6725(11) ?
O2 K3 . 2.7486(10) ?
O3 K7 . 2.6779(10) ?
O3 K9 . 2.7316(11) ?
O3 K3 . 2.9790(11) ?
O3 K1 4_566 3.2026(12) ?
O4 K4 2_645 3.0451(10) ?
O4 K1 4_566 3.1684(13) ?
O5 K2 2_655 2.5994(9) ?
O5 K4 4_576 2.7205(10) ?
O5 K1 2_655 2.8591(11) ?
O6 K5 2_645 2.6787(9) ?
O6 K2 . 2.7029(11) ?
O6 K4 . 2.7219(9) ?
O7 K2 . 2.8587(10) ?
O7 K5 . 3.1685(10) ?
O8 Al3 3_666 1.7411(10) ?
O8 K5 2_645 3.2476(11) ?
O9 K1 4_566 2.6837(10) ?
O9 K5 4_576 2.8544(12) ?
O9 K7 . 2.9005(11) ?
O10 Al1 4_566 1.7457(9) ?
O10 K8 4_576 2.7834(11) ?
O10 K6 4_576 3.0404(9) ?
O11 K3 4_576 2.6683(9) ?
O11 K7 4_576 2.7995(10) ?
O11 K6 4_576 2.9867(12) ?
O11 K8 4_576 3.0747(10) ?
O12 Al2 4_566 1.7472(10) ?
O12 K8 4_576 2.9492(10) ?
O12 K9 4_566 3.0206(9) ?
O13 K8 2_545 2.6179(9) ?
O13 K7 2_545 2.6369(9) ?
O13 K6 3_565 2.6690(10) ?
O14 K6 3_565 2.8235(10) ?
O15 Al1 3 1.7671(9) ?
O15 K9 2_545 2.9782(9) ?
O15 K7 2_545 3.0928(10) ?
O16 K6 2_545 2.7060(11) ?
O16 K8 1_545 2.7225(10) ?
O16 K8 2_545 2.8730(10) ?
O16 K9 . 2.8864(10) ?
O17 K3 1_556 2.6337(11) ?
O17 K5 1_556 2.6788(10) ?
O17 K2 1_556 2.7296(10) ?
O18 Al3 4_576 1.7396(8) ?
O18 K7 4_576 2.7891(10) ?
O18 K5 4_576 3.1088(10) ?
O19 K4 3_666 2.7005(10) ?
O19 K4 1_556 2.7761(11) ?
O19 K2 1_556 2.9721(10) ?
O19 K5 4_576 3.3087(12) ?
O20 Al2 4_566 1.7264(8) ?
O20 K7 4_576 3.0973(10) ?
O20 K5 4_576 3.1013(12) ?
O21 K3 4_566 2.8347(9) ?
O21 K1 4_566 3.0012(10) ?
O22 K3 4_566 2.6539(10) ?
O22 K6 4_566 2.6802(9) ?
O22 K9 4_566 2.6965(9) ?
O23 Al1 4_566 1.7472(8) ?
O23 K1 4_566 2.8007(10) ?
O23 K9 4_566 3.3094(11) ?
O24 K8 1_545 2.5736(9) ?
O24 K9 . 2.7337(10) ?
O24 K6 2_545 2.7531(10) ?
K1 O9 4_565 2.6837(10) ?
K1 O23 4_565 2.8007(10) ?
K1 O5 2_645 2.8591(11) ?
K1 O21 4_565 3.0012(10) ?
K1 O1 4_565 3.0286(10) ?
K1 O4 4_565 3.1684(13) ?
K1 O3 4_565 3.2026(12) ?
K2 O5 2_645 2.5994(9) ?
K2 O17 1_554 2.7296(10) ?
K2 O19 1_554 2.9721(10) ?
K3 O17 1_554 2.6337(11) ?
K3 O22 4_565 2.6539(10) ?
K3 O11 4_575 2.6683(9) ?
K3 O21 4_565 2.8347(9) ?
K4 O19 3_666 2.7005(10) ?
K4 O5 4_575 2.7205(10) ?
K4 O19 1_554 2.7761(11) ?
K4 O1 2_655 2.9576(11) ?
K4 O4 2_655 3.0451(10) ?
K5 O6 2_655 2.6787(9) ?
K5 O17 1_554 2.6788(10) ?
K5 O9 4_575 2.8544(12) ?
K5 O20 4_575 3.1013(12) ?
K5 O18 4_575 3.1088(10) ?
K5 O8 2_655 3.2476(11) ?
K5 O19 4_575 3.3087(12) ?
K6 O13 3_565 2.6690(10) ?
K6 O22 4_565 2.6803(9) ?
K6 O16 2 2.7060(11) ?
K6 O24 2 2.7531(10) ?
K6 O14 3_565 2.8235(10) ?
K6 O11 4_575 2.9867(12) ?
K6 O10 4_575 3.0404(9) ?
K7 O13 2 2.6369(9) ?
K7 O18 4_575 2.7891(10) ?
K7 O11 4_575 2.7995(10) ?
K7 O15 2 3.0928(10) ?
K7 O20 4_575 3.0973(10) ?
K8 O24 1_565 2.5736(9) ?
K8 O13 2 2.6179(9) ?
K8 O16 1_565 2.7225(10) ?
K8 O10 4_575 2.7834(11) ?
K8 O16 2 2.8730(10) ?
K8 O12 4_575 2.9492(10) ?
K8 O11 4_575 3.0747(10) ?
K9 O22 4_565 2.6965(9) ?
K9 O15 2 2.9782(9) ?
K9 O12 4_565 3.0206(9) ?
K9 O23 4_565 3.3094(11) ?

loop_
_geom_torsion_atom_site_label_1
_geom_torsion_atom_site_label_2
_geom_torsion_atom_site_label_3
_geom_torsion_atom_site_label_4
_geom_torsion_site_symmetry_1
_geom_torsion_site_symmetry_2
_geom_torsion_site_symmetry_3
_geom_torsion_site_symmetry_4
_geom_torsion
_geom_torsion_publ_flag
O2 P1 O1 Al2 . . . . -88.05(10) ?
O3 P1 O1 Al2 . . . . 39.73(10) ?
O4 P1 O1 Al2 . . . . 156.26(9) ?
K3 P1 O1 Al2 . . . . -32.81(14) ?
K1 P1 O1 Al2 4_566 . . . 95.99(9) ?
K4 P1 O1 Al2 2_645 . . . -167.32(10) ?
K9 P1 O1 Al2 . . . . 4.44(8) ?
K2 P1 O1 Al2 . . . . -130.29(8) ?
K1 P1 O1 Al2 . . . . -75.70(9) ?
K7 P1 O1 Al2 . . . . 69.46(9) ?
O2 P1 O1 K4 . . . 2_645 79.27(6) ?
O3 P1 O1 K4 . . . 2_645 -152.95(4) ?
O4 P1 O1 K4 . . . 2_645 -36.42(5) ?
K3 P1 O1 K4 . . . 2_645 134.51(5) ?
K1 P1 O1 K4 4_566 . . 2_645 -96.69(4) ?
K9 P1 O1 K4 . . . 2_645 171.75(2) ?
K2 P1 O1 K4 . . . 2_645 37.02(4) ?
K1 P1 O1 K4 . . . 2_645 91.61(4) ?
K7 P1 O1 K4 . . . 2_645 -123.22(3) ?
O2 P1 O1 K1 . . . 4_566 175.96(4) ?
O3 P1 O1 K1 . . . 4_566 -56.26(5) ?
O4 P1 O1 K1 . . . 4_566 60.27(5) ?
K3 P1 O1 K1 . . . 4_566 -128.80(6) ?
K4 P1 O1 K1 2_645 . . 4_566 96.69(4) ?
K9 P1 O1 K1 . . . 4_566 -91.55(3) ?
K2 P1 O1 K1 . . . 4_566 133.72(3) ?
K1 P1 O1 K1 . . . 4_566 -171.694(19) ?
K7 P1 O1 K1 . . . 4_566 -26.53(4) ?
O20 Al2 O1 P1 4_565 . . . 162.05(8) ?
O21 Al2 O1 P1 . . . . -79.88(9) ?
O12 Al2 O1 P1 4_565 . . . 43.05(10) ?
K1 Al2 O1 P1 4_566 . . . -93.03(9) ?
K9 Al2 O1 P1 . . . . -4.42(8) ?
K3 Al2 O1 P1 4_566 . . . -121.76(8) ?
O20 Al2 O1 K4 4_565 . . 2_645 -3.44(6) ?
O21 Al2 O1 K4 . . . 2_645 114.63(5) ?
O12 Al2 O1 K4 4_565 . . 2_645 -122.44(5) ?
K1 Al2 O1 K4 4_566 . . 2_645 101.48(5) ?
K9 Al2 O1 K4 . . . 2_645 -169.92(4) ?
K3 Al2 O1 K4 4_566 . . 2_645 72.75(5) ?
O20 Al2 O1 K1 4_565 . . 4_566 -104.92(4) ?
O21 Al2 O1 K1 . . . 4_566 13.15(4) ?
O12 Al2 O1 K1 4_565 . . 4_566 136.08(4) ?
K9 Al2 O1 K1 . . . 4_566 88.61(3) ?
K3 Al2 O1 K1 4_566 . . 4_566 -28.73(3) ?
O3 P1 O2 K1 . . . . -98.21(8) ?
O4 P1 O2 K1 . . . . 138.08(7) ?
O1 P1 O2 K1 . . . . 26.93(9) ?
K3 P1 O2 K1 . . . . -123.61(9) ?
K4 P1 O2 K1 2_645 . . . 80.65(7) ?
K9 P1 O2 K1 . . . . -60.62(7) ?
K2 P1 O2 K1 . . . . 137.87(10) ?
K7 P1 O2 K1 . . . . -132.71(6) ?
O3 P1 O2 K2 . . . . 123.92(5) ?
O4 P1 O2 K2 . . . . 0.21(6) ?
O1 P1 O2 K2 . . . . -110.94(5) ?
K3 P1 O2 K2 . . . . 98.52(5) ?
K4 P1 O2 K2 2_645 . . . -57.22(4) ?
K9 P1 O2 K2 . . . . 161.51(4) ?
K1 P1 O2 K2 . . . . -137.87(10) ?
K7 P1 O2 K2 . . . . 89.42(5) ?
O3 P1 O2 K3 . . . . 25.41(6) ?
O4 P1 O2 K3 . . . . -98.30(5) ?
O1 P1 O2 K3 . . . . 150.54(4) ?
K4 P1 O2 K3 2_645 . . . -155.73(2) ?
K9 P1 O2 K3 . . . . 63.00(3) ?
K2 P1 O2 K3 . . . . -98.52(5) ?
K1 P1 O2 K3 . . . . 123.61(9) ?
K7 P1 O2 K3 . . . . -9.09(5) ?
O2 P1 O3 K7 . . . . -104.87(7) ?
O4 P1 O3 K7 . . . . 18.33(8) ?
O1 P1 O3 K7 . . . . 129.67(6) ?
K3 P1 O3 K7 . . . . -81.79(6) ?
K1 P1 O3 K7 4_566 . . . 77.25(6) ?
K4 P1 O3 K7 2_645 . . . 77.54(10) ?
K9 P1 O3 K7 . . . . -170.61(10) ?
K2 P1 O3 K7 . . . . -61.76(8) ?
K1 P1 O3 K7 . . . . -135.92(5) ?
O2 P1 O3 K9 . . . . 65.74(6) ?
O4 P1 O3 K9 . . . . -171.06(5) ?
O1 P1 O3 K9 . . . . -59.72(6) ?
K3 P1 O3 K9 . . . . 88.82(5) ?
K1 P1 O3 K9 4_566 . . . -112.14(5) ?
K4 P1 O3 K9 2_645 . . . -111.85(7) ?
K2 P1 O3 K9 . . . . 108.85(4) ?
K1 P1 O3 K9 . . . . 34.69(6) ?
K7 P1 O3 K9 . . . . 170.61(10) ?
O2 P1 O3 K3 . . . . -23.08(5) ?
O4 P1 O3 K3 . . . . 100.11(5) ?
O1 P1 O3 K3 . . . . -148.55(4) ?
K1 P1 O3 K3 4_566 . . . 159.03(3) ?
K4 P1 O3 K3 2_645 . . . 159.33(5) ?
K9 P1 O3 K3 . . . . -88.82(5) ?
K2 P1 O3 K3 . . . . 20.02(5) ?
K1 P1 O3 K3 . . . . -54.13(3) ?
K7 P1 O3 K3 . . . . 81.79(6) ?
O2 P1 O3 K1 . . . 4_566 177.88(4) ?
O4 P1 O3 K1 . . . 4_566 -58.92(5) ?
O1 P1 O3 K1 . . . 4_566 52.42(4) ?
K3 P1 O3 K1 . . . 4_566 -159.03(3) ?
K4 P1 O3 K1 2_645 . . 4_566 0.29(8) ?
K9 P1 O3 K1 . . . 4_566 112.14(5) ?
K2 P1 O3 K1 . . . 4_566 -139.01(3) ?
K1 P1 O3 K1 . . . 4_566 146.835(17) ?
K7 P1 O3 K1 . . . 4_566 -77.25(6) ?
O2 P1 O4 Al3 . . . . 79.47(15) ?
O3 P1 O4 Al3 . . . . -47.05(15) ?
O1 P1 O4 Al3 . . . . -163.63(13) ?
K3 P1 O4 Al3 . . . . 21.04(15) ?
K1 P1 O4 Al3 4_566 . . . -106.93(14) ?
K4 P1 O4 Al3 2_645 . . . 161.45(16) ?
K9 P1 O4 Al3 . . . . -59.37(18) ?
K2 P1 O4 Al3 . . . . 79.62(14) ?
K1 P1 O4 Al3 . . . . 103.03(13) ?
K7 P1 O4 Al3 . . . . -37.60(13) ?
O2 P1 O4 K4 . . . 2_645 -81.98(5) ?
O3 P1 O4 K4 . . . 2_645 151.50(4) ?
O1 P1 O4 K4 . . . 2_645 34.92(5) ?
K3 P1 O4 K4 . . . 2_645 -140.42(2) ?
K1 P1 O4 K4 4_566 . . 2_645 91.62(3) ?
K9 P1 O4 K4 . . . 2_645 139.18(5) ?
K2 P1 O4 K4 . . . 2_645 -81.84(3) ?
K1 P1 O4 K4 . . . 2_645 -58.42(4) ?
K7 P1 O4 K4 . . . 2_645 160.94(3) ?
O2 P1 O4 K1 . . . 4_566 -173.60(4) ?
O3 P1 O4 K1 . . . 4_566 59.88(5) ?
O1 P1 O4 K1 . . . 4_566 -56.70(4) ?
K3 P1 O4 K1 . . . 4_566 127.960(16) ?
K4 P1 O4 K1 2_645 . . 4_566 -91.62(3) ?
K9 P1 O4 K1 . . . 4_566 47.55(7) ?
K2 P1 O4 K1 . . . 4_566 -173.46(2) ?
K1 P1 O4 K1 . . . 4_566 -150.05(2) ?
K7 P1 O4 K1 . . . 4_566 69.32(2) ?
O18 Al3 O4 P1 4_575 . . . 26.14(16) ?
O8 Al3 O4 P1 3_666 . . . 145.69(13) ?
O7 Al3 O4 P1 . . . . -88.23(14) ?
K5 Al3 O4 P1 . . . . -30.32(15) ?
K2 Al3 O4 P1 . . . . -78.48(14) ?
K7 Al3 O4 P1 . . . . 37.11(13) ?
K1 Al3 O4 P1 4_566 . . . 101.14(15) ?
O18 Al3 O4 K4 4_575 . . 2_645 -173.92(4) ?
O8 Al3 O4 K4 3_666 . . 2_645 -54.36(6) ?
O7 Al3 O4 K4 . . . 2_645 71.72(5) ?
K5 Al3 O4 K4 . . . 2_645 129.63(3) ?
K2 Al3 O4 K4 . . . 2_645 81.47(4) ?
K7 Al3 O4 K4 . . . 2_645 -162.94(4) ?
K1 Al3 O4 K4 4_566 . . 2_645 -98.92(5) ?
O18 Al3 O4 K1 4_575 . . 4_566 -75.00(5) ?
O8 Al3 O4 K1 3_666 . . 4_566 44.56(5) ?
O7 Al3 O4 K1 . . . 4_566 170.64(3) ?
K5 Al3 O4 K1 . . . 4_566 -131.45(2) ?
K2 Al3 O4 K1 . . . 4_566 -179.61(4) ?
K7 Al3 O4 K1 . . . 4_566 -64.02(3) ?
O6 P2 O5 K2 . . . 2_655 46.31(8) ?
O7 P2 O5 K2 . . . 2_655 -76.58(7) ?
O8 P2 O5 K2 . . . 2_655 169.24(5) ?
K2 P2 O5 K2 . . . 2_655 -13.46(11) ?
K5 P2 O5 K2 2_645 . . 2_655 96.16(6) ?
K1 P2 O5 K2 2_655 . . 2_655 108.44(7) ?
K4 P2 O5 K2 4_576 . . 2_655 -123.32(9) ?
O6 P2 O5 K4 . . . 4_576 169.63(4) ?
O7 P2 O5 K4 . . . 4_576 46.75(6) ?
O8 P2 O5 K4 . . . 4_576 -67.44(6) ?
K2 P2 O5 K4 . . . 4_576 109.86(6) ?
K5 P2 O5 K4 2_645 . . 4_576 -140.52(4) ?
K1 P2 O5 K4 2_655 . . 4_576 -128.24(7) ?
K2 P2 O5 K4 2_655 . . 4_576 123.32(9) ?
O6 P2 O5 K1 . . . 2_655 -62.13(6) ?
O7 P2 O5 K1 . . . 2_655 174.99(4) ?
O8 P2 O5 K1 . . . 2_655 60.80(6) ?
K2 P2 O5 K1 . . . 2_655 -121.90(5) ?
K5 P2 O5 K1 2_645 . . 2_655 -12.28(5) ?
K2 P2 O5 K1 2_655 . . 2_655 -108.44(7) ?
K4 P2 O5 K1 4_576 . . 2_655 128.24(7) ?
O5 P2 O6 K5 . . . 2_645 101.95(5) ?
O7 P2 O6 K5 . . . 2_645 -134.09(4) ?
O8 P2 O6 K5 . . . 2_645 -22.17(6) ?
K2 P2 O6 K5 . . . 2_645 -112.98(5) ?
K1 P2 O6 K5 2_655 . . 2_645 61.44(4) ?
K2 P2 O6 K5 2_655 . . 2_645 124.77(3) ?
K4 P2 O6 K5 4_576 . . 2_645 114.86(6) ?
O5 P2 O6 K2 . . . . -145.08(4) ?
O7 P2 O6 K2 . . . . -21.11(5) ?
O8 P2 O6 K2 . . . . 90.81(4) ?
K5 P2 O6 K2 2_645 . . . 112.98(5) ?
K1 P2 O6 K2 2_655 . . . 174.42(2) ?
K2 P2 O6 K2 2_655 . . . -122.25(2) ?
K4 P2 O6 K2 4_576 . . . -132.16(5) ?
O5 P2 O6 K4 . . . . -40.05(9) ?
O7 P2 O6 K4 . . . . 83.92(8) ?
O8 P2 O6 K4 . . . . -164.16(6) ?
K2 P2 O6 K4 . . . . 105.03(8) ?
K5 P2 O6 K4 2_645 . . . -141.99(9) ?
K1 P2 O6 K4 2_655 . . . -80.55(7) ?
K2 P2 O6 K4 2_655 . . . -17.22(7) ?
K4 P2 O6 K4 4_576 . . . -27.13(12) ?
O5 P2 O7 Al3 . . . . -90.48(8) ?
O6 P2 O7 Al3 . . . . 142.42(7) ?
O8 P2 O7 Al3 . . . . 27.73(8) ?
K2 P2 O7 Al3 . . . . 122.86(8) ?
K5 P2 O7 Al3 2_645 . . . 98.52(7) ?
K1 P2 O7 Al3 2_655 . . . -80.99(11) ?
K2 P2 O7 Al3 2_655 . . . -122.47(7) ?
K4 P2 O7 Al3 4_576 . . . -64.48(7) ?
O5 P2 O7 K2 . . . . 146.66(4) ?
O6 P2 O7 K2 . . . . 19.57(4) ?
O8 P2 O7 K2 . . . . -95.13(4) ?
K5 P2 O7 K2 2_645 . . . -24.34(5) ?
K1 P2 O7 K2 2_655 . . . 156.15(7) ?
K2 P2 O7 K2 2_655 . . . 114.68(2) ?
K4 P2 O7 K2 4_576 . . . 172.66(2) ?
O5 P2 O7 K5 . . . . 58.72(6) ?
O6 P2 O7 K5 . . . . -68.38(6) ?
O8 P2 O7 K5 . . . . 176.93(4) ?
K2 P2 O7 K5 . . . . -87.94(4) ?
K5 P2 O7 K5 2_645 . . . -112.28(4) ?
K1 P2 O7 K5 2_655 . . . 68.21(10) ?
K2 P2 O7 K5 2_655 . . . 26.73(4) ?
K4 P2 O7 K5 4_576 . . . 84.72(4) ?
O4 Al3 O7 P2 . . . . -103.63(8) ?
O18 Al3 O7 P2 4_575 . . . 138.34(7) ?
O8 Al3 O7 P2 3_666 . . . 19.26(9) ?
K5 Al3 O7 P2 . . . . 154.15(9) ?
K2 Al3 O7 P2 . . . . -116.27(9) ?
K7 Al3 O7 P2 . . . . 171.99(5) ?
K1 Al3 O7 P2 4_566 . . . -85.55(10) ?
O4 Al3 O7 K2 . . . . 12.64(5) ?
O18 Al3 O7 K2 4_575 . . . -105.39(4) ?
O8 Al3 O7 K2 3_666 . . . 135.53(4) ?
K5 Al3 O7 K2 . . . . -89.58(4) ?
K7 Al3 O7 K2 . . . . -71.74(5) ?
K1 Al3 O7 K2 4_566 . . . 30.72(9) ?
O4 Al3 O7 K5 . . . . 102.22(4) ?
O18 Al3 O7 K5 4_575 . . . -15.81(4) ?
O8 Al3 O7 K5 3_666 . . . -134.89(4) ?
K2 Al3 O7 K5 . . . . 89.58(4) ?
K7 Al3 O7 K5 . . . . 17.84(4) ?
K1 Al3 O7 K5 4_566 . . . 120.30(6) ?
O5 P2 O8 Al3 . . . 3_666 15.71(9) ?
O6 P2 O8 Al3 . . . 3_666 142.87(7) ?
O7 P2 O8 Al3 . . . 3_666 -102.40(8) ?
K2 P2 O8 Al3 . . . 3_666 -162.84(7) ?
K5 P2 O8 Al3 2_645 . . 3_666 126.09(8) ?
K1 P2 O8 Al3 2_655 . . 3_666 55.84(7) ?
K2 P2 O8 Al3 2_655 . . 3_666 25.06(11) ?
K4 P2 O8 Al3 4_576 . . 3_666 -17.91(8) ?
O5 P2 O8 K5 . . . 2_645 -110.37(4) ?
O6 P2 O8 K5 . . . 2_645 16.79(4) ?
O7 P2 O8 K5 . . . 2_645 131.52(4) ?
K2 P2 O8 K5 . . . 2_645 71.08(2) ?
K1 P2 O8 K5 2_655 . . 2_645 -70.24(2) ?
K2 P2 O8 K5 2_655 . . 2_645 -101.02(5) ?
K4 P2 O8 K5 4_576 . . 2_645 -143.992(16) ?
O11 P3 O9 K1 . . . 4_566 166.67(4) ?
O10 P3 O9 K1 . . . 4_566 -71.36(6) ?
O12 P3 O9 K1 . . . 4_566 41.16(6) ?
K3 P3 O9 K1 4_576 . . 4_566 -179.91(5) ?
K6 P3 O9 K1 4_576 . . 4_566 -133.01(4) ?
K5 P3 O9 K1 4_576 . . 4_566 114.08(6) ?
K7 P3 O9 K1 . . . 4_566 -109.75(6) ?
O11 P3 O9 K5 . . . 4_576 52.59(6) ?
O10 P3 O9 K5 . . . 4_576 174.56(4) ?
O12 P3 O9 K5 . . . 4_576 -72.92(5) ?
K3 P3 O9 K5 4_576 . . 4_576 66.00(3) ?
K6 P3 O9 K5 4_576 . . 4_576 112.91(4) ?
K1 P3 O9 K5 4_566 . . 4_576 -114.08(6) ?
K7 P3 O9 K5 . . . 4_576 136.17(6) ?
O11 P3 O9 K7 . . . . -83.58(5) ?
O10 P3 O9 K7 . . . . 38.39(6) ?
O12 P3 O9 K7 . . . . 150.91(4) ?
K3 P3 O9 K7 4_576 . . . -70.17(3) ?
K6 P3 O9 K7 4_576 . . . -23.26(5) ?
K1 P3 O9 K7 4_566 . . . 109.75(6) ?
K5 P3 O9 K7 4_576 . . . -136.17(6) ?
O9 P3 O10 Al1 . . . 4_566 38.06(9) ?
O11 P3 O10 Al1 . . . 4_566 165.22(7) ?
O12 P3 O10 Al1 . . . 4_566 -79.76(8) ?
K8 P3 O10 Al1 4_576 . . 4_566 -135.77(8) ?
K3 P3 O10 Al1 4_576 . . 4_566 121.23(7) ?
K6 P3 O10 Al1 4_576 . . 4_566 148.40(9) ?
K1 P3 O10 Al1 4_566 . . 4_566 2.13(7) ?
K5 P3 O10 Al1 4_576 . . 4_566 47.08(12) ?
K7 P3 O10 Al1 . . . 4_566 64.31(7) ?
O9 P3 O10 K8 . . . 4_576 173.83(4) ?
O11 P3 O10 K8 . . . 4_576 -59.01(4) ?
O12 P3 O10 K8 . . . 4_576 56.00(4) ?
K3 P3 O10 K8 4_576 . . 4_576 -103.00(2) ?
K6 P3 O10 K8 4_576 . . 4_576 -75.83(2) ?
K1 P3 O10 K8 4_566 . . 4_576 137.894(18) ?
K5 P3 O10 K8 4_576 . . 4_576 -177.15(5) ?
K7 P3 O10 K8 . . . 4_576 -159.93(2) ?
O9 P3 O10 K6 . . . 4_576 -110.34(4) ?
O11 P3 O10 K6 . . . 4_576 16.82(5) ?
O12 P3 O10 K6 . . . 4_576 131.84(4) ?
K8 P3 O10 K6 4_576 . . 4_576 75.83(2) ?
K3 P3 O10 K6 4_576 . . 4_576 -27.17(3) ?
K1 P3 O10 K6 4_566 . . 4_576 -146.28(2) ?
K5 P3 O10 K6 4_576 . . 4_576 -101.32(7) ?
K7 P3 O10 K6 . . . 4_576 -84.09(2) ?
O9 P3 O11 K3 . . . 4_576 19.77(6) ?
O10 P3 O11 K3 . . . 4_576 -104.76(5) ?
O12 P3 O11 K3 . . . 4_576 145.65(4) ?
K8 P3 O11 K3 4_576 . . 4_576 -156.87(4) ?
K6 P3 O11 K3 4_576 . . 4_576 -87.39(4) ?
K1 P3 O11 K3 4_566 . . 4_576 37.32(9) ?
K5 P3 O11 K3 4_576 . . 4_576 53.40(4) ?
K7 P3 O11 K3 . . . 4_576 -25.34(4) ?
O9 P3 O11 K7 . . . 4_576 -98.95(8) ?
O10 P3 O11 K7 . . . 4_576 136.52(6) ?
O12 P3 O11 K7 . . . 4_576 26.94(8) ?
K8 P3 O11 K7 4_576 . . 4_576 84.41(7) ?
K3 P3 O11 K7 4_576 . . 4_576 -118.71(8) ?
K6 P3 O11 K7 4_576 . . 4_576 153.90(8) ?
K1 P3 O11 K7 4_566 . . 4_576 -81.39(10) ?
K5 P3 O11 K7 4_576 . . 4_576 -65.31(7) ?
K7 P3 O11 K7 . . . 4_576 -144.06(6) ?
O9 P3 O11 K6 . . . 4_576 107.15(5) ?
O10 P3 O11 K6 . . . 4_576 -17.38(5) ?
O12 P3 O11 K6 . . . 4_576 -126.96(4) ?
K8 P3 O11 K6 4_576 . . 4_576 -69.49(3) ?
K3 P3 O11 K6 4_576 . . 4_576 87.39(4) ?
K1 P3 O11 K6 4_566 . . 4_576 124.71(6) ?
K5 P3 O11 K6 4_576 . . 4_576 140.79(3) ?
K7 P3 O11 K6 . . . 4_576 62.04(4) ?
O9 P3 O11 K8 . . . 4_576 176.64(4) ?
O10 P3 O11 K8 . . . 4_576 52.11(4) ?
O12 P3 O11 K8 . . . 4_576 -57.47(4) ?
K3 P3 O11 K8 4_576 . . 4_576 156.87(4) ?
K6 P3 O11 K8 4_576 . . 4_576 69.49(3) ?
K1 P3 O11 K8 4_566 . . 4_576 -165.80(6) ?
K5 P3 O11 K8 4_576 . . 4_576 -149.724(16) ?
K7 P3 O11 K8 . . . 4_576 131.53(2) ?
O9 P3 O12 Al2 . . . 4_566 70.22(9) ?
O11 P3 O12 Al2 . . . 4_566 -58.63(9) ?
O10 P3 O12 Al2 . . . 4_566 -171.27(7) ?
K8 P3 O12 Al2 4_576 . . 4_566 -119.22(8) ?
K3 P3 O12 Al2 4_576 . . 4_566 -22.60(11) ?
K6 P3 O12 Al2 4_576 . . 4_566 -116.58(7) ?
K1 P3 O12 Al2 4_566 . . 4_566 94.47(7) ?
K5 P3 O12 Al2 4_576 . . 4_566 28.45(7) ?
K7 P3 O12 Al2 . . . 4_566 106.05(7) ?
O9 P3 O12 K8 . . . 4_576 -170.56(4) ?
O11 P3 O12 K8 . . . 4_576 60.59(4) ?
O10 P3 O12 K8 . . . 4_576 -52.05(4) ?
K3 P3 O12 K8 4_576 . . 4_576 96.62(5) ?
K6 P3 O12 K8 4_576 . . 4_576 2.63(4) ?
K1 P3 O12 K8 4_566 . . 4_576 -146.32(2) ?
K5 P3 O12 K8 4_576 . . 4_576 147.664(15) ?
K7 P3 O12 K8 . . . 4_576 -134.73(4) ?
O9 P3 O12 K9 . . . 4_566 -101.53(6) ?
O11 P3 O12 K9 . . . 4_566 129.62(5) ?
O10 P3 O12 K9 . . . 4_566 16.99(6) ?
K8 P3 O12 K9 4_576 . . 4_566 69.04(4) ?
K3 P3 O12 K9 4_576 . . 4_566 165.654(19) ?
K6 P3 O12 K9 4_576 . . 4_566 71.67(6) ?
K1 P3 O12 K9 4_566 . . 4_566 -77.28(5) ?
K5 P3 O12 K9 4_576 . . 4_566 -143.30(4) ?
K7 P3 O12 K9 . . . 4_566 -65.70(8) ?
O16 P4 O13 K8 . . . 2_545 15.46(5) ?
O14 P4 O13 K8 . . . 2_545 -107.53(4) ?
O15 P4 O13 K8 . . . 2_545 139.52(4) ?
K6 P4 O13 K8 3_565 . . 2_545 -116.35(4) ?
K7 P4 O13 K8 2_545 . . 2_545 113.83(5) ?
K8 P4 O13 K8 1_545 . . 2_545 34.62(10) ?
K9 P4 O13 K8 . . . 2_545 -28.45(4) ?
O16 P4 O13 K7 . . . 2_545 -98.37(5) ?
O14 P4 O13 K7 . . . 2_545 138.64(4) ?
O15 P4 O13 K7 . . . 2_545 25.69(5) ?
K8 P4 O13 K7 2_545 . . 2_545 -113.83(5) ?
K6 P4 O13 K7 3_565 . . 2_545 129.82(5) ?
K8 P4 O13 K7 1_545 . . 2_545 -79.21(9) ?
K9 P4 O13 K7 . . . 2_545 -142.28(2) ?
O16 P4 O13 K6 . . . 3_565 131.81(4) ?
O14 P4 O13 K6 . . . 3_565 8.82(5) ?
O15 P4 O13 K6 . . . 3_565 -104.13(4) ?
K8 P4 O13 K6 2_545 . . 3_565 116.35(4) ?
K7 P4 O13 K6 2_545 . . 3_565 -129.82(5) ?
K8 P4 O13 K6 1_545 . . 3_565 150.97(6) ?
K9 P4 O13 K6 . . . 3_565 87.90(3) ?
O13 P4 O14 Al1 . . . . 168.22(8) ?
O16 P4 O14 Al1 . . . . 42.34(10) ?
O15 P4 O14 Al1 . . . . -75.53(10) ?
K8 P4 O14 Al1 2_545 . . . 111.07(8) ?
K6 P4 O14 Al1 3_565 . . . 176.38(10) ?
K7 P4 O14 Al1 2_545 . . . -145.06(7) ?
K8 P4 O14 Al1 1_545 . . . 1.72(9) ?
K9 P4 O14 Al1 . . . . 60.84(9) ?
O13 P4 O14 K6 . . . 3_565 -8.15(4) ?
O16 P4 O14 K6 . . . 3_565 -134.03(4) ?
O15 P4 O14 K6 . . . 3_565 108.09(4) ?
K8 P4 O14 K6 2_545 . . 3_565 -65.31(3) ?
K7 P4 O14 K6 2_545 . . 3_565 38.56(5) ?
K8 P4 O14 K6 1_545 . . 3_565 -174.660(19) ?
K9 P4 O14 K6 . . . 3_565 -115.53(3) ?
O10 Al1 O14 P4 4_565 . . . 7.66(10) ?
O23 Al1 O14 P4 4_565 . . . -108.80(9) ?
O15 Al1 O14 P4 3 . . . 128.09(9) ?
K9 Al1 O14 P4 . . . . -61.40(9) ?
K7 Al1 O14 P4 4_565 . . . 104.16(10) ?
K9 Al1 O14 P4 4_565 . . . 177.04(8) ?
K8 Al1 O14 P4 1_545 . . . -1.60(8) ?
K6 Al1 O14 P4 3_565 . . . -175.84(12) ?
O10 Al1 O14 K6 4_565 . . 3_565 -176.51(4) ?
O23 Al1 O14 K6 4_565 . . 3_565 67.04(5) ?
O15 Al1 O14 K6 3 . . 3_565 -56.07(5) ?
K9 Al1 O14 K6 . . . 3_565 114.44(4) ?
K7 Al1 O14 K6 4_565 . . 3_565 -80.01(8) ?
K9 Al1 O14 K6 4_565 . . 3_565 -7.13(4) ?
K8 Al1 O14 K6 1_545 . . 3_565 174.24(4) ?
O13 P4 O15 Al1 . . . 3 80.57(7) ?
O16 P4 O15 Al1 . . . 3 -152.52(5) ?
O14 P4 O15 Al1 . . . 3 -34.54(6) ?
K8 P4 O15 Al1 2_545 . . 3 135.94(4) ?
K6 P4 O15 Al1 3_565 . . 3 25.64(6) ?
K7 P4 O15 Al1 2_545 . . 3 101.35(6) ?
K8 P4 O15 Al1 1_545 . . 3 -121.53(5) ?
K9 P4 O15 Al1 . . . 3 -116.33(5) ?
O13 P4 O15 K9 . . . 2_545 -113.30(6) ?
O16 P4 O15 K9 . . . 2_545 13.62(7) ?
O14 P4 O15 K9 . . . 2_545 131.60(5) ?
K8 P4 O15 K9 2_545 . . 2_545 -57.92(8) ?
K6 P4 O15 K9 3_565 . . 2_545 -168.23(4) ?
K7 P4 O15 K9 2_545 . . 2_545 -92.52(6) ?
K8 P4 O15 K9 1_545 . . 2_545 44.60(5) ?
K9 P4 O15 K9 . . . 2_545 49.81(8) ?
O13 P4 O15 K7 . . . 2_545 -20.78(4) ?
O16 P4 O15 K7 . . . 2_545 106.13(5) ?
O14 P4 O15 K7 . . . 2_545 -135.88(4) ?
K8 P4 O15 K7 2_545 . . 2_545 34.59(5) ?
K6 P4 O15 K7 3_565 . . 2_545 -75.71(3) ?
K8 P4 O15 K7 1_545 . . 2_545 137.12(2) ?
K9 P4 O15 K7 . . . 2_545 142.32(3) ?
O13 P4 O16 K6 . . . 2_545 61.07(8) ?
O14 P4 O16 K6 . . . 2_545 -177.18(5) ?
O15 P4 O16 K6 . . . 2_545 -62.73(7) ?
K8 P4 O16 K6 2_545 . . 2_545 74.95(5) ?
K6 P4 O16 K6 3_565 . . 2_545 119.78(5) ?
K7 P4 O16 K6 2_545 . . 2_545 8.23(7) ?
K8 P4 O16 K6 1_545 . . 2_545 -108.66(7) ?
K9 P4 O16 K6 . . . 2_545 154.81(9) ?
O13 P4 O16 K8 . . . 1_545 169.73(4) ?
O14 P4 O16 K8 . . . 1_545 -68.52(5) ?
O15 P4 O16 K8 . . . 1_545 45.93(6) ?
K8 P4 O16 K8 2_545 . . 1_545 -176.39(5) ?
K6 P4 O16 K8 3_565 . . 1_545 -131.56(3) ?
K7 P4 O16 K8 2_545 . . 1_545 116.89(3) ?
K9 P4 O16 K8 . . . 1_545 -96.53(6) ?
O13 P4 O16 K8 . . . 2_545 -13.88(5) ?
O14 P4 O16 K8 . . . 2_545 107.88(4) ?
O15 P4 O16 K8 . . . 2_545 -137.67(4) ?
K6 P4 O16 K8 3_565 . . 2_545 44.83(5) ?
K7 P4 O16 K8 2_545 . . 2_545 -66.72(3) ?
K8 P4 O16 K8 1_545 . . 2_545 176.39(5) ?
K9 P4 O16 K8 . . . 2_545 79.86(4) ?
O13 P4 O16 K9 . . . . -93.74(6) ?
O14 P4 O16 K9 . . . . 28.01(6) ?
O15 P4 O16 K9 . . . . 142.46(4) ?
K8 P4 O16 K9 2_545 . . . -79.86(4) ?
K6 P4 O16 K9 3_565 . . . -35.03(7) ?
K7 P4 O16 K9 2_545 . . . -146.58(3) ?
K8 P4 O16 K9 1_545 . . . 96.53(6) ?
O19 P5 O17 K3 . . . 1_556 -127.28(6) ?
O20 P5 O17 K3 . . . 1_556 -2.53(7) ?
O18 P5 O17 K3 . . . 1_556 106.88(6) ?
K2 P5 O17 K3 1_556 . . 1_556 -102.87(6) ?
K7 P5 O17 K3 4_576 . . 1_556 58.59(5) ?
K5 P5 O17 K3 1_556 . . 1_556 145.25(10) ?
O19 P5 O17 K5 . . . 1_556 87.47(7) ?
O20 P5 O17 K5 . . . 1_556 -147.78(6) ?
O18 P5 O17 K5 . . . 1_556 -38.37(8) ?
K2 P5 O17 K5 1_556 . . 1_556 111.88(7) ?
K7 P5 O17 K5 4_576 . . 1_556 -86.66(6) ?
K3 P5 O17 K5 1_556 . . 1_556 -145.25(10) ?
K4 P5 O17 K5 3_666 . . 1_556 124.34(5) ?
O19 P5 O17 K2 . . . 1_556 -24.41(5) ?
O20 P5 O17 K2 . . . 1_556 100.34(5) ?
O18 P5 O17 K2 . . . 1_556 -150.25(4) ?
K7 P5 O17 K2 4_576 . . 1_556 161.46(3) ?
K3 P5 O17 K2 1_556 . . 1_556 102.87(6) ?
K4 P5 O17 K2 3_666 . . 1_556 12.47(4) ?
K5 P5 O17 K2 1_556 . . 1_556 -111.88(7) ?
O19 P5 O18 Al3 . . . 4_576 -42.99(9) ?
O17 P5 O18 Al3 . . . 4_576 84.77(9) ?
O20 P5 O18 Al3 . . . 4_576 -159.19(7) ?
K2 P5 O18 Al3 1_556 . . 4_576 30.80(12) ?
K7 P5 O18 Al3 4_576 . . 4_576 151.31(9) ?
K5 P5 O18 Al3 4_576 . . 4_576 -102.25(8) ?
K3 P5 O18 Al3 1_556 . . 4_576 120.41(7) ?
K4 P5 O18 Al3 3_666 . . 4_576 -74.90(8) ?
K5 P5 O18 Al3 1_556 . . 4_576 66.09(7) ?
O19 P5 O18 K7 . . . 4_576 165.70(4) ?
O17 P5 O18 K7 . . . 4_576 -66.54(5) ?
O20 P5 O18 K7 . . . 4_576 49.50(5) ?
K2 P5 O18 K7 1_556 . . 4_576 -120.51(6) ?
K5 P5 O18 K7 4_576 . . 4_576 106.44(4) ?
K3 P5 O18 K7 1_556 . . 4_576 -30.89(4) ?
K4 P5 O18 K7 3_666 . . 4_576 133.80(3) ?
K5 P5 O18 K7 1_556 . . 4_576 -85.21(4) ?
O19 P5 O18 K5 . . . 4_576 59.26(5) ?
O17 P5 O18 K5 . . . 4_576 -172.98(4) ?
O20 P5 O18 K5 . . . 4_576 -56.94(4) ?
K2 P5 O18 K5 1_556 . . 4_576 133.05(5) ?
K7 P5 O18 K5 4_576 . . 4_576 -106.44(4) ?
K3 P5 O18 K5 1_556 . . 4_576 -137.33(2) ?
K4 P5 O18 K5 3_666 . . 4_576 27.36(4) ?
K5 P5 O18 K5 1_556 . . 4_576 168.347(18) ?
O17 P5 O19 K4 . . . 3_666 101.86(6) ?
O20 P5 O19 K4 . . . 3_666 -22.89(7) ?
O18 P5 O19 K4 . . . 3_666 -132.53(6) ?
K2 P5 O19 K4 1_556 . . 3_666 79.82(5) ?
K7 P5 O19 K4 4_576 . . 3_666 -95.84(11) ?
K5 P5 O19 K4 4_576 . . 3_666 -77.77(5) ?
K3 P5 O19 K4 1_556 . . 3_666 67.10(7) ?
K5 P5 O19 K4 1_556 . . 3_666 134.87(5) ?
O17 P5 O19 K4 . . . 1_556 -59.90(7) ?
O20 P5 O19 K4 . . . 1_556 175.35(5) ?
O18 P5 O19 K4 . . . 1_556 65.71(7) ?
K2 P5 O19 K4 1_556 . . 1_556 -81.94(6) ?
K7 P5 O19 K4 4_576 . . 1_556 102.40(11) ?
K5 P5 O19 K4 4_576 . . 1_556 120.47(6) ?
K3 P5 O19 K4 1_556 . . 1_556 -94.66(6) ?
K4 P5 O19 K4 3_666 . . 1_556 -161.76(10) ?
K5 P5 O19 K4 1_556 . . 1_556 -26.89(6) ?
O17 P5 O19 K2 . . . 1_556 22.04(5) ?
O20 P5 O19 K2 . . . 1_556 -102.71(4) ?
O18 P5 O19 K2 . . . 1_556 147.65(4) ?
K7 P5 O19 K2 4_576 . . 1_556 -175.66(8) ?
K5 P5 O19 K2 4_576 . . 1_556 -157.59(3) ?
K3 P5 O19 K2 1_556 . . 1_556 -12.72(4) ?
K4 P5 O19 K2 3_666 . . 1_556 -79.82(5) ?
K5 P5 O19 K2 1_556 . . 1_556 55.05(3) ?
O17 P5 O19 K5 . . . 4_576 179.63(4) ?
O20 P5 O19 K5 . . . 4_576 54.88(4) ?
O18 P5 O19 K5 . . . 4_576 -54.77(4) ?
K2 P5 O19 K5 1_556 . . 4_576 157.59(3) ?
K7 P5 O19 K5 4_576 . . 4_576 -18.07(11) ?
K3 P5 O19 K5 1_556 . . 4_576 144.87(3) ?
K4 P5 O19 K5 3_666 . . 4_576 77.77(5) ?
K5 P5 O19 K5 1_556 . . 4_576 -147.360(15) ?
O19 P5 O20 Al2 . . . 4_566 70.69(13) ?
O17 P5 O20 Al2 . . . 4_566 -56.39(13) ?
O18 P5 O20 Al2 . . . 4_566 -172.59(12) ?
K2 P5 O20 Al2 1_556 . . 4_566 2.12(13) ?
K7 P5 O20 Al2 4_576 . . 4_566 -129.93(13) ?
K5 P5 O20 Al2 4_576 . . 4_566 130.29(13) ?
K3 P5 O20 Al2 1_556 . . 4_566 -57.81(12) ?
K4 P5 O20 Al2 3_666 . . 4_566 58.15(12) ?
K5 P5 O20 Al2 1_556 . . 4_566 -79.11(13) ?
O19 P5 O20 K7 . . . 4_576 -159.38(4) ?
O17 P5 O20 K7 . . . 4_576 73.54(4) ?
O18 P5 O20 K7 . . . 4_576 -42.66(4) ?
K2 P5 O20 K7 1_556 . . 4_576 132.04(2) ?
K5 P5 O20 K7 4_576 . . 4_576 -99.78(3) ?
K3 P5 O20 K7 1_556 . . 4_576 72.12(2) ?
K4 P5 O20 K7 3_666 . . 4_576 -171.92(2) ?
K5 P5 O20 K7 1_556 . . 4_576 50.81(4) ?
O19 P5 O20 K5 . . . 4_576 -59.60(5) ?
O17 P5 O20 K5 . . . 4_576 173.32(4) ?
O18 P5 O20 K5 . . . 4_576 57.12(4) ?
K2 P5 O20 K5 1_556 . . 4_576 -128.174(17) ?
K7 P5 O20 K5 4_576 . . 4_576 99.78(3) ?
K3 P5 O20 K5 1_556 . . 4_576 171.90(2) ?
K4 P5 O20 K5 3_666 . . 4_576 -72.14(2) ?
K5 P5 O20 K5 1_556 . . 4_576 150.60(3) ?
O24 P6 O21 Al2 . . . . 14.13(10) ?
O22 P6 O21 Al2 . . . . 143.01(8) ?
O23 P6 O21 Al2 . . . . -101.44(9) ?
K3 P6 O21 Al2 4_566 . . . 151.49(10) ?
K1 P6 O21 Al2 4_566 . . . -113.29(9) ?
K9 P6 O21 Al2 . . . . -22.03(8) ?
K9 P6 O21 Al2 4_566 . . . -171.63(7) ?
K8 P6 O21 Al2 1_545 . . . 40.83(8) ?
K6 P6 O21 Al2 4_566 . . . 110.87(8) ?
O24 P6 O21 K3 . . . 4_566 -137.36(4) ?
O22 P6 O21 K3 . . . 4_566 -8.48(4) ?
O23 P6 O21 K3 . . . 4_566 107.07(4) ?
K1 P6 O21 K3 4_566 . . 4_566 95.22(3) ?
K9 P6 O21 K3 . . . 4_566 -173.52(2) ?
K9 P6 O21 K3 4_566 . . 4_566 36.89(4) ?
K8 P6 O21 K3 1_545 . . 4_566 -110.66(3) ?
K6 P6 O21 K3 4_566 . . 4_566 -40.62(3) ?
O24 P6 O21 K1 . . . 4_566 127.42(4) ?
O22 P6 O21 K1 . . . 4_566 -103.70(4) ?
O23 P6 O21 K1 . . . 4_566 11.85(4) ?
K3 P6 O21 K1 4_566 . . 4_566 -95.22(3) ?
K9 P6 O21 K1 . . . 4_566 91.26(3) ?
K9 P6 O21 K1 4_566 . . 4_566 -58.33(4) ?
K8 P6 O21 K1 1_545 . . 4_566 154.12(2) ?
K6 P6 O21 K1 4_566 . . 4_566 -135.84(2) ?
O20 Al2 O21 P6 4_565 . . . -142.26(8) ?
O1 Al2 O21 P6 . . . . 100.50(9) ?
O12 Al2 O21 P6 4_565 . . . -22.61(10) ?
K1 Al2 O21 P6 4_566 . . . 113.79(9) ?
K9 Al2 O21 P6 . . . . 21.73(8) ?
K3 Al2 O21 P6 4_566 . . . -147.38(11) ?
O20 Al2 O21 K3 4_565 . . 4_566 5.12(5) ?
O1 Al2 O21 K3 . . . 4_566 -112.13(5) ?
O12 Al2 O21 K3 4_565 . . 4_566 124.77(4) ?
K1 Al2 O21 K3 4_566 . . 4_566 -98.83(5) ?
K9 Al2 O21 K3 . . . 4_566 169.11(4) ?
O20 Al2 O21 K1 4_565 . . 4_566 103.95(4) ?
O1 Al2 O21 K1 . . . 4_566 -13.30(4) ?
O12 Al2 O21 K1 4_565 . . 4_566 -136.40(3) ?
K9 Al2 O21 K1 . . . 4_566 -92.06(3) ?
K3 Al2 O21 K1 4_566 . . 4_566 98.83(5) ?
O24 P6 O22 K3 . . . 4_566 134.63(4) ?
O23 P6 O22 K3 . . . 4_566 -102.12(4) ?
O21 P6 O22 K3 . . . 4_566 9.28(5) ?
K1 P6 O22 K3 4_566 . . 4_566 -50.37(4) ?
K9 P6 O22 K3 . . . 4_566 136.41(8) ?
K9 P6 O22 K3 4_566 . . 4_566 -104.79(5) ?
K8 P6 O22 K3 1_545 . . 4_566 99.72(3) ?
K6 P6 O22 K3 4_566 . . 4_566 99.91(6) ?
O24 P6 O22 K6 . . . 4_566 34.73(8) ?
O23 P6 O22 K6 . . . 4_566 157.98(5) ?
O21 P6 O22 K6 . . . 4_566 -90.63(7) ?
K3 P6 O22 K6 4_566 . . 4_566 -99.91(6) ?
K1 P6 O22 K6 4_566 . . 4_566 -150.27(4) ?
K9 P6 O22 K6 . . . 4_566 36.50(14) ?
K9 P6 O22 K6 4_566 . . 4_566 155.30(8) ?
K8 P6 O22 K6 1_545 . . 4_566 -0.19(6) ?
O24 P6 O22 K9 . . . 4_566 -120.57(5) ?
O23 P6 O22 K9 . . . 4_566 2.68(6) ?
O21 P6 O22 K9 . . . 4_566 114.07(5) ?
K3 P6 O22 K9 4_566 . . 4_566 104.79(5) ?
K1 P6 O22 K9 4_566 . . 4_566 54.42(4) ?
K9 P6 O22 K9 . . . 4_566 -118.80(9) ?
K8 P6 O22 K9 1_545 . . 4_566 -155.49(3) ?
K6 P6 O22 K9 4_566 . . 4_566 -155.30(8) ?
O24 P6 O23 Al1 . . . 4_566 32.64(8) ?
O22 P6 O23 Al1 . . . 4_566 -95.36(7) ?
O21 P6 O23 Al1 . . . 4_566 149.70(6) ?
K3 P6 O23 Al1 4_566 . . 4_566 -149.82(5) ?
K1 P6 O23 Al1 4_566 . . 4_566 162.85(8) ?
K9 P6 O23 Al1 . . . 4_566 68.52(6) ?
K9 P6 O23 Al1 4_566 . . 4_566 -93.39(7) ?
K8 P6 O23 Al1 1_545 . . 4_566 48.93(9) ?
K6 P6 O23 Al1 4_566 . . 4_566 -79.06(7) ?
O24 P6 O23 K1 . . . 4_566 -130.21(5) ?
O22 P6 O23 K1 . . . 4_566 101.79(5) ?
O21 P6 O23 K1 . . . 4_566 -13.14(5) ?
K3 P6 O23 K1 4_566 . . 4_566 47.33(4) ?
K9 P6 O23 K1 . . . 4_566 -94.32(4) ?
K9 P6 O23 K1 4_566 . . 4_566 103.77(4) ?
K8 P6 O23 K1 1_545 . . 4_566 -113.91(5) ?
K6 P6 O23 K1 4_566 . . 4_566 118.10(4) ?
O24 P6 O23 K9 . . . 4_566 126.03(4) ?
O22 P6 O23 K9 . . . 4_566 -1.98(4) ?
O21 P6 O23 K9 . . . 4_566 -116.91(4) ?
K3 P6 O23 K9 4_566 . . 4_566 -56.43(3) ?
K1 P6 O23 K9 4_566 . . 4_566 -103.77(4) ?
K9 P6 O23 K9 . . . 4_566 161.911(19) ?
K8 P6 O23 K9 1_545 . . 4_566 142.32(4) ?
K6 P6 O23 K9 4_566 . . 4_566 14.33(4) ?
O22 P6 O24 K8 . . . 1_545 -73.80(7) ?
O23 P6 O24 K8 . . . 1_545 162.54(5) ?
O21 P6 O24 K8 . . . 1_545 50.45(6) ?
K3 P6 O24 K8 4_566 . . 1_545 -13.86(9) ?
K1 P6 O24 K8 4_566 . . 1_545 112.46(5) ?
K9 P6 O24 K8 . . . 1_545 107.01(7) ?
K9 P6 O24 K8 4_566 . . 1_545 -123.05(4) ?
K6 P6 O24 K8 4_566 . . 1_545 -56.86(5) ?
O22 P6 O24 K9 . . . . 179.19(4) ?
O23 P6 O24 K9 . . . . 55.53(5) ?
O21 P6 O24 K9 . . . . -56.55(5) ?
K3 P6 O24 K9 4_566 . . . -120.87(4) ?
K1 P6 O24 K9 4_566 . . . 5.45(6) ?
K9 P6 O24 K9 4_566 . . . 129.95(3) ?
K8 P6 O24 K9 1_545 . . . -107.01(7) ?
K6 P6 O24 K9 4_566 . . . -163.87(3) ?
O22 P6 O24 K6 . . . 2_545 46.60(7) ?
O23 P6 O24 K6 . . . 2_545 -77.05(6) ?
O21 P6 O24 K6 . . . 2_545 170.86(5) ?
K3 P6 O24 K6 4_566 . . 2_545 106.54(6) ?
K1 P6 O24 K6 4_566 . . 2_545 -127.14(4) ?
K9 P6 O24 K6 . . . 2_545 -132.59(7) ?
K9 P6 O24 K6 4_566 . . 2_545 -2.64(7) ?
K8 P6 O24 K6 1_545 . . 2_545 120.40(8) ?
K6 P6 O24 K6 4_566 . . 2_545 63.54(5) ?
P1 O2 K1 O9 . . . 4_565 -4.05(9) ?
K2 O2 K1 O9 . . . 4_565 140.42(3) ?
K3 O2 K1 O9 . . . 4_565 -124.94(3) ?
P1 O2 K1 O23 . . . 4_565 73.48(8) ?
K2 O2 K1 O23 . . . 4_565 -142.05(3) ?
K3 O2 K1 O23 . . . 4_565 -47.40(3) ?
P1 O2 K1 O5 . . . 2_645 -121.03(8) ?
K2 O2 K1 O5 . . . 2_645 23.44(3) ?
K3 O2 K1 O5 . . . 2_645 118.09(4) ?
P1 O2 K1 O21 . . . 4_565 121.87(8) ?
K2 O2 K1 O21 . . . 4_565 -93.65(3) ?
K3 O2 K1 O21 . . . 4_565 0.99(3) ?
P1 O2 K1 O1 . . . 4_565 168.25(7) ?
K2 O2 K1 O1 . . . 4_565 -47.28(4) ?
K3 O2 K1 O1 . . . 4_565 47.37(4) ?
P1 O2 K1 O4 . . . 4_565 -142.60(6) ?
K2 O2 K1 O4 . . . 4_565 1.87(5) ?
K3 O2 K1 O4 . . . 4_565 96.51(4) ?
P1 O2 K1 O3 . . . 4_565 133.01(7) ?
K2 O2 K1 O3 . . . 4_565 -82.52(7) ?
K3 O2 K1 O3 . . . 4_565 12.13(8) ?
P1 O2 K1 P1 . . . 4_565 175.40(5) ?
K2 O2 K1 P1 . . . 4_565 -40.13(5) ?
K3 O2 K1 P1 . . . 4_565 54.52(5) ?
P1 O2 K1 P6 . . . 4_565 95.94(8) ?
K2 O2 K1 P6 . . . 4_565 -119.59(3) ?
K3 O2 K1 P6 . . . 4_565 -24.94(3) ?
P1 O2 K1 Al2 . . . 4_565 146.79(7) ?
K2 O2 K1 Al2 . . . 4_565 -68.74(3) ?
K3 O2 K1 Al2 . . . 4_565 25.91(3) ?
P1 O2 K1 P2 . . . 2_645 -99.61(8) ?
K2 O2 K1 P2 . . . 2_645 44.86(2) ?
K3 O2 K1 P2 . . . 2_645 139.51(3) ?
P1 O2 K2 O5 . . . 2_645 126.62(5) ?
K1 O2 K2 O5 . . . 2_645 -25.69(3) ?
K3 O2 K2 O5 . . . 2_645 -132.12(3) ?
P1 O2 K2 O6 . . . . 8.55(8) ?
K1 O2 K2 O6 . . . . -143.76(4) ?
K3 O2 K2 O6 . . . . 109.81(4) ?
P1 O2 K2 O17 . . . 1_554 -106.56(6) ?
K1 O2 K2 O17 . . . 1_554 101.13(3) ?
K3 O2 K2 O17 . . . 1_554 -5.31(2) ?
P1 O2 K2 O7 . . . . -17.70(5) ?
K1 O2 K2 O7 . . . . -170.02(3) ?
K3 O2 K2 O7 . . . . 83.55(3) ?
P1 O2 K2 O19 . . . 1_554 -145.34(5) ?
K1 O2 K2 O19 . . . 1_554 62.34(4) ?
K3 O2 K2 O19 . . . 1_554 -44.09(4) ?
P1 O2 K2 P5 . . . 1_554 -128.69(5) ?
K1 O2 K2 P5 . . . 1_554 78.99(3) ?
K3 O2 K2 P5 . . . 1_554 -27.44(2) ?
P1 O2 K2 P2 . . . . -1.28(6) ?
K1 O2 K2 P2 . . . . -153.592(16) ?
K3 O2 K2 P2 . . . . 99.97(3) ?
K1 O2 K2 P1 . . . . -152.31(7) ?
K3 O2 K2 P1 . . . . 101.25(6) ?
P1 O2 K2 P2 . . . 2_645 108.57(5) ?
K1 O2 K2 P2 . . . 2_645 -43.75(2) ?
K3 O2 K2 P2 . . . 2_645 -150.18(2) ?
P1 O2 K2 K4 . . . 3_665 163.67(4) ?
K1 O2 K2 K4 . . . 3_665 11.36(3) ?
K3 O2 K2 K4 . . . 3_665 -95.07(3) ?
P1 O2 K2 Al3 . . . . -13.92(4) ?
K1 O2 K2 Al3 . . . . -166.23(3) ?
K3 O2 K2 Al3 . . . . 87.34(3) ?
P2 O6 K2 O5 . . . 2_645 -129.68(4) ?
K5 O6 K2 O5 2_645 . . 2_645 -12.54(4) ?
K4 O6 K2 O5 . . . 2_645 88.17(3) ?
P2 O6 K2 O2 . . . . -19.78(7) ?
K5 O6 K2 O2 2_645 . . . 97.36(5) ?
K4 O6 K2 O2 . . . . -161.93(4) ?
P2 O6 K2 O17 . . . 1_554 88.40(4) ?
K5 O6 K2 O17 2_645 . . 1_554 -154.46(3) ?
K4 O6 K2 O17 . . . 1_554 -53.75(3) ?
P2 O6 K2 O7 . . . . 13.60(3) ?
K5 O6 K2 O7 2_645 . . . 130.74(4) ?
K4 O6 K2 O7 . . . . -128.55(4) ?
P2 O6 K2 O19 . . . 1_554 138.61(4) ?
K5 O6 K2 O19 2_645 . . 1_554 -104.25(3) ?
K4 O6 K2 O19 . . . 1_554 -3.55(2) ?
P2 O6 K2 P5 . . . 1_554 116.31(4) ?
K5 O6 K2 P5 2_645 . . 1_554 -126.55(3) ?
K4 O6 K2 P5 . . . 1_554 -25.85(2) ?
K5 O6 K2 P2 2_645 . . . 117.14(5) ?
K4 O6 K2 P2 . . . . -142.15(5) ?
P2 O6 K2 P1 . . . . -16.18(5) ?
K5 O6 K2 P1 2_645 . . . 100.96(3) ?
K4 O6 K2 P1 . . . . -158.332(14) ?
P2 O6 K2 P2 . . . 2_645 -115.29(4) ?
K5 O6 K2 P2 2_645 . . 2_645 1.85(3) ?
K4 O6 K2 P2 . . . 2_645 102.56(2) ?
P2 O6 K2 K4 . . . 3_665 -176.68(3) ?
K5 O6 K2 K4 2_645 . . 3_665 -59.55(3) ?
K4 O6 K2 K4 . . . 3_665 41.16(2) ?
P2 O6 K2 Al3 . . . . 1.93(3) ?
K5 O6 K2 Al3 2_645 . . . 119.07(3) ?
K4 O6 K2 Al3 . . . . -140.22(2) ?
P2 O7 K2 O5 . . . 2_645 61.12(6) ?
Al3 O7 K2 O5 . . . 2_645 -78.60(6) ?
K5 O7 K2 O5 . . . 2_645 -176.36(4) ?
P2 O7 K2 O2 . . . . 148.10(4) ?
Al3 O7 K2 O2 . . . . 8.38(4) ?
K5 O7 K2 O2 . . . . -89.38(3) ?
P2 O7 K2 O6 . . . . -12.81(3) ?
Al3 O7 K2 O6 . . . . -152.53(5) ?
K5 O7 K2 O6 . . . . 109.71(3) ?
P2 O7 K2 O17 . . . 1_554 -126.29(4) ?
Al3 O7 K2 O17 . . . 1_554 93.99(4) ?
K5 O7 K2 O17 . . . 1_554 -3.77(2) ?
P2 O7 K2 O19 . . . 1_554 -80.28(4) ?
Al3 O7 K2 O19 . . . 1_554 140.00(4) ?
K5 O7 K2 O19 . . . 1_554 42.24(3) ?
P2 O7 K2 P5 . . . 1_554 -108.54(4) ?
Al3 O7 K2 P5 . . . 1_554 111.74(4) ?
K5 O7 K2 P5 . . . 1_554 13.97(2) ?
Al3 O7 K2 P2 . . . . -139.72(6) ?
K5 O7 K2 P2 . . . . 122.52(4) ?
P2 O7 K2 P1 . . . . 141.72(4) ?
Al3 O7 K2 P1 . . . . 2.00(3) ?
K5 O7 K2 P1 . . . . -95.76(2) ?
P2 O7 K2 P2 . . . 2_645 59.89(4) ?
Al3 O7 K2 P2 . . . 2_645 -79.84(4) ?
K5 O7 K2 P2 . . . 2_645 -177.597(11) ?
P2 O7 K2 K4 . . . 3_665 -34.56(6) ?
Al3 O7 K2 K4 . . . 3_665 -174.28(2) ?
K5 O7 K2 K4 . . . 3_665 87.96(4) ?
P2 O7 K2 Al3 . . . . 139.72(6) ?
K5 O7 K2 Al3 . . . . -97.76(4) ?
O5 P2 K2 O5 . . . 2_645 140.92(5) ?
O6 P2 K2 O5 . . . 2_645 62.45(5) ?
O7 P2 K2 O5 . . . 2_645 -141.12(4) ?
O8 P2 K2 O5 . . . 2_645 -41.66(4) ?
K5 P2 K2 O5 2_645 . . 2_645 21.01(3) ?
K1 P2 K2 O5 2_655 . . 2_645 53.49(3) ?
K2 P2 K2 O5 2_655 . . 2_645 132.92(3) ?
K4 P2 K2 O5 4_576 . . 2_645 -153.02(3) ?
O5 P2 K2 O2 . . . . -114.69(7) ?
O6 P2 K2 O2 . . . . 166.84(4) ?
O7 P2 K2 O2 . . . . -36.73(4) ?
O8 P2 K2 O2 . . . . 62.74(4) ?
K5 P2 K2 O2 2_645 . . . 125.40(3) ?
K1 P2 K2 O2 2_655 . . . 157.88(2) ?
K2 P2 K2 O2 2_655 . . . -122.68(2) ?
K4 P2 K2 O2 4_576 . . . -48.63(3) ?
O5 P2 K2 O6 . . . . 78.47(8) ?
O7 P2 K2 O6 . . . . 156.43(5) ?
O8 P2 K2 O6 . . . . -104.11(5) ?
K5 P2 K2 O6 2_645 . . . -41.44(4) ?
K1 P2 K2 O6 2_655 . . . -8.96(4) ?
K2 P2 K2 O6 2_655 . . . 70.47(4) ?
K4 P2 K2 O6 4_576 . . . 144.53(4) ?
O5 P2 K2 O17 . . . 1_554 -21.21(7) ?
O6 P2 K2 O17 . . . 1_554 -99.67(4) ?
O7 P2 K2 O17 . . . 1_554 56.76(4) ?
O8 P2 K2 O17 . . . 1_554 156.22(4) ?
K5 P2 K2 O17 2_645 . . 1_554 -141.12(2) ?
K1 P2 K2 O17 2_655 . . 1_554 -108.64(2) ?
K2 P2 K2 O17 2_655 . . 1_554 -29.20(2) ?
K4 P2 K2 O17 4_576 . . 1_554 44.86(3) ?
O5 P2 K2 O7 . . . . -77.96(8) ?
O6 P2 K2 O7 . . . . -156.43(5) ?
O8 P2 K2 O7 . . . . 99.46(5) ?
K5 P2 K2 O7 2_645 . . . 162.13(4) ?
K1 P2 K2 O7 2_655 . . . -165.39(4) ?
K2 P2 K2 O7 2_655 . . . -85.96(4) ?
K4 P2 K2 O7 4_576 . . . -11.90(4) ?
O5 P2 K2 O19 . . . 1_554 33.85(7) ?
O6 P2 K2 O19 . . . 1_554 -44.61(4) ?
O7 P2 K2 O19 . . . 1_554 111.82(4) ?
O8 P2 K2 O19 . . . 1_554 -148.72(4) ?
K5 P2 K2 O19 2_645 . . 1_554 -86.06(3) ?
K1 P2 K2 O19 2_655 . . 1_554 -53.58(3) ?
K2 P2 K2 O19 2_655 . . 1_554 25.86(2) ?
K4 P2 K2 O19 4_576 . . 1_554 99.92(3) ?
O5 P2 K2 P5 . . . 1_554 5.22(7) ?
O6 P2 K2 P5 . . . 1_554 -73.25(4) ?
O7 P2 K2 P5 . . . 1_554 83.18(4) ?
O8 P2 K2 P5 . . . 1_554 -177.36(3) ?
K5 P2 K2 P5 2_645 . . 1_554 -114.693(19) ?
K1 P2 K2 P5 2_655 . . 1_554 -82.21(2) ?
K2 P2 K2 P5 2_655 . . 1_554 -2.779(12) ?
K4 P2 K2 P5 4_576 . . 1_554 71.28(2) ?
O5 P2 K2 P1 . . . . -115.14(7) ?
O6 P2 K2 P1 . . . . 166.39(4) ?
O7 P2 K2 P1 . . . . -37.18(4) ?
O8 P2 K2 P1 . . . . 62.28(3) ?
K5 P2 K2 P1 2_645 . . . 124.946(16) ?
K1 P2 K2 P1 2_655 . . . 157.425(16) ?
K2 P2 K2 P1 2_655 . . . -123.140(11) ?
K4 P2 K2 P1 4_576 . . . -49.08(2) ?
O5 P2 K2 P2 . . . 2_645 149.61(7) ?
O6 P2 K2 P2 . . . 2_645 71.14(4) ?
O7 P2 K2 P2 . . . 2_645 -132.43(4) ?
O8 P2 K2 P2 . . . 2_645 -32.97(3) ?
K5 P2 K2 P2 2_645 . . 2_645 29.700(9) ?
K1 P2 K2 P2 2_655 . . 2_645 62.179(18) ?
K2 P2 K2 P2 2_655 . . 2_645 141.613(17) ?
K4 P2 K2 P2 4_576 . . 2_645 -144.328(16) ?
O5 P2 K2 K4 . . . 3_665 82.52(7) ?
O6 P2 K2 K4 . . . 3_665 4.05(4) ?
O7 P2 K2 K4 . . . 3_665 160.48(4) ?
O8 P2 K2 K4 . . . 3_665 -100.05(4) ?
K5 P2 K2 K4 2_645 . . 3_665 -37.388(14) ?
K1 P2 K2 K4 2_655 . . 3_665 -4.91(2) ?
K2 P2 K2 K4 2_655 . . 3_665 74.526(16) ?
K4 P2 K2 K4 4_576 . . 3_665 148.584(16) ?
O5 P2 K2 Al3 . . . . -99.08(7) ?
O6 P2 K2 Al3 . . . . -177.55(4) ?
O7 P2 K2 Al3 . . . . -21.12(4) ?
O8 P2 K2 Al3 . . . . 78.35(3) ?
K5 P2 K2 Al3 2_645 . . . 141.012(14) ?
K1 P2 K2 Al3 2_655 . . . 173.491(18) ?
K2 P2 K2 Al3 2_655 . . . -107.074(14) ?
K4 P2 K2 Al3 4_576 . . . -33.016(17) ?
O2 P1 K2 O5 . . . 2_645 -53.50(6) ?
O3 P1 K2 O5 . . . 2_645 -133.71(5) ?
O4 P1 K2 O5 . . . 2_645 126.71(4) ?
O1 P1 K2 O5 . . . 2_645 34.01(4) ?
K3 P1 K2 O5 . . . 2_645 -114.38(3) ?
K1 P1 K2 O5 4_566 . . 2_645 117.35(2) ?
K4 P1 K2 O5 2_645 . . 2_645 65.08(3) ?
K9 P1 K2 O5 . . . 2_645 -77.96(2) ?
K1 P1 K2 O5 . . . 2_645 -32.61(2) ?
K7 P1 K2 O5 . . . 2_645 -162.86(2) ?
O3 P1 K2 O2 . . . . -80.20(7) ?
O4 P1 K2 O2 . . . . -179.79(6) ?
O1 P1 K2 O2 . . . . 87.51(7) ?
K3 P1 K2 O2 . . . . -60.87(6) ?
K1 P1 K2 O2 4_566 . . . 170.85(6) ?
K4 P1 K2 O2 2_645 . . . 118.58(6) ?
K9 P1 K2 O2 . . . . -24.45(5) ?
K1 P1 K2 O2 . . . . 20.89(5) ?
K7 P1 K2 O2 . . . . -109.35(5) ?
O2 P1 K2 O6 . . . . -173.96(6) ?
O3 P1 K2 O6 . . . . 105.84(6) ?
O4 P1 K2 O6 . . . . 6.25(4) ?
O1 P1 K2 O6 . . . . -86.45(4) ?
K3 P1 K2 O6 . . . . 125.17(3) ?
K1 P1 K2 O6 4_566 . . . -3.11(3) ?
K4 P1 K2 O6 2_645 . . . -55.38(3) ?
K9 P1 K2 O6 . . . . 161.59(2) ?
K1 P1 K2 O6 . . . . -153.07(2) ?
K7 P1 K2 O6 . . . . 76.68(2) ?
O2 P1 K2 O17 . . . 1_554 72.99(6) ?
O3 P1 K2 O17 . . . 1_554 -7.21(5) ?
O4 P1 K2 O17 . . . 1_554 -106.80(4) ?
O1 P1 K2 O17 . . . 1_554 160.50(4) ?
K3 P1 K2 O17 . . . 1_554 12.114(18) ?
K1 P1 K2 O17 4_566 . . 1_554 -116.16(3) ?
K4 P1 K2 O17 2_645 . . 1_554 -168.434(19) ?
K9 P1 K2 O17 . . . 1_554 48.53(2) ?
K1 P1 K2 O17 . . . 1_554 93.88(3) ?
K7 P1 K2 O17 . . . 1_554 -36.37(2) ?
O2 P1 K2 O7 . . . . 161.74(6) ?
O3 P1 K2 O7 . . . . 81.54(6) ?
O4 P1 K2 O7 . . . . -18.05(4) ?
O1 P1 K2 O7 . . . . -110.75(4) ?
K3 P1 K2 O7 . . . . 100.87(3) ?
K1 P1 K2 O7 4_566 . . . -27.41(2) ?
K4 P1 K2 O7 2_645 . . . -79.68(3) ?
K9 P1 K2 O7 . . . . 137.29(2) ?
K1 P1 K2 O7 . . . . -177.370(18) ?
K7 P1 K2 O7 . . . . 52.39(2) ?
O2 P1 K2 O19 . . . 1_554 46.55(6) ?
O3 P1 K2 O19 . . . 1_554 -33.65(6) ?
O4 P1 K2 O19 . . . 1_554 -133.24(5) ?
O1 P1 K2 O19 . . . 1_554 134.06(4) ?
K3 P1 K2 O19 . . . 1_554 -14.32(3) ?
K1 P1 K2 O19 4_566 . . 1_554 -142.60(3) ?
K4 P1 K2 O19 2_645 . . 1_554 165.13(3) ?
K9 P1 K2 O19 . . . 1_554 22.10(3) ?
K1 P1 K2 O19 . . . 1_554 67.44(3) ?
K7 P1 K2 O19 . . . 1_554 -62.80(3) ?
O2 P1 K2 P5 . . . 1_554 56.47(6) ?
O3 P1 K2 P5 . . . 1_554 -23.73(5) ?
O4 P1 K2 P5 . . . 1_554 -123.32(4) ?
O1 P1 K2 P5 . . . 1_554 143.98(4) ?
K3 P1 K2 P5 . . . 1_554 -4.400(9) ?
K1 P1 K2 P5 4_566 . . 1_554 -132.68(2) ?
K4 P1 K2 P5 2_645 . . 1_554 175.052(9) ?
K9 P1 K2 P5 . . . 1_554 32.020(18) ?
K1 P1 K2 P5 . . . 1_554 77.36(2) ?
K7 P1 K2 P5 . . . 1_554 -52.882(15) ?
O2 P1 K2 P2 . . . . 178.86(5) ?
O3 P1 K2 P2 . . . . 98.66(5) ?
O4 P1 K2 P2 . . . . -0.92(3) ?
O1 P1 K2 P2 . . . . -93.63(4) ?
K3 P1 K2 P2 . . . . 117.99(2) ?
K1 P1 K2 P2 4_566 . . . -10.284(17) ?
K4 P1 K2 P2 2_645 . . . -62.56(2) ?
K9 P1 K2 P2 . . . . 154.412(14) ?
K1 P1 K2 P2 . . . . -160.247(9) ?
K7 P1 K2 P2 . . . . 69.510(14) ?
O2 P1 K2 P2 . . . 2_645 -71.08(5) ?
O3 P1 K2 P2 . . . 2_645 -151.29(5) ?
O4 P1 K2 P2 . . . 2_645 109.13(4) ?
O1 P1 K2 P2 . . . 2_645 16.43(4) ?
K3 P1 K2 P2 . . . 2_645 -131.957(13) ?
K1 P1 K2 P2 4_566 . . 2_645 99.768(16) ?
K4 P1 K2 P2 2_645 . . 2_645 47.496(12) ?
K9 P1 K2 P2 . . . 2_645 -95.536(12) ?
K1 P1 K2 P2 . . . 2_645 -50.195(15) ?
K7 P1 K2 P2 . . . 2_645 179.562(8) ?
O2 P1 K2 K4 . . . 3_665 -20.67(5) ?
O3 P1 K2 K4 . . . 3_665 -100.87(5) ?
O4 P1 K2 K4 . . . 3_665 159.54(3) ?
O1 P1 K2 K4 . . . 3_665 66.84(4) ?
K3 P1 K2 K4 . . . 3_665 -81.54(3) ?
K1 P1 K2 K4 4_566 . . 3_665 150.182(14) ?
K4 P1 K2 K4 2_645 . . 3_665 97.91(2) ?
K9 P1 K2 K4 . . . 3_665 -45.12(2) ?
K1 P1 K2 K4 . . . 3_665 0.220(11) ?
K7 P1 K2 K4 . . . 3_665 -130.024(17) ?
O2 P1 K2 Al3 . . . . 162.85(5) ?
O3 P1 K2 Al3 . . . . 82.65(5) ?
O4 P1 K2 Al3 . . . . -16.93(3) ?
O1 P1 K2 Al3 . . . . -109.64(4) ?
K3 P1 K2 Al3 . . . . 101.98(2) ?
K1 P1 K2 Al3 4_566 . . . -26.296(14) ?
K4 P1 K2 Al3 2_645 . . . -78.57(2) ?
K9 P1 K2 Al3 . . . . 138.400(18) ?
K1 P1 K2 Al3 . . . . -176.258(10) ?
K7 P1 K2 Al3 . . . . 53.499(16) ?
O4 Al3 K2 O5 . . . 2_645 -38.21(4) ?
O18 Al3 K2 O5 4_575 . . 2_645 -141.67(4) ?
O8 Al3 K2 O5 3_666 . . 2_645 53.00(6) ?
O7 Al3 K2 O5 . . . 2_645 128.34(5) ?
K5 Al3 K2 O5 . . . 2_645 -167.60(3) ?
K7 Al3 K2 O5 . . . 2_645 -102.99(3) ?
K1 Al3 K2 O5 4_566 . . 2_645 -38.54(3) ?
O4 Al3 K2 O2 . . . . 22.34(4) ?
O18 Al3 K2 O2 4_575 . . . -81.12(4) ?
O8 Al3 K2 O2 3_666 . . . 113.55(5) ?
O7 Al3 K2 O2 . . . . -171.11(4) ?
K5 Al3 K2 O2 . . . . -107.05(3) ?
K7 Al3 K2 O2 . . . . -42.44(2) ?
K1 Al3 K2 O2 4_566 . . . 22.01(2) ?
O4 Al3 K2 O6 . . . . -144.18(4) ?
O18 Al3 K2 O6 4_575 . . . 112.35(4) ?
O8 Al3 K2 O6 3_666 . . . -52.97(5) ?
O7 Al3 K2 O6 . . . . 22.37(4) ?
K5 Al3 K2 O6 . . . . 86.43(2) ?
K7 Al3 K2 O6 . . . . 151.03(2) ?
K1 Al3 K2 O6 4_566 . . . -144.51(2) ?
O4 Al3 K2 O17 . . . 1_554 107.38(4) ?
O18 Al3 K2 O17 4_575 . . 1_554 3.92(4) ?
O8 Al3 K2 O17 3_666 . . 1_554 -161.40(5) ?
O7 Al3 K2 O17 . . . 1_554 -86.07(5) ?
K5 Al3 K2 O17 . . . 1_554 -22.005(19) ?
K7 Al3 K2 O17 . . . 1_554 42.60(2) ?
K1 Al3 K2 O17 4_566 . . 1_554 107.06(3) ?
O4 Al3 K2 O7 . . . . -166.55(5) ?
O18 Al3 K2 O7 4_575 . . . 89.99(5) ?
O8 Al3 K2 O7 3_666 . . . -75.34(6) ?
K5 Al3 K2 O7 . . . . 64.06(4) ?
K7 Al3 K2 O7 . . . . 128.67(4) ?
K1 Al3 K2 O7 4_566 . . . -166.88(4) ?
O4 Al3 K2 O19 . . . 1_554 139.69(4) ?
O18 Al3 K2 O19 4_575 . . 1_554 36.23(4) ?
O8 Al3 K2 O19 3_666 . . 1_554 -129.10(5) ?
O7 Al3 K2 O19 . . . 1_554 -53.76(5) ?
K5 Al3 K2 O19 . . . 1_554 10.30(3) ?
K7 Al3 K2 O19 . . . 1_554 74.91(3) ?
K1 Al3 K2 O19 4_566 . . 1_554 139.36(3) ?
O4 Al3 K2 P5 . . . 1_554 114.66(4) ?
O18 Al3 K2 P5 4_575 . . 1_554 11.19(3) ?
O8 Al3 K2 P5 3_666 . . 1_554 -154.13(4) ?
O7 Al3 K2 P5 . . . 1_554 -78.79(4) ?
K5 Al3 K2 P5 . . . 1_554 -14.733(10) ?
K7 Al3 K2 P5 . . . 1_554 49.874(15) ?
K1 Al3 K2 P5 4_566 . . 1_554 114.328(19) ?
O4 Al3 K2 P2 . . . . -143.06(3) ?
O18 Al3 K2 P2 4_575 . . . 113.48(4) ?
O8 Al3 K2 P2 3_666 . . . -51.85(5) ?
O7 Al3 K2 P2 . . . . 23.49(4) ?
K5 Al3 K2 P2 . . . . 87.550(16) ?
K7 Al3 K2 P2 . . . . 152.157(14) ?
K1 Al3 K2 P2 4_566 . . . -143.389(13) ?
O4 Al3 K2 P1 . . . . 15.98(3) ?
O18 Al3 K2 P1 4_575 . . . -87.49(4) ?
O8 Al3 K2 P1 3_666 . . . 107.19(5) ?
O7 Al3 K2 P1 . . . . -177.47(4) ?
K5 Al3 K2 P1 . . . . -113.414(18) ?
K7 Al3 K2 P1 . . . . -48.807(14) ?
K1 Al3 K2 P1 4_566 . . . 15.647(8) ?
O4 Al3 K2 P2 . . . 2_645 -50.82(4) ?
O18 Al3 K2 P2 4_575 . . 2_645 -154.29(3) ?
O8 Al3 K2 P2 3_666 . . 2_645 40.39(5) ?
O7 Al3 K2 P2 . . . 2_645 115.73(4) ?
K5 Al3 K2 P2 . . . 2_645 179.787(10) ?
K7 Al3 K2 P2 . . . 2_645 -115.605(13) ?
K1 Al3 K2 P2 4_566 . . 2_645 -51.152(19) ?
P1 O2 K3 O17 . . . 1_554 126.68(5) ?
K1 O2 K3 O17 . . . 1_554 -90.08(4) ?
K2 O2 K3 O17 . . . 1_554 5.50(3) ?
P1 O2 K3 O22 . . . 4_565 -92.40(5) ?
K1 O2 K3 O22 . . . 4_565 50.83(4) ?
K2 O2 K3 O22 . . . 4_565 146.42(3) ?
P1 O2 K3 O11 . . . 4_575 13.41(7) ?
K1 O2 K3 O11 . . . 4_575 156.65(3) ?
K2 O2 K3 O11 . . . 4_575 -107.77(4) ?
P1 O2 K3 O21 . . . 4_565 -144.28(5) ?
K1 O2 K3 O21 . . . 4_565 -1.05(3) ?
K2 O2 K3 O21 . . . 4_565 94.53(3) ?
P1 O2 K3 O3 . . . . -14.41(3) ?
K1 O2 K3 O3 . . . . 128.83(4) ?
K2 O2 K3 O3 . . . . -135.59(4) ?
K1 O2 K3 P1 . . . . 143.23(6) ?
K2 O2 K3 P1 . . . . -121.18(6) ?
P1 O2 K3 P6 . . . 4_565 -116.40(4) ?
K1 O2 K3 P6 . . . 4_565 26.84(3) ?
K2 O2 K3 P6 . . . 4_565 122.42(3) ?
P1 O2 K3 P3 . . . 4_575 45.66(7) ?
K1 O2 K3 P3 . . . 4_575 -171.10(2) ?
K2 O2 K3 P3 . . . 4_575 -75.52(5) ?
P1 O2 K3 K6 . . . . -70.22(6) ?
K1 O2 K3 K6 . . . . 73.01(5) ?
K2 O2 K3 K6 . . . . 168.594(14) ?
P1 O2 K3 P5 . . . 1_554 144.63(4) ?
K1 O2 K3 P5 . . . 1_554 -72.13(3) ?
K2 O2 K3 P5 . . . 1_554 23.45(2) ?
P1 O2 K3 K7 . . . . 8.05(4) ?
K1 O2 K3 K7 . . . . 151.29(3) ?
K2 O2 K3 K7 . . . . -113.13(3) ?
P1 O3 K3 O17 . . . 1_554 -35.54(5) ?
K7 O3 K3 O17 . . . 1_554 97.09(3) ?
K9 O3 K3 O17 . . . 1_554 -152.11(3) ?
K1 O3 K3 O17 4_566 . . 1_554 31.68(9) ?
P1 O3 K3 O22 . . . 4_565 116.54(4) ?
K7 O3 K3 O22 . . . 4_565 -110.83(3) ?
K9 O3 K3 O22 . . . 4_565 -0.02(2) ?
K1 O3 K3 O22 4_566 . . 4_565 -176.24(8) ?
P1 O3 K3 O11 . . . 4_575 -147.67(4) ?
K7 O3 K3 O11 . . . 4_575 -15.05(3) ?
K9 O3 K3 O11 . . . 4_575 95.76(3) ?
K1 O3 K3 O11 4_566 . . 4_575 -80.45(8) ?
P1 O3 K3 O2 . . . . 14.23(3) ?
K7 O3 K3 O2 . . . . 146.86(4) ?
K9 O3 K3 O2 . . . . -102.34(4) ?
K1 O3 K3 O2 4_566 . . . 81.45(8) ?
P1 O3 K3 O21 . . . 4_565 69.57(5) ?
K7 O3 K3 O21 . . . 4_565 -157.81(2) ?
K9 O3 K3 O21 . . . 4_565 -47.00(3) ?
K1 O3 K3 O21 4_566 . . 4_565 136.79(8) ?
K7 O3 K3 P1 . . . . 132.63(5) ?
K9 O3 K3 P1 . . . . -116.57(5) ?
K1 O3 K3 P1 4_566 . . . 67.22(8) ?
P1 O3 K3 P6 . . . 4_565 93.46(4) ?
K7 O3 K3 P6 . . . 4_565 -133.91(2) ?
K9 O3 K3 P6 . . . 4_565 -23.11(2) ?
K1 O3 K3 P6 4_566 . . 4_565 160.68(8) ?
P1 O3 K3 P3 . . . 4_575 -138.83(3) ?
K7 O3 K3 P3 . . . 4_575 -6.20(2) ?
K9 O3 K3 P3 . . . 4_575 104.61(2) ?
K1 O3 K3 P3 4_566 . . 4_575 -71.61(8) ?
P1 O3 K3 K6 . . . . 160.31(3) ?
K7 O3 K3 K6 . . . . -67.06(2) ?
K9 O3 K3 K6 . . . . 43.75(2) ?
K1 O3 K3 K6 4_566 . . . -132.47(8) ?
P1 O3 K3 P5 . . . 1_554 -17.26(5) ?
K7 O3 K3 P5 . . . 1_554 115.37(3) ?
K9 O3 K3 P5 . . . 1_554 -133.83(2) ?
K1 O3 K3 P5 4_566 . . 1_554 49.96(9) ?
P1 O3 K3 K7 . . . . -132.63(5) ?
K9 O3 K3 K7 . . . . 110.81(3) ?
K1 O3 K3 K7 4_566 . . . -65.41(7) ?
O2 P1 K3 O17 . . . 1_554 -54.84(5) ?
O3 P1 K3 O17 . . . 1_554 150.82(4) ?
O4 P1 K3 O17 . . . 1_554 46.60(5) ?
O1 P1 K3 O17 . . . 1_554 -124.10(7) ?
K1 P1 K3 O17 4_566 . . 1_554 124.23(3) ?
K4 P1 K3 O17 2_645 . . 1_554 -13.68(3) ?
K9 P1 K3 O17 . . . 1_554 -164.01(2) ?
K2 P1 K3 O17 . . . 1_554 -12.84(2) ?
K1 P1 K3 O17 . . . 1_554 -78.99(3) ?
K7 P1 K3 O17 . . . 1_554 116.27(3) ?
O2 P1 K3 O22 . . . 4_565 90.65(5) ?
O3 P1 K3 O22 . . . 4_565 -63.68(4) ?
O4 P1 K3 O22 . . . 4_565 -167.91(4) ?
O1 P1 K3 O22 . . . 4_565 21.39(7) ?
K1 P1 K3 O22 4_566 . . 4_565 -90.28(3) ?
K4 P1 K3 O22 2_645 . . 4_565 131.82(2) ?
K9 P1 K3 O22 . . . 4_565 -18.517(19) ?
K2 P1 K3 O22 . . . 4_565 132.66(2) ?
K1 P1 K3 O22 . . . 4_565 66.50(3) ?
K7 P1 K3 O22 . . . 4_565 -98.24(3) ?
O2 P1 K3 O11 . . . 4_575 -170.41(5) ?
O3 P1 K3 O11 . . . 4_575 35.26(4) ?
O4 P1 K3 O11 . . . 4_575 -68.96(5) ?
O1 P1 K3 O11 . . . 4_575 120.34(7) ?
K1 P1 K3 O11 4_566 . . 4_575 8.67(3) ?
K4 P1 K3 O11 2_645 . . 4_575 -129.24(3) ?
K9 P1 K3 O11 . . . 4_575 80.43(3) ?
K2 P1 K3 O11 . . . 4_575 -128.40(3) ?
K1 P1 K3 O11 . . . 4_575 165.45(2) ?
K7 P1 K3 O11 . . . 4_575 0.71(2) ?
O3 P1 K3 O2 . . . . -154.34(6) ?
O4 P1 K3 O2 . . . . 101.44(6) ?
O1 P1 K3 O2 . . . . -69.26(8) ?
K1 P1 K3 O2 4_566 . . . 179.07(5) ?
K4 P1 K3 O2 2_645 . . . 41.16(5) ?
K9 P1 K3 O2 . . . . -109.17(5) ?
K2 P1 K3 O2 . . . . 42.00(5) ?
K1 P1 K3 O2 . . . . -24.15(4) ?
K7 P1 K3 O2 . . . . 171.11(4) ?
O2 P1 K3 O21 . . . 4_565 35.99(5) ?
O3 P1 K3 O21 . . . 4_565 -118.35(4) ?
O4 P1 K3 O21 . . . 4_565 137.43(5) ?
O1 P1 K3 O21 . . . 4_565 -33.27(7) ?
K1 P1 K3 O21 4_566 . . 4_565 -144.94(2) ?
K4 P1 K3 O21 2_645 . . 4_565 77.15(3) ?
K9 P1 K3 O21 . . . 4_565 -73.18(3) ?
K2 P1 K3 O21 . . . 4_565 77.99(2) ?
K1 P1 K3 O21 . . . 4_565 11.841(18) ?
K7 P1 K3 O21 . . . 4_565 -152.900(19) ?
O2 P1 K3 O3 . . . . 154.34(6) ?
O4 P1 K3 O3 . . . . -104.22(6) ?
O1 P1 K3 O3 . . . . 85.08(8) ?
K1 P1 K3 O3 4_566 . . . -26.59(4) ?
K4 P1 K3 O3 2_645 . . . -164.50(4) ?
K9 P1 K3 O3 . . . . 45.17(4) ?
K2 P1 K3 O3 . . . . -163.66(4) ?
K1 P1 K3 O3 . . . . 130.19(4) ?
K7 P1 K3 O3 . . . . -34.55(4) ?
O2 P1 K3 P6 . . . 4_565 64.32(5) ?
O3 P1 K3 P6 . . . 4_565 -90.02(4) ?
O4 P1 K3 P6 . . . 4_565 165.76(4) ?
O1 P1 K3 P6 . . . 4_565 -4.94(7) ?
K1 P1 K3 P6 4_566 . . 4_565 -116.611(18) ?
K4 P1 K3 P6 2_645 . . 4_565 105.48(2) ?
K9 P1 K3 P6 . . . 4_565 -44.850(15) ?
K2 P1 K3 P6 . . . 4_565 106.324(16) ?
K1 P1 K3 P6 . . . 4_565 40.171(14) ?
K7 P1 K3 P6 . . . 4_565 -124.570(15) ?
O2 P1 K3 P3 . . . 4_575 -153.25(4) ?
O3 P1 K3 P3 . . . 4_575 52.42(4) ?
O4 P1 K3 P3 . . . 4_575 -51.81(5) ?
O1 P1 K3 P3 . . . 4_575 137.49(7) ?
K1 P1 K3 P3 4_566 . . 4_575 25.82(2) ?
K4 P1 K3 P3 2_645 . . 4_575 -112.08(2) ?
K9 P1 K3 P3 . . . 4_575 97.58(2) ?
K2 P1 K3 P3 . . . 4_575 -111.24(2) ?
K1 P1 K3 P3 . . . 4_575 -177.395(11) ?
K7 P1 K3 P3 . . . 4_575 17.864(11) ?
O2 P1 K3 K6 . . . . 130.55(5) ?
O3 P1 K3 K6 . . . . -23.78(4) ?
O4 P1 K3 K6 . . . . -128.00(4) ?
O1 P1 K3 K6 . . . . 61.29(7) ?
K1 P1 K3 K6 4_566 . . . -50.38(2) ?
K4 P1 K3 K6 2_645 . . . 171.719(12) ?
K9 P1 K3 K6 . . . . 21.385(11) ?
K2 P1 K3 K6 . . . . 172.559(11) ?
K1 P1 K3 K6 . . . . 106.41(2) ?
K7 P1 K3 K6 . . . . -58.33(2) ?
O2 P1 K3 P5 . . . 1_554 -38.20(5) ?
O3 P1 K3 P5 . . . 1_554 167.46(4) ?
O4 P1 K3 P5 . . . 1_554 63.24(4) ?
O1 P1 K3 P5 . . . 1_554 -107.46(7) ?
K1 P1 K3 P5 4_566 . . 1_554 140.866(17) ?
K4 P1 K3 P5 2_645 . . 1_554 2.961(19) ?
K9 P1 K3 P5 . . . 1_554 -147.373(12) ?
K2 P1 K3 P5 . . . 1_554 3.801(8) ?
K1 P1 K3 P5 . . . 1_554 -62.352(19) ?
K7 P1 K3 P5 . . . 1_554 132.907(17) ?
O2 P1 K3 K7 . . . . -171.11(4) ?
O3 P1 K3 K7 . . . . 34.55(4) ?
O4 P1 K3 K7 . . . . -69.67(4) ?
O1 P1 K3 K7 . . . . 119.63(7) ?
K1 P1 K3 K7 4_566 . . . 7.959(12) ?
K4 P1 K3 K7 2_645 . . . -129.95(2) ?
K9 P1 K3 K7 . . . . 79.72(2) ?
K2 P1 K3 K7 . . . . -129.107(18) ?
K1 P1 K3 K7 . . . . 164.741(8) ?
P2 O6 K4 O19 . . . 3_666 175.20(7) ?
K5 O6 K4 O19 2_645 . . 3_666 30.61(3) ?
K2 O6 K4 O19 . . . 3_666 -76.34(3) ?
P2 O6 K4 O19 . . . 1_554 -104.66(7) ?
K5 O6 K4 O19 2_645 . . 1_554 110.75(3) ?
K2 O6 K4 O19 . . . 1_554 3.81(3) ?
P2 O6 K4 O1 . . . 2_655 89.62(7) ?
K5 O6 K4 O1 2_645 . . 2_655 -54.97(3) ?
K2 O6 K4 O1 . . . 2_655 -161.92(2) ?
P2 O6 K4 O4 . . . 2_655 43.19(8) ?
K5 O6 K4 O4 2_645 . . 2_655 -101.40(3) ?
K2 O6 K4 O4 . . . 2_655 151.66(2) ?
P2 O6 K4 P1 . . . 2_655 63.61(7) ?
K5 O6 K4 P1 2_645 . . 2_655 -80.98(3) ?
K2 O6 K4 P1 . . . 2_655 172.074(17) ?
P2 O6 K4 K2 . . . 3_665 177.50(5) ?
K5 O6 K4 K2 2_645 . . 3_665 32.91(4) ?
K2 O6 K4 K2 . . . 3_665 -74.03(3) ?
P2 O6 K4 P2 . . . 4_575 -23.17(12) ?
K5 O6 K4 P2 2_645 . . 4_575 -167.76(4) ?
K2 O6 K4 P2 . . . 4_575 85.29(6) ?
P2 O6 K4 P5 . . . 3_666 157.64(7) ?
K5 O6 K4 P5 2_645 . . 3_666 13.05(2) ?
K2 O6 K4 P5 . . . 3_666 -93.90(2) ?
P2 O6 K4 K2 . . . . -108.46(8) ?
K5 O6 K4 K2 2_645 . . . 106.95(3) ?
P2 O6 K4 K5 . . . 2_645 144.59(9) ?
K2 O6 K4 K5 . . . 2_645 -106.95(3) ?
O5 K2 K4 O19 2_645 . . 3_666 -9.35(3) ?
O2 K2 K4 O19 . . . 3_666 -130.67(8) ?
O6 K2 K4 O19 . . . 3_666 96.97(3) ?
O17 K2 K4 O19 1_554 . . 3_666 -134.14(3) ?
O7 K2 K4 O19 . . . 3_666 135.89(3) ?
O19 K2 K4 O19 1_554 . . 3_666 -87.99(3) ?
P5 K2 K4 O19 1_554 . . 3_666 -110.43(2) ?
P2 K2 K4 O19 . . . 3_666 114.18(2) ?
P1 K2 K4 O19 . . . 3_666 158.51(3) ?
P2 K2 K4 O19 2_645 . . 3_666 9.17(2) ?
K4 K2 K4 O19 3_665 . . 3_666 -38.06(2) ?
Al3 K2 K4 O19 . . . 3_666 138.64(2) ?
O5 K2 K4 O5 2_645 . . 4_575 73.41(4) ?
O2 K2 K4 O5 . . . 4_575 -47.91(9) ?
O6 K2 K4 O5 . . . 4_575 179.73(4) ?
O17 K2 K4 O5 1_554 . . 4_575 -51.38(4) ?
O7 K2 K4 O5 . . . 4_575 -141.35(3) ?
O19 K2 K4 O5 1_554 . . 4_575 -5.23(4) ?
P5 K2 K4 O5 1_554 . . 4_575 -27.67(3) ?
P2 K2 K4 O5 . . . 4_575 -163.05(3) ?
P1 K2 K4 O5 . . . 4_575 -118.73(4) ?
P2 K2 K4 O5 2_645 . . 4_575 91.93(3) ?
K4 K2 K4 O5 3_665 . . 4_575 44.70(3) ?
Al3 K2 K4 O5 . . . 4_575 -138.60(3) ?
O5 K2 K4 O6 2_645 . . . -106.33(3) ?
O2 K2 K4 O6 . . . . 132.35(9) ?
O17 K2 K4 O6 1_554 . . . 128.89(3) ?
O7 K2 K4 O6 . . . . 38.92(3) ?
O19 K2 K4 O6 1_554 . . . 175.04(3) ?
P5 K2 K4 O6 1_554 . . . 152.60(3) ?
P2 K2 K4 O6 . . . . 17.21(3) ?
P1 K2 K4 O6 . . . . 61.53(4) ?
P2 K2 K4 O6 2_645 . . . -87.80(3) ?
K4 K2 K4 O6 3_665 . . . -135.03(3) ?
Al3 K2 K4 O6 . . . . 41.67(3) ?
O5 K2 K4 O19 2_645 . . 1_554 78.64(3) ?
O2 K2 K4 O19 . . . 1_554 -42.68(9) ?
O6 K2 K4 O19 . . . 1_554 -175.04(3) ?
O17 K2 K4 O19 1_554 . . 1_554 -46.15(3) ?
O7 K2 K4 O19 . . . 1_554 -136.12(3) ?
P5 K2 K4 O19 1_554 . . 1_554 -22.44(2) ?
P2 K2 K4 O19 . . . 1_554 -157.82(2) ?
P1 K2 K4 O19 . . . 1_554 -113.50(4) ?
P2 K2 K4 O19 2_645 . . 1_554 97.16(3) ?
K4 K2 K4 O19 3_665 . . 1_554 49.93(3) ?
Al3 K2 K4 O19 . . . 1_554 -133.37(3) ?
O5 K2 K4 O1 2_645 . . 2_655 -79.43(3) ?
O2 K2 K4 O1 . . . 2_655 159.25(8) ?
O6 K2 K4 O1 . . . 2_655 26.90(4) ?
O17 K2 K4 O1 1_554 . . 2_655 155.79(3) ?
O7 K2 K4 O1 . . . 2_655 65.82(4) ?
O19 K2 K4 O1 1_554 . . 2_655 -158.07(3) ?
P5 K2 K4 O1 1_554 . . 2_655 179.50(3) ?
P2 K2 K4 O1 . . . 2_655 44.11(3) ?
P1 K2 K4 O1 . . . 2_655 88.43(4) ?
P2 K2 K4 O1 2_645 . . 2_655 -60.91(3) ?
K4 K2 K4 O1 3_665 . . 2_655 -108.13(3) ?
Al3 K2 K4 O1 . . . 2_655 68.56(3) ?
O5 K2 K4 O4 2_645 . . 2_655 -160.85(4) ?
O2 K2 K4 O4 . . . 2_655 77.82(9) ?
O6 K2 K4 O4 . . . 2_655 -54.53(4) ?
O17 K2 K4 O4 1_554 . . 2_655 74.36(4) ?
O7 K2 K4 O4 . . . 2_655 -15.61(4) ?
O19 K2 K4 O4 1_554 . . 2_655 120.51(4) ?
P5 K2 K4 O4 1_554 . . 2_655 98.07(4) ?
P2 K2 K4 O4 . . . 2_655 -37.32(3) ?
P1 K2 K4 O4 . . . 2_655 7.01(5) ?
P2 K2 K4 O4 2_645 . . 2_655 -142.33(3) ?
K4 K2 K4 O4 3_665 . . 2_655 170.44(3) ?
Al3 K2 K4 O4 . . . 2_655 -12.86(3) ?
O5 K2 K4 P1 2_645 . . 2_655 -118.54(2) ?
O2 K2 K4 P1 . . . 2_655 120.14(8) ?
O6 K2 K4 P1 . . . 2_655 -12.22(3) ?
O17 K2 K4 P1 1_554 . . 2_655 116.67(3) ?
O7 K2 K4 P1 . . . 2_655 26.70(2) ?
O19 K2 K4 P1 1_554 . . 2_655 162.82(3) ?
P5 K2 K4 P1 1_554 . . 2_655 140.38(2) ?
P2 K2 K4 P1 . . . 2_655 4.997(14) ?
P1 K2 K4 P1 . . . 2_655 49.32(3) ?
P2 K2 K4 P1 2_645 . . 2_655 -100.019(19) ?
K4 K2 K4 P1 3_665 . . 2_655 -147.247(18) ?
Al3 K2 K4 P1 . . . 2_655 29.450(18) ?
O5 K2 K4 K2 2_645 . . 3_665 28.70(2) ?
O2 K2 K4 K2 . . . 3_665 -92.62(9) ?
O6 K2 K4 K2 . . . 3_665 135.03(3) ?
O17 K2 K4 K2 1_554 . . 3_665 -96.08(3) ?
O7 K2 K4 K2 . . . 3_665 173.951(18) ?
O19 K2 K4 K2 1_554 . . 3_665 -49.93(3) ?
P5 K2 K4 K2 1_554 . . 3_665 -72.37(2) ?
P2 K2 K4 K2 . . . 3_665 152.244(11) ?
P1 K2 K4 K2 . . . 3_665 -163.43(3) ?
P2 K2 K4 K2 2_645 . . 3_665 47.228(17) ?
K4 K2 K4 K2 3_665 . . 3_665 0.0 ?
Al3 K2 K4 K2 . . . 3_665 176.697(10) ?
O5 K2 K4 P2 2_645 . . 4_575 98.04(3) ?
O2 K2 K4 P2 . . . 4_575 -23.28(8) ?
O6 K2 K4 P2 . . . 4_575 -155.63(3) ?
O17 K2 K4 P2 1_554 . . 4_575 -26.74(2) ?
O7 K2 K4 P2 . . . 4_575 -116.71(3) ?
O19 K2 K4 P2 1_554 . . 4_575 19.40(2) ?
P5 K2 K4 P2 1_554 . . 4_575 -3.033(11) ?
P2 K2 K4 P2 . . . 4_575 -138.419(19) ?
P1 K2 K4 P2 . . . 4_575 -94.10(3) ?
P2 K2 K4 P2 2_645 . . 4_575 116.565(14) ?
K4 K2 K4 P2 3_665 . . 4_575 69.34(2) ?
Al3 K2 K4 P2 . . . 4_575 -113.97(2) ?
O5 K2 K4 P5 2_645 . . 3_666 -19.89(2) ?
O2 K2 K4 P5 . . . 3_666 -141.21(8) ?
O6 K2 K4 P5 . . . 3_666 86.44(3) ?
O17 K2 K4 P5 1_554 . . 3_666 -144.67(2) ?
O7 K2 K4 P5 . . . 3_666 125.36(2) ?
O19 K2 K4 P5 1_554 . . 3_666 -98.52(3) ?
P5 K2 K4 P5 1_554 . . 3_666 -120.961(12) ?
P2 K2 K4 P5 . . . 3_666 103.654(16) ?
P1 K2 K4 P5 . . . 3_666 147.98(3) ?
P2 K2 K4 P5 2_645 . . 3_666 -1.362(9) ?
K4 K2 K4 P5 3_665 . . 3_666 -48.590(16) ?
Al3 K2 K4 P5 . . . 3_666 128.106(18) ?
O5 K2 K4 K5 2_645 . . 2_645 -64.07(3) ?
O2 K2 K4 K5 . . . 2_645 174.61(8) ?
O6 K2 K4 K5 . . . 2_645 42.25(3) ?
O17 K2 K4 K5 1_554 . . 2_645 171.145(19) ?
O7 K2 K4 K5 . . . 2_645 81.17(3) ?
O19 K2 K4 K5 1_554 . . 2_645 -142.71(3) ?
P5 K2 K4 K5 1_554 . . 2_645 -165.147(9) ?
P2 K2 K4 K5 . . . 2_645 59.47(2) ?
P1 K2 K4 K5 . . . 2_645 103.79(3) ?
P2 K2 K4 K5 2_645 . . 2_645 -45.548(12) ?
K4 K2 K4 K5 3_665 . . 2_645 -92.78(2) ?
Al3 K2 K4 K5 . . . 2_645 83.92(2) ?
P2 O7 K5 O6 . . . 2_655 -29.03(5) ?
Al3 O7 K5 O6 . . . 2_655 129.09(4) ?
K2 O7 K5 O6 . . . 2_655 -120.48(3) ?
P2 O7 K5 O17 . . . 1_554 95.31(6) ?
Al3 O7 K5 O17 . . . 1_554 -106.57(4) ?
K2 O7 K5 O17 . . . 1_554 3.87(2) ?
P2 O7 K5 O9 . . . 4_575 147.56(5) ?
Al3 O7 K5 O9 . . . 4_575 -54.32(6) ?
K2 O7 K5 O9 . . . 4_575 56.11(5) ?
P2 O7 K5 O20 . . . 4_575 -133.06(5) ?
Al3 O7 K5 O20 . . . 4_575 25.06(4) ?
K2 O7 K5 O20 . . . 4_575 135.49(2) ?
P2 O7 K5 O18 . . . 4_575 -147.43(6) ?
Al3 O7 K5 O18 . . . 4_575 10.69(3) ?
K2 O7 K5 O18 . . . 4_575 121.13(3) ?
P2 O7 K5 O8 . . . 2_655 22.02(5) ?
Al3 O7 K5 O8 . . . 2_655 -179.87(3) ?
K2 O7 K5 O8 . . . 2_655 -69.43(3) ?
P2 O7 K5 O19 . . . 4_575 -95.93(6) ?
Al3 O7 K5 O19 . . . 4_575 62.19(4) ?
K2 O7 K5 O19 . . . 4_575 172.62(3) ?
P2 O7 K5 P5 . . . 4_575 -123.47(5) ?
Al3 O7 K5 P5 . . . 4_575 34.65(3) ?
K2 O7 K5 P5 . . . 4_575 145.09(2) ?
P2 O7 K5 P2 . . . 2_655 -6.24(6) ?
Al3 O7 K5 P2 . . . 2_655 151.88(3) ?
K2 O7 K5 P2 . . . 2_655 -97.68(3) ?
P2 O7 K5 P3 . . . 4_575 173.23(4) ?
Al3 O7 K5 P3 . . . 4_575 -28.65(5) ?
K2 O7 K5 P3 . . . 4_575 81.79(3) ?
P2 O7 K5 Al3 . . . . -158.12(8) ?
K2 O7 K5 Al3 . . . . 110.44(4) ?
O4 Al3 K5 O6 . . . 2_655 -157.84(4) ?
O18 Al3 K5 O6 4_575 . . 2_655 100.42(4) ?
O8 Al3 K5 O6 3_666 . . 2_655 28.01(6) ?
O7 Al3 K5 O6 . . . 2_655 -60.29(4) ?
K2 Al3 K5 O6 . . . 2_655 -110.31(3) ?
K7 Al3 K5 O6 . . . 2_655 134.29(3) ?
K1 Al3 K5 O6 4_566 . . 2_655 148.72(2) ?
O4 Al3 K5 O17 . . . 1_554 -25.07(4) ?
O18 Al3 K5 O17 4_575 . . 1_554 -126.81(4) ?
O8 Al3 K5 O17 3_666 . . 1_554 160.78(5) ?
O7 Al3 K5 O17 . . . 1_554 72.48(4) ?
K2 Al3 K5 O17 . . . 1_554 22.45(2) ?
K7 Al3 K5 O17 . . . 1_554 -92.94(3) ?
K1 Al3 K5 O17 4_566 . . 1_554 -78.51(3) ?
O4 Al3 K5 O9 . . . 4_575 49.00(5) ?
O18 Al3 K5 O9 4_575 . . 4_575 -52.74(4) ?
O8 Al3 K5 O9 3_666 . . 4_575 -125.15(5) ?
O7 Al3 K5 O9 . . . 4_575 146.55(4) ?
K2 Al3 K5 O9 . . . 4_575 96.53(3) ?
K7 Al3 K5 O9 . . . 4_575 -18.86(2) ?
K1 Al3 K5 O9 4_566 . . 4_575 -4.43(3) ?
O4 Al3 K5 O20 . . . 4_575 108.77(4) ?
O18 Al3 K5 O20 4_575 . . 4_575 7.03(4) ?
O8 Al3 K5 O20 3_666 . . 4_575 -65.38(5) ?
O7 Al3 K5 O20 . . . 4_575 -153.68(4) ?
K2 Al3 K5 O20 . . . 4_575 156.297(19) ?
K7 Al3 K5 O20 . . . 4_575 40.91(2) ?
K1 Al3 K5 O20 4_566 . . 4_575 55.33(3) ?
O4 Al3 K5 O18 . . . 4_575 101.74(5) ?
O8 Al3 K5 O18 3_666 . . 4_575 -72.41(6) ?
O7 Al3 K5 O18 . . . 4_575 -160.71(5) ?
K2 Al3 K5 O18 . . . 4_575 149.27(4) ?
K7 Al3 K5 O18 . . . 4_575 33.88(3) ?
K1 Al3 K5 O18 4_566 . . 4_575 48.30(4) ?
O4 Al3 K5 O7 . . . . -97.55(5) ?
O18 Al3 K5 O7 4_575 . . . 160.71(5) ?
O8 Al3 K5 O7 3_666 . . . 88.30(6) ?
K2 Al3 K5 O7 . . . . -50.02(4) ?
K7 Al3 K5 O7 . . . . -165.41(4) ?
K1 Al3 K5 O7 4_566 . . . -150.98(4) ?
O4 Al3 K5 O8 . . . 2_655 -97.36(5) ?
O18 Al3 K5 O8 4_575 . . 2_655 160.90(4) ?
O8 Al3 K5 O8 3_666 . . 2_655 88.49(6) ?
O7 Al3 K5 O8 . . . 2_655 0.18(4) ?
K2 Al3 K5 O8 . . . 2_655 -49.84(3) ?
K7 Al3 K5 O8 . . . 2_655 -165.23(2) ?
K1 Al3 K5 O8 4_566 . . 2_655 -150.80(2) ?
O4 Al3 K5 O19 . . . 4_575 157.86(4) ?
O18 Al3 K5 O19 4_575 . . 4_575 56.12(4) ?
O8 Al3 K5 O19 3_666 . . 4_575 -16.29(5) ?
O7 Al3 K5 O19 . . . 4_575 -104.59(4) ?
K2 Al3 K5 O19 . . . 4_575 -154.61(2) ?
K7 Al3 K5 O19 . . . 4_575 90.00(3) ?
K1 Al3 K5 O19 4_566 . . 4_575 104.43(3) ?
O4 Al3 K5 P5 . . . 4_575 127.21(4) ?
O18 Al3 K5 P5 4_575 . . 4_575 25.47(3) ?
O8 Al3 K5 P5 3_666 . . 4_575 -46.94(5) ?
O7 Al3 K5 P5 . . . 4_575 -135.24(4) ?
K2 Al3 K5 P5 . . . 4_575 174.735(11) ?
K7 Al3 K5 P5 . . . 4_575 59.34(2) ?
K1 Al3 K5 P5 4_566 . . 4_575 73.77(2) ?
O4 Al3 K5 P2 . . . 2_655 -136.34(4) ?
O18 Al3 K5 P2 4_575 . . 2_655 121.92(4) ?
O8 Al3 K5 P2 3_666 . . 2_655 49.51(5) ?
O7 Al3 K5 P2 . . . 2_655 -38.80(4) ?
K2 Al3 K5 P2 . . . 2_655 -88.82(3) ?
K7 Al3 K5 P2 . . . 2_655 155.792(14) ?
K1 Al3 K5 P2 4_566 . . 2_655 170.220(12) ?
O4 Al3 K5 P3 . . . 4_575 60.80(4) ?
O18 Al3 K5 P3 4_575 . . 4_575 -40.94(4) ?
O8 Al3 K5 P3 3_666 . . 4_575 -113.35(5) ?
O7 Al3 K5 P3 . . . 4_575 158.35(4) ?
K2 Al3 K5 P3 . . . 4_575 108.33(2) ?
K7 Al3 K5 P3 . . . 4_575 -7.066(9) ?
K1 Al3 K5 P3 4_566 . . 4_575 7.361(17) ?
O17 K3 K6 O13 1_554 . . 3_565 28.66(3) ?
O22 K3 K6 O13 4_565 . . 3_565 -96.43(3) ?
O11 K3 K6 O13 4_575 . . 3_565 108.43(3) ?
O2 K3 K6 O13 . . . 3_565 -127.83(3) ?
O21 K3 K6 O13 4_565 . . 3_565 -56.29(3) ?
O3 K3 K6 O13 . . . 3_565 -169.31(2) ?
P1 K3 K6 O13 . . . 3_565 -158.616(19) ?
P6 K3 K6 O13 4_565 . . 3_565 -75.95(2) ?
P3 K3 K6 O13 4_575 . . 3_565 83.05(2) ?
P5 K3 K6 O13 1_554 . . 3_565 8.695(19) ?
K7 K3 K6 O13 . . . 3_565 150.079(19) ?
O17 K3 K6 O22 1_554 . . 4_565 125.09(4) ?
O11 K3 K6 O22 4_575 . . 4_565 -155.14(3) ?
O2 K3 K6 O22 . . . 4_565 -31.39(4) ?
O21 K3 K6 O22 4_565 . . 4_565 40.15(3) ?
O3 K3 K6 O22 . . . 4_565 -72.87(3) ?
P1 K3 K6 O22 . . . 4_565 -62.18(3) ?
P6 K3 K6 O22 4_565 . . 4_565 20.48(3) ?
P3 K3 K6 O22 4_575 . . 4_565 179.48(3) ?
P5 K3 K6 O22 1_554 . . 4_565 105.13(3) ?
K7 K3 K6 O22 . . . 4_565 -113.49(3) ?
O17 K3 K6 O16 1_554 . . 2 -140.62(3) ?
O22 K3 K6 O16 4_565 . . 2 94.29(3) ?
O11 K3 K6 O16 4_575 . . 2 -60.85(3) ?
O2 K3 K6 O16 . . . 2 62.90(4) ?
O21 K3 K6 O16 4_565 . . 2 134.43(3) ?
O3 K3 K6 O16 . . . 2 21.41(3) ?
P1 K3 K6 O16 . . . 2 32.10(2) ?
P6 K3 K6 O16 4_565 . . 2 114.77(2) ?
P3 K3 K6 O16 4_575 . . 2 -86.23(2) ?
P5 K3 K6 O16 1_554 . . 2 -160.58(2) ?
K7 K3 K6 O16 . . . 2 -19.20(2) ?
O17 K3 K6 O24 1_554 . . 2 149.93(5) ?
O22 K3 K6 O24 4_565 . . 2 24.84(5) ?
O11 K3 K6 O24 4_575 . . 2 -130.30(5) ?
O2 K3 K6 O24 . . . 2 -6.56(6) ?
O21 K3 K6 O24 4_565 . . 2 64.98(5) ?
O3 K3 K6 O24 . . . 2 -48.04(5) ?
P1 K3 K6 O24 . . . 2 -37.35(5) ?
P6 K3 K6 O24 4_565 . . 2 45.32(5) ?
P3 K3 K6 O24 4_575 . . 2 -155.68(5) ?
P5 K3 K6 O24 1_554 . . 2 129.97(5) ?
K7 K3 K6 O24 . . . 2 -88.65(5) ?
O17 K3 K6 O14 1_554 . . 3_565 8.54(4) ?
O22 K3 K6 O14 4_565 . . 3_565 -116.55(4) ?
O11 K3 K6 O14 4_575 . . 3_565 88.31(3) ?
O2 K3 K6 O14 . . . 3_565 -147.94(4) ?
O21 K3 K6 O14 4_565 . . 3_565 -76.40(3) ?
O3 K3 K6 O14 . . . 3_565 170.58(3) ?
P1 K3 K6 O14 . . . 3_565 -178.73(2) ?
P6 K3 K6 O14 4_565 . . 3_565 -96.07(3) ?
P3 K3 K6 O14 4_575 . . 3_565 62.93(3) ?
P5 K3 K6 O14 1_554 . . 3_565 -11.42(3) ?
K7 K3 K6 O14 . . . 3_565 129.96(3) ?
O17 K3 K6 O11 1_554 . . 4_575 -79.78(4) ?
O22 K3 K6 O11 4_565 . . 4_575 155.14(3) ?
O2 K3 K6 O11 . . . 4_575 123.74(4) ?
O21 K3 K6 O11 4_565 . . 4_575 -164.72(3) ?
O3 K3 K6 O11 . . . 4_575 82.26(3) ?
P1 K3 K6 O11 . . . 4_575 92.95(3) ?
P6 K3 K6 O11 4_565 . . 4_575 175.62(2) ?
P3 K3 K6 O11 4_575 . . 4_575 -25.38(2) ?
P5 K3 K6 O11 1_554 . . 4_575 -99.74(3) ?
K7 K3 K6 O11 . . . 4_575 41.65(2) ?
O17 K3 K6 O10 1_554 . . 4_575 -42.36(3) ?
O22 K3 K6 O10 4_565 . . 4_575 -167.44(3) ?
O11 K3 K6 O10 4_575 . . 4_575 37.42(3) ?
O2 K3 K6 O10 . . . 4_575 161.16(3) ?
O21 K3 K6 O10 4_565 . . 4_575 -127.30(2) ?
O3 K3 K6 O10 . . . 4_575 119.68(3) ?
P1 K3 K6 O10 . . . 4_575 130.37(2) ?
P6 K3 K6 O10 4_565 . . 4_575 -146.963(19) ?
P3 K3 K6 O10 4_575 . . 4_575 12.040(16) ?
P5 K3 K6 O10 1_554 . . 4_575 -62.32(2) ?
K7 K3 K6 O10 . . . 4_575 79.068(18) ?
O17 K3 K6 P4 1_554 . . 3_565 17.66(3) ?
O22 K3 K6 P4 4_565 . . 3_565 -107.42(3) ?
O11 K3 K6 P4 4_575 . . 3_565 97.44(3) ?
O2 K3 K6 P4 . . . 3_565 -138.82(3) ?
O21 K3 K6 P4 4_565 . . 3_565 -67.28(2) ?
O3 K3 K6 P4 . . . 3_565 179.703(18) ?
P1 K3 K6 P4 . . . 3_565 -169.606(10) ?
P6 K3 K6 P4 4_565 . . 3_565 -86.941(17) ?
P3 K3 K6 P4 4_575 . . 3_565 72.061(14) ?
P5 K3 K6 P4 1_554 . . 3_565 -2.296(12) ?
K7 K3 K6 P4 . . . 3_565 139.089(13) ?
O17 K3 K6 K8 1_554 . . . -87.73(3) ?
O22 K3 K6 K8 4_565 . . . 147.18(3) ?
O11 K3 K6 K8 4_575 . . . -7.95(2) ?
O2 K3 K6 K8 . . . . 115.79(3) ?
O21 K3 K6 K8 4_565 . . . -172.670(17) ?
O3 K3 K6 K8 . . . . 74.31(2) ?
P1 K3 K6 K8 . . . . 85.000(19) ?
P6 K3 K6 K8 4_565 . . . 167.665(9) ?
P3 K3 K6 K8 4_575 . . . -33.333(10) ?
P5 K3 K6 K8 1_554 . . . -107.690(18) ?
K7 K3 K6 K8 . . . . 33.695(10) ?
O17 K3 K6 P3 1_554 . . 4_575 -54.40(3) ?
O22 K3 K6 P3 4_565 . . 4_575 -179.48(3) ?
O11 K3 K6 P3 4_575 . . 4_575 25.38(2) ?
O2 K3 K6 P3 . . . 4_575 149.12(3) ?
O21 K3 K6 P3 4_565 . . 4_575 -139.337(19) ?
O3 K3 K6 P3 . . . 4_575 107.64(2) ?
P1 K3 K6 P3 . . . 4_575 118.333(17) ?
P6 K3 K6 P3 4_565 . . 4_575 -159.002(11) ?
P5 K3 K6 P3 1_554 . . 4_575 -74.357(15) ?
K7 K3 K6 P3 . . . 4_575 67.028(10) ?
O17 K3 K6 K8 1_554 . . 2_545 169.45(3) ?
O22 K3 K6 K8 4_565 . . 2_545 44.37(3) ?
O11 K3 K6 K8 4_575 . . 2_545 -110.77(3) ?
O2 K3 K6 K8 . . . 2_545 12.97(3) ?
O21 K3 K6 K8 4_565 . . 2_545 84.51(2) ?
O3 K3 K6 K8 . . . 2_545 -28.51(2) ?
P1 K3 K6 K8 . . . 2_545 -17.818(14) ?
P6 K3 K6 K8 4_565 . . 2_545 64.847(17) ?
P3 K3 K6 K8 4_575 . . 2_545 -136.150(14) ?
P5 K3 K6 K8 1_554 . . 2_545 149.493(10) ?
K7 K3 K6 K8 . . . 2_545 -69.122(14) ?
P1 O3 K7 O13 . . . 2 176.38(6) ?
K9 O3 K7 O13 . . . 2 5.36(5) ?
K3 O3 K7 O13 . . . 2 92.76(4) ?
K1 O3 K7 O13 4_566 . . 2 -107.78(4) ?
P1 O3 K7 O18 . . . 4_575 3.23(7) ?
K9 O3 K7 O18 . . . 4_575 -167.80(3) ?
K3 O3 K7 O18 . . . 4_575 -80.40(4) ?
K1 O3 K7 O18 4_566 . . 4_575 79.07(4) ?
P1 O3 K7 O11 . . . 4_575 97.97(7) ?
K9 O3 K7 O11 . . . 4_575 -73.05(4) ?
K3 O3 K7 O11 . . . 4_575 14.35(2) ?
K1 O3 K7 O11 4_566 . . 4_575 173.81(2) ?
P1 O3 K7 O9 . . . . -82.96(8) ?
K9 O3 K7 O9 . . . . 106.01(4) ?
K3 O3 K7 O9 . . . . -166.59(2) ?
K1 O3 K7 O9 4_566 . . . -7.12(2) ?
P1 O3 K7 O15 . . . 2 -168.70(7) ?
K9 O3 K7 O15 . . . 2 20.27(3) ?
K3 O3 K7 O15 . . . 2 107.68(4) ?
K1 O3 K7 O15 4_566 . . 2 -92.86(3) ?
P1 O3 K7 O20 . . . 4_575 29.91(8) ?
K9 O3 K7 O20 . . . 4_575 -141.12(3) ?
K3 O3 K7 O20 . . . 4_575 -53.71(4) ?
K1 O3 K7 O20 4_566 . . 4_575 105.75(4) ?
P1 O3 K7 P4 . . . 2 177.61(6) ?
K9 O3 K7 P4 . . . 2 6.59(3) ?
K3 O3 K7 P4 . . . 2 93.99(3) ?
K1 O3 K7 P4 4_566 . . 2 -106.55(3) ?
P1 O3 K7 P5 . . . 4_575 2.55(8) ?
K9 O3 K7 P5 . . . 4_575 -168.47(2) ?
K3 O3 K7 P5 . . . 4_575 -81.07(3) ?
K1 O3 K7 P5 4_566 . . 4_575 78.39(3) ?
P1 O3 K7 P3 . . . . -101.90(7) ?
K9 O3 K7 P3 . . . . 87.08(4) ?
K3 O3 K7 P3 . . . . 174.481(13) ?
K1 O3 K7 P3 4_566 . . . -26.06(2) ?
P1 O3 K7 K3 . . . . 83.62(7) ?
K9 O3 K7 K3 . . . . -87.40(4) ?
K1 O3 K7 K3 4_566 . . . 159.46(3) ?
K9 O3 K7 P1 . . . . -171.03(10) ?
K3 O3 K7 P1 . . . . -83.62(7) ?
K1 O3 K7 P1 4_566 . . . 75.84(7) ?
P3 O9 K7 O13 . . . 2 6.02(5) ?
K1 O9 K7 O13 4_566 . . 2 132.85(3) ?
K5 O9 K7 O13 4_576 . . 2 -130.03(3) ?
P3 O9 K7 O3 . . . . -118.33(5) ?
K1 O9 K7 O3 4_566 . . . 8.49(3) ?
K5 O9 K7 O3 4_576 . . . 105.61(3) ?
P3 O9 K7 O18 . . . 4_575 156.96(5) ?
K1 O9 K7 O18 4_566 . . 4_575 -76.22(3) ?
K5 O9 K7 O18 4_576 . . 4_575 20.90(3) ?
P3 O9 K7 O15 . . . 2 -44.69(5) ?
K1 O9 K7 O15 4_566 . . 2 82.13(3) ?
K5 O9 K7 O15 4_576 . . 2 179.25(3) ?
P3 O9 K7 O20 . . . 4_575 112.62(5) ?
K1 O9 K7 O20 4_566 . . 4_575 -120.56(3) ?
K5 O9 K7 O20 4_576 . . 4_575 -23.44(3) ?
P3 O9 K7 P4 . . . 2 -19.31(5) ?
K1 O9 K7 P4 4_566 . . 2 107.51(2) ?
K5 O9 K7 P4 4_576 . . 2 -155.37(2) ?
P3 O9 K7 P5 . . . 4_575 129.71(5) ?
K1 O9 K7 P5 4_566 . . 4_575 -103.46(2) ?
K5 O9 K7 P5 4_576 . . 4_575 -6.35(3) ?
K1 O9 K7 P3 4_566 . . . 126.82(6) ?
K5 O9 K7 P3 4_576 . . . -136.06(6) ?
P3 O9 K7 K3 . . . . -135.71(4) ?
K1 O9 K7 K3 4_566 . . . -8.89(4) ?
K5 O9 K7 K3 4_576 . . . 88.23(4) ?
P3 O9 K7 P1 . . . . -134.99(4) ?
K1 O9 K7 P1 4_566 . . . -8.17(2) ?
K5 O9 K7 P1 4_576 . . . 88.95(3) ?
O9 P3 K7 O13 . . . 2 -173.83(5) ?
O11 P3 K7 O13 . . . 2 -61.18(4) ?
O10 P3 K7 O13 . . . 2 42.72(4) ?
O12 P3 K7 O13 . . . 2 133.68(6) ?
K8 P3 K7 O13 4_576 . . 2 18.21(2) ?
K3 P3 K7 O13 4_576 . . 2 -79.30(2) ?
K6 P3 K7 O13 4_576 . . 2 -14.714(17) ?
K1 P3 K7 O13 4_566 . . 2 146.338(19) ?
K5 P3 K7 O13 4_576 . . 2 -144.55(2) ?
O9 P3 K7 O3 . . . . 64.58(5) ?
O11 P3 K7 O3 . . . . 177.23(4) ?
O10 P3 K7 O3 . . . . -78.88(4) ?
O12 P3 K7 O3 . . . . 12.09(6) ?
K8 P3 K7 O3 4_576 . . . -103.39(2) ?
K3 P3 K7 O3 4_576 . . . 159.10(2) ?
K6 P3 K7 O3 4_576 . . . -136.31(2) ?
K1 P3 K7 O3 4_566 . . . 24.74(2) ?
K5 P3 K7 O3 4_576 . . . 93.86(2) ?
O9 P3 K7 O18 . . . 4_575 -23.96(5) ?
O11 P3 K7 O18 . . . 4_575 88.69(4) ?
O10 P3 K7 O18 . . . 4_575 -167.42(3) ?
O12 P3 K7 O18 . . . 4_575 -76.45(6) ?
K8 P3 K7 O18 4_576 . . 4_575 168.072(19) ?
K3 P3 K7 O18 4_576 . . 4_575 70.563(19) ?
K6 P3 K7 O18 4_576 . . 4_575 135.15(2) ?
K1 P3 K7 O18 4_566 . . 4_575 -63.796(19) ?
K5 P3 K7 O18 4_576 . . 4_575 5.317(17) ?
O9 P3 K7 O11 . . . 4_575 -166.33(6) ?
O11 P3 K7 O11 . . . 4_575 -53.69(4) ?
O10 P3 K7 O11 . . . 4_575 50.21(5) ?
O12 P3 K7 O11 . . . 4_575 141.18(6) ?
K8 P3 K7 O11 4_576 . . 4_575 25.70(5) ?
K3 P3 K7 O11 4_576 . . 4_575 -71.81(4) ?
K6 P3 K7 O11 4_576 . . 4_575 -7.22(4) ?
K1 P3 K7 O11 4_566 . . 4_575 153.83(4) ?
K5 P3 K7 O11 4_576 . . 4_575 -137.06(4) ?
O11 P3 K7 O9 . . . . 112.65(6) ?
O10 P3 K7 O9 . . . . -143.46(6) ?
O12 P3 K7 O9 . . . . -52.49(7) ?
K8 P3 K7 O9 4_576 . . . -167.97(5) ?
K3 P3 K7 O9 4_576 . . . 94.52(5) ?
K6 P3 K7 O9 4_576 . . . 159.11(5) ?
K1 P3 K7 O9 4_566 . . . -39.84(5) ?
K5 P3 K7 O9 4_576 . . . 29.28(5) ?
O9 P3 K7 O15 . . . 2 132.52(5) ?
O11 P3 K7 O15 . . . 2 -114.83(4) ?
O10 P3 K7 O15 . . . 2 -10.93(3) ?
O12 P3 K7 O15 . . . 2 80.04(6) ?
K8 P3 K7 O15 4_576 . . 2 -35.44(2) ?
K3 P3 K7 O15 4_576 . . 2 -132.952(16) ?
K6 P3 K7 O15 4_576 . . 2 -68.36(2) ?
K1 P3 K7 O15 4_566 . . 2 92.69(2) ?
K5 P3 K7 O15 4_576 . . 2 161.803(17) ?
O9 P3 K7 O20 . . . 4_575 -74.45(5) ?
O11 P3 K7 O20 . . . 4_575 38.20(4) ?
O10 P3 K7 O20 . . . 4_575 142.09(3) ?
O12 P3 K7 O20 . . . 4_575 -126.94(6) ?
K8 P3 K7 O20 4_576 . . 4_575 117.58(2) ?
K3 P3 K7 O20 4_576 . . 4_575 20.074(18) ?
K6 P3 K7 O20 4_576 . . 4_575 84.66(3) ?
K1 P3 K7 O20 4_566 . . 4_575 -114.28(2) ?
K5 P3 K7 O20 4_576 . . 4_575 -45.171(19) ?
O9 P3 K7 P4 . . . 2 160.54(5) ?
O11 P3 K7 P4 . . . 2 -86.81(3) ?
O10 P3 K7 P4 . . . 2 17.09(3) ?
O12 P3 K7 P4 . . . 2 108.06(5) ?
K8 P3 K7 P4 4_576 . . 2 -7.423(13) ?
K3 P3 K7 P4 4_576 . . 2 -104.931(12) ?
K6 P3 K7 P4 4_576 . . 2 -40.343(11) ?
K1 P3 K7 P4 4_566 . . 2 120.709(11) ?
K5 P3 K7 P4 4_576 . . 2 -170.177(8) ?
O9 P3 K7 P5 . . . 4_575 -50.60(5) ?
O11 P3 K7 P5 . . . 4_575 62.05(4) ?
O10 P3 K7 P5 . . . 4_575 165.94(3) ?
O12 P3 K7 P5 . . . 4_575 -103.09(5) ?
K8 P3 K7 P5 4_576 . . 4_575 141.431(16) ?
K3 P3 K7 P5 4_576 . . 4_575 43.922(9) ?
K6 P3 K7 P5 4_576 . . 4_575 108.510(19) ?
K1 P3 K7 P5 4_566 . . 4_575 -90.437(17) ?
K5 P3 K7 P5 4_576 . . 4_575 -21.323(10) ?
O9 P3 K7 K3 . . . . 74.42(5) ?
O11 P3 K7 K3 . . . . -172.94(4) ?
O10 P3 K7 K3 . . . . -69.04(4) ?
O12 P3 K7 K3 . . . . 21.93(6) ?
K8 P3 K7 K3 4_576 . . . -93.55(2) ?
K3 P3 K7 K3 4_576 . . . 168.94(2) ?
K6 P3 K7 K3 4_576 . . . -126.47(2) ?
K1 P3 K7 K3 4_566 . . . 34.58(2) ?
K5 P3 K7 K3 4_576 . . . 103.69(2) ?
O9 P3 K7 P1 . . . . 47.45(5) ?
O11 P3 K7 P1 . . . . 160.10(3) ?
O10 P3 K7 P1 . . . . -96.00(3) ?
O12 P3 K7 P1 . . . . -5.04(5) ?
K8 P3 K7 P1 4_576 . . . -120.516(13) ?
K3 P3 K7 P1 4_576 . . . 141.975(14) ?
K6 P3 K7 P1 4_576 . . . -153.436(9) ?
K1 P3 K7 P1 4_566 . . . 7.616(8) ?
K5 P3 K7 P1 4_576 . . . 76.730(12) ?
O17 K3 K7 O13 1_554 . . 2 132.34(3) ?
O22 K3 K7 O13 4_565 . . 2 -44.86(3) ?
O11 K3 K7 O13 4_575 . . 2 43.45(3) ?
O2 K3 K7 O13 . . . 2 -141.41(3) ?
O21 K3 K7 O13 4_565 . . 2 -69.69(4) ?
O3 K3 K7 O13 . . . 2 -115.81(3) ?
P1 K3 K7 O13 . . . 2 -137.44(2) ?
P6 K3 K7 O13 4_565 . . 2 -55.64(3) ?
P3 K3 K7 O13 4_575 . . 2 57.80(2) ?
K6 K3 K7 O13 . . . 2 -2.676(19) ?
P5 K3 K7 O13 1_554 . . 2 128.37(2) ?
O17 K3 K7 O3 1_554 . . . -111.85(4) ?
O22 K3 K7 O3 4_565 . . . 70.95(3) ?
O11 K3 K7 O3 4_575 . . . 159.26(4) ?
O2 K3 K7 O3 . . . . -25.60(3) ?
O21 K3 K7 O3 4_565 . . . 46.12(5) ?
P1 K3 K7 O3 . . . . -21.63(3) ?
P6 K3 K7 O3 4_565 . . . 60.17(3) ?
P3 K3 K7 O3 4_575 . . . 173.61(3) ?
K6 K3 K7 O3 . . . . 113.13(3) ?
P5 K3 K7 O3 1_554 . . . -115.82(3) ?
O17 K3 K7 O18 1_554 . . 4_575 -19.73(3) ?
O22 K3 K7 O18 4_565 . . 4_575 163.08(2) ?
O11 K3 K7 O18 4_575 . . 4_575 -108.61(3) ?
O2 K3 K7 O18 . . . 4_575 66.52(3) ?
O21 K3 K7 O18 4_565 . . 4_575 138.24(4) ?
O3 K3 K7 O18 . . . 4_575 92.12(3) ?
P1 K3 K7 O18 . . . 4_575 70.50(2) ?
P6 K3 K7 O18 4_565 . . 4_575 152.294(19) ?
P3 K3 K7 O18 4_575 . . 4_575 -94.27(2) ?
K6 K3 K7 O18 . . . 4_575 -154.742(18) ?
P5 K3 K7 O18 1_554 . . 4_575 -23.69(2) ?
O17 K3 K7 O11 1_554 . . 4_575 88.88(4) ?
O22 K3 K7 O11 4_565 . . 4_575 -88.31(3) ?
O2 K3 K7 O11 . . . 4_575 175.13(3) ?
O21 K3 K7 O11 4_565 . . 4_575 -113.15(5) ?
O3 K3 K7 O11 . . . 4_575 -159.26(4) ?
P1 K3 K7 O11 . . . 4_575 179.11(3) ?
P6 K3 K7 O11 4_565 . . 4_575 -99.10(3) ?
P3 K3 K7 O11 4_575 . . 4_575 14.34(2) ?
K6 K3 K7 O11 . . . 4_575 -46.13(3) ?
P5 K3 K7 O11 1_554 . . 4_575 84.92(3) ?
O17 K3 K7 O9 1_554 . . . -89.30(4) ?
O22 K3 K7 O9 4_565 . . . 93.50(4) ?
O11 K3 K7 O9 4_575 . . . -178.19(4) ?
O2 K3 K7 O9 . . . . -3.06(4) ?
O21 K3 K7 O9 4_565 . . . 68.66(5) ?
O3 K3 K7 O9 . . . . 22.55(4) ?
P1 K3 K7 O9 . . . . 0.92(3) ?
P6 K3 K7 O9 4_565 . . . 82.72(4) ?
P3 K3 K7 O9 4_575 . . . -163.85(3) ?
K6 K3 K7 O9 . . . . 135.68(3) ?
P5 K3 K7 O9 1_554 . . . -93.27(4) ?
O17 K3 K7 O15 1_554 . . 2 -178.31(3) ?
O22 K3 K7 O15 4_565 . . 2 4.50(2) ?
O11 K3 K7 O15 4_575 . . 2 92.81(3) ?
O2 K3 K7 O15 . . . 2 -92.06(3) ?
O21 K3 K7 O15 4_565 . . 2 -20.34(4) ?
O3 K3 K7 O15 . . . 2 -66.46(3) ?
P1 K3 K7 O15 . . . 2 -88.08(2) ?
P6 K3 K7 O15 4_565 . . 2 -6.287(17) ?
P3 K3 K7 O15 4_575 . . 2 107.15(2) ?
K6 K3 K7 O15 . . . 2 46.678(19) ?
P5 K3 K7 O15 1_554 . . 2 177.724(17) ?
O17 K3 K7 O20 1_554 . . 4_575 27.35(3) ?
O22 K3 K7 O20 4_565 . . 4_575 -149.84(2) ?
O11 K3 K7 O20 4_575 . . 4_575 -61.53(3) ?
O2 K3 K7 O20 . . . 4_575 113.60(3) ?
O21 K3 K7 O20 4_565 . . 4_575 -174.68(4) ?
O3 K3 K7 O20 . . . 4_575 139.20(3) ?
P1 K3 K7 O20 . . . 4_575 117.58(2) ?
P6 K3 K7 O20 4_565 . . 4_575 -160.627(17) ?
P3 K3 K7 O20 4_575 . . 4_575 -47.19(2) ?
K6 K3 K7 O20 . . . 4_575 -107.663(19) ?
P5 K3 K7 O20 1_554 . . 4_575 23.384(19) ?
O17 K3 K7 P4 1_554 . . 2 154.17(2) ?
O22 K3 K7 P4 4_565 . . 2 -23.03(2) ?
O11 K3 K7 P4 4_575 . . 2 65.28(3) ?
O2 K3 K7 P4 . . . 2 -119.58(2) ?
O21 K3 K7 P4 4_565 . . 2 -47.86(4) ?
O3 K3 K7 P4 . . . 2 -93.98(3) ?
P1 K3 K7 P4 . . . 2 -115.610(15) ?
P6 K3 K7 P4 4_565 . . 2 -33.813(14) ?
P3 K3 K7 P4 4_575 . . 2 79.624(13) ?
K6 K3 K7 P4 . . . 2 19.152(10) ?
P5 K3 K7 P4 1_554 . . 2 150.198(13) ?
O17 K3 K7 P5 1_554 . . 4_575 0.93(2) ?
O22 K3 K7 P5 4_565 . . 4_575 -176.261(18) ?
O11 K3 K7 P5 4_575 . . 4_575 -87.95(3) ?
O2 K3 K7 P5 . . . 4_575 87.18(3) ?
O21 K3 K7 P5 4_565 . . 4_575 158.90(4) ?
O3 K3 K7 P5 . . . 4_575 112.78(3) ?
P1 K3 K7 P5 . . . 4_575 91.156(19) ?
P6 K3 K7 P5 4_565 . . 4_575 172.953(10) ?
P3 K3 K7 P5 4_575 . . 4_575 -73.610(17) ?
K6 K3 K7 P5 . . . 4_575 -134.082(14) ?
P5 K3 K7 P5 1_554 . . 4_575 -3.035(15) ?
O17 K3 K7 P3 1_554 . . . -124.19(3) ?
O22 K3 K7 P3 4_565 . . . 58.61(3) ?
O11 K3 K7 P3 4_575 . . . 146.92(3) ?
O2 K3 K7 P3 . . . . -37.94(3) ?
O21 K3 K7 P3 4_565 . . . 33.78(5) ?
O3 K3 K7 P3 . . . . -12.34(3) ?
P1 K3 K7 P3 . . . . -33.97(2) ?
P6 K3 K7 P3 4_565 . . . 47.83(3) ?
P3 K3 K7 P3 4_575 . . . 161.26(2) ?
K6 K3 K7 P3 . . . . 100.79(2) ?
P5 K3 K7 P3 1_554 . . . -128.16(2) ?
O17 K3 K7 P1 1_554 . . . -90.22(3) ?
O22 K3 K7 P1 4_565 . . . 92.58(3) ?
O11 K3 K7 P1 4_575 . . . -179.11(3) ?
O2 K3 K7 P1 . . . . -3.97(2) ?
O21 K3 K7 P1 4_565 . . . 67.75(4) ?
O3 K3 K7 P1 . . . . 21.63(3) ?
P6 K3 K7 P1 4_565 . . . 81.80(2) ?
P3 K3 K7 P1 4_575 . . . -164.766(10) ?
K6 K3 K7 P1 . . . . 134.762(11) ?
P5 K3 K7 P1 1_554 . . . -94.19(2) ?
O2 P1 K7 O13 . . . 2 86.29(6) ?
O3 P1 K7 O13 . . . 2 -4.71(8) ?
O4 P1 K7 O13 . . . 2 -167.27(5) ?
O1 P1 K7 O13 . . . 2 -69.64(5) ?
K3 P1 K7 O13 . . . 2 77.97(4) ?
K1 P1 K7 O13 4_566 . . 2 -95.51(4) ?
K4 P1 K7 O13 2_645 . . 2 -144.29(3) ?
K9 P1 K7 O13 . . . 2 1.84(3) ?
K2 P1 K7 O13 . . . 2 128.89(3) ?
K1 P1 K7 O13 . . . 2 57.23(4) ?
O2 P1 K7 O3 . . . . 91.01(9) ?
O4 P1 K7 O3 . . . . -162.55(8) ?
O1 P1 K7 O3 . . . . -64.93(8) ?
K3 P1 K7 O3 . . . . 82.69(8) ?
K1 P1 K7 O3 4_566 . . . -90.80(8) ?
K4 P1 K7 O3 2_645 . . . -139.57(7) ?
K9 P1 K7 O3 . . . . 6.56(7) ?
K2 P1 K7 O3 . . . . 133.60(7) ?
K1 P1 K7 O3 . . . . 61.95(7) ?
O2 P1 K7 O18 . . . 4_575 -85.53(5) ?
O3 P1 K7 O18 . . . 4_575 -176.54(7) ?
O4 P1 K7 O18 . . . 4_575 20.91(4) ?
O1 P1 K7 O18 . . . 4_575 118.54(5) ?
K3 P1 K7 O18 . . . 4_575 -93.85(3) ?
K1 P1 K7 O18 4_566 . . 4_575 92.66(3) ?
K4 P1 K7 O18 2_645 . . 4_575 43.89(3) ?
K9 P1 K7 O18 . . . 4_575 -169.98(2) ?
K2 P1 K7 O18 . . . 4_575 -42.93(2) ?
K1 P1 K7 O18 . . . 4_575 -114.59(3) ?
O2 P1 K7 O11 . . . 4_575 7.69(5) ?
O3 P1 K7 O11 . . . 4_575 -83.31(8) ?
O4 P1 K7 O11 . . . 4_575 114.13(5) ?
O1 P1 K7 O11 . . . 4_575 -148.24(4) ?
K3 P1 K7 O11 . . . 4_575 -0.626(18) ?
K1 P1 K7 O11 4_566 . . 4_575 -174.112(19) ?
K4 P1 K7 O11 2_645 . . 4_575 137.11(3) ?
K9 P1 K7 O11 . . . 4_575 -76.76(3) ?
K2 P1 K7 O11 . . . 4_575 50.29(2) ?
K1 P1 K7 O11 . . . 4_575 -21.37(2) ?
O2 P1 K7 O9 . . . . -171.13(5) ?
O3 P1 K7 O9 . . . . 97.87(8) ?
O4 P1 K7 O9 . . . . -64.68(5) ?
O1 P1 K7 O9 . . . . 32.94(4) ?
K3 P1 K7 O9 . . . . -179.445(18) ?
K1 P1 K7 O9 4_566 . . . 7.069(17) ?
K4 P1 K7 O9 2_645 . . . -41.71(3) ?
K9 P1 K7 O9 . . . . 104.42(3) ?
K2 P1 K7 O9 . . . . -128.53(2) ?
K1 P1 K7 O9 . . . . 159.81(2) ?
O2 P1 K7 O15 . . . 2 101.86(5) ?
O3 P1 K7 O15 . . . 2 10.85(7) ?
O4 P1 K7 O15 . . . 2 -151.70(4) ?
O1 P1 K7 O15 . . . 2 -54.07(5) ?
K3 P1 K7 O15 . . . 2 93.54(3) ?
K1 P1 K7 O15 4_566 . . 2 -79.94(3) ?
K4 P1 K7 O15 2_645 . . 2 -128.72(2) ?
K9 P1 K7 O15 . . . 2 17.411(16) ?
K2 P1 K7 O15 . . . 2 144.46(2) ?
K1 P1 K7 O15 . . . 2 72.80(3) ?
O2 P1 K7 O20 . . . 4_575 -63.35(5) ?
O3 P1 K7 O20 . . . 4_575 -154.35(7) ?
O4 P1 K7 O20 . . . 4_575 43.10(4) ?
O1 P1 K7 O20 . . . 4_575 140.72(4) ?
K3 P1 K7 O20 . . . 4_575 -71.67(3) ?
K1 P1 K7 O20 4_566 . . 4_575 114.85(3) ?
K4 P1 K7 O20 2_645 . . 4_575 66.07(3) ?
K9 P1 K7 O20 . . . 4_575 -147.796(19) ?
K2 P1 K7 O20 . . . 4_575 -20.75(2) ?
K1 P1 K7 O20 . . . 4_575 -92.41(3) ?
O2 P1 K7 P4 . . . 2 88.40(5) ?
O3 P1 K7 P4 . . . 2 -2.61(7) ?
O4 P1 K7 P4 . . . 2 -165.16(4) ?
O1 P1 K7 P4 . . . 2 -67.53(5) ?
K3 P1 K7 P4 . . . 2 80.08(3) ?
K1 P1 K7 P4 4_566 . . 2 -93.41(3) ?
K4 P1 K7 P4 2_645 . . 2 -142.180(18) ?
K9 P1 K7 P4 . . . 2 3.950(10) ?
K2 P1 K7 P4 . . . 2 130.999(18) ?
K1 P1 K7 P4 . . . 2 59.34(3) ?
O2 P1 K7 P5 . . . 4_575 -86.62(5) ?
O3 P1 K7 P5 . . . 4_575 -177.63(7) ?
O4 P1 K7 P5 . . . 4_575 19.82(4) ?
O1 P1 K7 P5 . . . 4_575 117.45(4) ?
K3 P1 K7 P5 . . . 4_575 -94.94(3) ?
K1 P1 K7 P5 4_566 . . 4_575 91.57(3) ?
K4 P1 K7 P5 2_645 . . 4_575 42.80(2) ?
K9 P1 K7 P5 . . . 4_575 -171.070(9) ?
K2 P1 K7 P5 . . . 4_575 -44.022(17) ?
K1 P1 K7 P5 . . . 4_575 -115.68(3) ?
O2 P1 K7 P3 . . . . 173.56(4) ?
O3 P1 K7 P3 . . . . 82.55(8) ?
O4 P1 K7 P3 . . . . -80.00(4) ?
O1 P1 K7 P3 . . . . 17.63(4) ?
K3 P1 K7 P3 . . . . 165.239(9) ?
K1 P1 K7 P3 4_566 . . . -8.246(8) ?
K4 P1 K7 P3 2_645 . . . -57.02(2) ?
K9 P1 K7 P3 . . . . 89.11(3) ?
K2 P1 K7 P3 . . . . -143.843(16) ?
K1 P1 K7 P3 . . . . 144.498(14) ?
O2 P1 K7 K3 . . . . 8.32(4) ?
O3 P1 K7 K3 . . . . -82.69(8) ?
O4 P1 K7 K3 . . . . 114.76(4) ?
O1 P1 K7 K3 . . . . -147.61(4) ?
K1 P1 K7 K3 4_566 . . . -173.485(10) ?
K4 P1 K7 K3 2_645 . . . 137.74(2) ?
K9 P1 K7 K3 . . . . -76.13(3) ?
K2 P1 K7 K3 . . . . 50.918(18) ?
K1 P1 K7 K3 . . . . -20.741(12) ?
O13 K6 K8 O24 3_565 . . 1_565 -39.77(11) ?
O22 K6 K8 O24 4_565 . . 1_565 75.85(11) ?
O16 K6 K8 O24 2 . . 1_565 145.95(11) ?
O24 K6 K8 O24 2 . . 1_565 -157.22(11) ?
O14 K6 K8 O24 3_565 . . 1_565 -86.95(11) ?
O11 K6 K8 O24 4_575 . . 1_565 35.79(11) ?
O10 K6 K8 O24 4_575 . . 1_565 -26.87(11) ?
P4 K6 K8 O24 3_565 . . 1_565 -62.65(11) ?
P3 K6 K8 O24 4_575 . . 1_565 6.15(11) ?
K8 K6 K8 O24 2_545 . . 1_565 158.65(11) ?
K3 K6 K8 O24 . . . 1_565 42.71(11) ?
O13 K6 K8 O13 3_565 . . 2 -145.74(4) ?
O22 K6 K8 O13 4_565 . . 2 -30.12(3) ?
O16 K6 K8 O13 2 . . 2 39.98(3) ?
O24 K6 K8 O13 2 . . 2 96.81(3) ?
O14 K6 K8 O13 3_565 . . 2 167.08(2) ?
O11 K6 K8 O13 4_575 . . 2 -70.18(3) ?
O10 K6 K8 O13 4_575 . . 2 -132.84(3) ?
P4 K6 K8 O13 3_565 . . 2 -168.617(19) ?
P3 K6 K8 O13 4_575 . . 2 -99.82(3) ?
K8 K6 K8 O13 2_545 . . 2 52.68(2) ?
K3 K6 K8 O13 . . . 2 -63.26(3) ?
O13 K6 K8 O16 3_565 . . 1_565 53.34(3) ?
O22 K6 K8 O16 4_565 . . 1_565 168.96(3) ?
O16 K6 K8 O16 2 . . 1_565 -120.95(2) ?
O24 K6 K8 O16 2 . . 1_565 -64.11(3) ?
O14 K6 K8 O16 3_565 . . 1_565 6.16(3) ?
O11 K6 K8 O16 4_575 . . 1_565 128.90(3) ?
O10 K6 K8 O16 4_575 . . 1_565 66.23(3) ?
P4 K6 K8 O16 3_565 . . 1_565 30.46(2) ?
P3 K6 K8 O16 4_575 . . 1_565 99.26(3) ?
K8 K6 K8 O16 2_545 . . 1_565 -108.24(3) ?
K3 K6 K8 O16 . . . 1_565 135.82(3) ?
O13 K6 K8 O10 3_565 . . 4_575 -12.90(3) ?
O22 K6 K8 O10 4_565 . . 4_575 102.72(4) ?
O16 K6 K8 O10 2 . . 4_575 172.82(3) ?
O24 K6 K8 O10 2 . . 4_575 -130.34(3) ?
O14 K6 K8 O10 3_565 . . 4_575 -60.07(3) ?
O11 K6 K8 O10 4_575 . . 4_575 62.67(3) ?
P4 K6 K8 O10 3_565 . . 4_575 -35.77(2) ?
P3 K6 K8 O10 4_575 . . 4_575 33.03(2) ?
K8 K6 K8 O10 2_545 . . 4_575 -174.47(2) ?
K3 K6 K8 O10 . . . 4_575 69.59(2) ?
O13 K6 K8 O16 3_565 . . 2 174.28(3) ?
O22 K6 K8 O16 4_565 . . 2 -70.10(4) ?
O24 K6 K8 O16 2 . . 2 56.84(3) ?
O14 K6 K8 O16 3_565 . . 2 127.11(3) ?
O11 K6 K8 O16 4_575 . . 2 -110.15(3) ?
O10 K6 K8 O16 4_575 . . 2 -172.82(3) ?
P4 K6 K8 O16 3_565 . . 2 151.41(3) ?
P3 K6 K8 O16 4_575 . . 2 -139.79(3) ?
K8 K6 K8 O16 2_545 . . 2 12.71(2) ?
K3 K6 K8 O16 . . . 2 -103.23(3) ?
O13 K6 K8 O12 3_565 . . 4_575 -47.03(3) ?
O22 K6 K8 O12 4_565 . . 4_575 68.59(4) ?
O16 K6 K8 O12 2 . . 4_575 138.69(3) ?
O24 K6 K8 O12 2 . . 4_575 -164.47(2) ?
O14 K6 K8 O12 3_565 . . 4_575 -94.20(3) ?
O11 K6 K8 O12 4_575 . . 4_575 28.54(2) ?
O10 K6 K8 O12 4_575 . . 4_575 -34.13(3) ?
P4 K6 K8 O12 3_565 . . 4_575 -69.90(3) ?
P3 K6 K8 O12 4_575 . . 4_575 -1.104(16) ?
K8 K6 K8 O12 2_545 . . 4_575 151.395(19) ?
K3 K6 K8 O12 . . . 4_575 35.456(19) ?
O13 K6 K8 O11 3_565 . . 4_575 -75.57(3) ?
O22 K6 K8 O11 4_565 . . 4_575 40.06(4) ?
O16 K6 K8 O11 2 . . 4_575 110.15(3) ?
O24 K6 K8 O11 2 . . 4_575 166.99(3) ?
O14 K6 K8 O11 3_565 . . 4_575 -122.74(3) ?
O10 K6 K8 O11 4_575 . . 4_575 -62.67(3) ?
P4 K6 K8 O11 3_565 . . 4_575 -98.44(3) ?
P3 K6 K8 O11 4_575 . . 4_575 -29.64(2) ?
K8 K6 K8 O11 2_545 . . 4_575 122.86(2) ?
K3 K6 K8 O11 . . . 4_575 6.919(19) ?
O13 K6 K8 P3 3_565 . . 4_575 -45.93(3) ?
O22 K6 K8 P3 4_565 . . 4_575 69.70(3) ?
O16 K6 K8 P3 2 . . 4_575 139.79(3) ?
O24 K6 K8 P3 2 . . 4_575 -163.370(19) ?
O14 K6 K8 P3 3_565 . . 4_575 -93.10(3) ?
O11 K6 K8 P3 4_575 . . 4_575 29.64(2) ?
O10 K6 K8 P3 4_575 . . 4_575 -33.03(2) ?
P4 K6 K8 P3 3_565 . . 4_575 -68.80(2) ?
K8 K6 K8 P3 2_545 . . 4_575 152.499(13) ?
K3 K6 K8 P3 . . . 4_575 36.560(12) ?
O13 K6 K8 P4 3_565 . . 2 -165.89(2) ?
O22 K6 K8 P4 4_565 . . 2 -50.26(3) ?
O16 K6 K8 P4 2 . . 2 19.83(2) ?
O24 K6 K8 P4 2 . . 2 76.67(3) ?
O14 K6 K8 P4 3_565 . . 2 146.938(19) ?
O11 K6 K8 P4 4_575 . . 2 -90.32(3) ?
O10 K6 K8 P4 4_575 . . 2 -152.99(2) ?
P4 K6 K8 P4 3_565 . . 2 171.239(12) ?
P3 K6 K8 P4 4_575 . . 2 -119.96(2) ?
K8 K6 K8 P4 2_545 . . 2 32.538(13) ?
K3 K6 K8 P4 . . . 2 -83.40(2) ?
O13 K6 K8 P4 3_565 . . 1_565 53.91(2) ?
O22 K6 K8 P4 4_565 . . 1_565 169.53(3) ?
O16 K6 K8 P4 2 . . 1_565 -120.37(3) ?
O24 K6 K8 P4 2 . . 1_565 -63.54(3) ?
O14 K6 K8 P4 3_565 . . 1_565 6.732(17) ?
O11 K6 K8 P4 4_575 . . 1_565 129.47(3) ?
O10 K6 K8 P4 4_575 . . 1_565 66.81(2) ?
P4 K6 K8 P4 3_565 . . 1_565 31.033(14) ?
P3 K6 K8 P4 4_575 . . 1_565 99.83(2) ?
K8 K6 K8 P4 2_545 . . 1_565 -107.668(17) ?
K3 K6 K8 P4 . . . 1_565 136.392(17) ?
O13 K6 K8 P6 3_565 . . 1_565 -90.76(3) ?
O22 K6 K8 P6 4_565 . . 1_565 24.86(4) ?
O16 K6 K8 P6 2 . . 1_565 94.96(3) ?
O24 K6 K8 P6 2 . . 1_565 151.79(3) ?
O14 K6 K8 P6 3_565 . . 1_565 -137.94(3) ?
O11 K6 K8 P6 4_575 . . 1_565 -15.20(3) ?
O10 K6 K8 P6 4_575 . . 1_565 -77.86(3) ?
P4 K6 K8 P6 3_565 . . 1_565 -113.64(3) ?
P3 K6 K8 P6 4_575 . . 1_565 -44.84(2) ?
K8 K6 K8 P6 2_545 . . 1_565 107.66(2) ?
K3 K6 K8 P6 . . . 1_565 -8.28(2) ?
P1 O3 K9 O22 . . . 4_565 -88.44(6) ?
K7 O3 K9 O22 . . . 4_565 84.14(4) ?
K3 O3 K9 O22 . . . 4_565 0.02(2) ?
K1 O3 K9 O22 4_566 . . 4_565 178.44(3) ?
P1 O3 K9 O24 . . . . 94.68(6) ?
K7 O3 K9 O24 . . . . -92.73(4) ?
K3 O3 K9 O24 . . . . -176.85(2) ?
K1 O3 K9 O24 4_566 . . . 1.56(4) ?
P1 O3 K9 O16 . . . . 114.88(13) ?
K7 O3 K9 O16 . . . . -72.54(14) ?
K3 O3 K9 O16 . . . . -156.66(13) ?
K1 O3 K9 O16 4_566 . . . 21.76(15) ?
P1 O3 K9 O15 . . . 2 166.45(6) ?
K7 O3 K9 O15 . . . 2 -20.97(3) ?
K3 O3 K9 O15 . . . 2 -105.08(3) ?
K1 O3 K9 O15 4_566 . . 2 73.33(3) ?
P1 O3 K9 O12 . . . 4_565 24.61(5) ?
K7 O3 K9 O12 . . . 4_565 -162.80(3) ?
K3 O3 K9 O12 . . . 4_565 113.08(3) ?
K1 O3 K9 O12 4_566 . . 4_565 -68.50(3) ?
P1 O3 K9 O23 . . . 4_565 -41.68(6) ?
K7 O3 K9 O23 . . . 4_565 130.90(3) ?
K3 O3 K9 O23 . . . 4_565 46.79(3) ?
K1 O3 K9 O23 4_566 . . 4_565 -134.80(3) ?
P1 O3 K9 P6 . . . . 93.07(5) ?
K7 O3 K9 P6 . . . . -94.34(3) ?
K3 O3 K9 P6 . . . . -178.463(19) ?
K1 O3 K9 P6 4_566 . . . -0.05(2) ?
P1 O3 K9 P6 . . . 4_565 -67.24(5) ?
K7 O3 K9 P6 . . . 4_565 105.34(3) ?
K3 O3 K9 P6 . . . 4_565 21.226(19) ?
K1 O3 K9 P6 4_566 . . 4_565 -160.36(2) ?
K7 O3 K9 P1 . . . . 172.58(8) ?
K3 O3 K9 P1 . . . . 88.47(6) ?
K1 O3 K9 P1 4_566 . . . -93.12(6) ?
P1 O3 K9 Al2 . . . . 42.42(5) ?
K7 O3 K9 Al2 . . . . -145.00(4) ?
K3 O3 K9 Al2 . . . . 130.88(3) ?
K1 O3 K9 Al2 4_566 . . . -50.70(2) ?
P1 O3 K9 K8 . . . 1_545 53.59(6) ?
K7 O3 K9 K8 . . . 1_545 -133.82(3) ?
K3 O3 K9 K8 . . . 1_545 142.061(18) ?
K1 O3 K9 K8 4_566 . . 1_545 -39.52(4) ?
P6 O24 K9 O22 . . . 4_565 -171.45(8) ?
K8 O24 K9 O22 1_545 . . 4_565 60.48(11) ?
K6 O24 K9 O22 2_545 . . 4_565 -27.31(12) ?
P6 O24 K9 O3 . . . . -4.14(5) ?
K8 O24 K9 O3 1_545 . . . -132.21(3) ?
K6 O24 K9 O3 2_545 . . . 140.00(3) ?
P6 O24 K9 O16 . . . . 179.88(5) ?
K8 O24 K9 O16 1_545 . . . 51.81(3) ?
K6 O24 K9 O16 2_545 . . . -35.98(3) ?
P6 O24 K9 O15 . . . 2 -74.47(5) ?
K8 O24 K9 O15 1_545 . . 2 157.46(3) ?
K6 O24 K9 O15 2_545 . . 2 69.67(3) ?
P6 O24 K9 O12 . . . 4_565 77.43(5) ?
K8 O24 K9 O12 1_545 . . 4_565 -50.64(3) ?
K6 O24 K9 O12 2_545 . . 4_565 -138.43(3) ?
P6 O24 K9 O23 . . . 4_565 114.97(4) ?
K8 O24 K9 O23 1_545 . . 4_565 -13.11(4) ?
K6 O24 K9 O23 2_545 . . 4_565 -100.90(4) ?
K8 O24 K9 P6 1_545 . . . -128.07(6) ?
K6 O24 K9 P6 2_545 . . . 144.14(6) ?
P6 O24 K9 P6 . . . 4_565 133.87(4) ?
K8 O24 K9 P6 1_545 . . 4_565 5.80(5) ?
K6 O24 K9 P6 2_545 . . 4_565 -81.99(5) ?
P6 O24 K9 P1 . . . . 18.25(5) ?
K8 O24 K9 P1 1_545 . . . -109.82(3) ?
K6 O24 K9 P1 2_545 . . . 162.393(19) ?
P6 O24 K9 Al2 . . . . 48.08(4) ?
K8 O24 K9 Al2 1_545 . . . -79.99(3) ?
K6 O24 K9 Al2 2_545 . . . -167.78(3) ?
P6 O24 K9 K8 . . . 1_545 128.07(6) ?
K6 O24 K9 K8 2_545 . . 1_545 -87.79(3) ?
P4 O16 K9 O22 . . . 4_565 20.86(5) ?
K6 O16 K9 O22 2_545 . . 4_565 -141.56(3) ?
K8 O16 K9 O22 1_545 . . 4_565 133.87(3) ?
K8 O16 K9 O22 2_545 . . 4_565 -63.18(3) ?
P4 O16 K9 O3 . . . . 177.08(11) ?
K6 O16 K9 O3 2_545 . . . 14.66(15) ?
K8 O16 K9 O3 1_545 . . . -69.91(14) ?
K8 O16 K9 O3 2_545 . . . 93.04(14) ?
P4 O16 K9 O24 . . . . -161.32(6) ?
K6 O16 K9 O24 2_545 . . . 36.26(3) ?
K8 O16 K9 O24 1_545 . . . -48.31(3) ?
K8 O16 K9 O24 2_545 . . . 114.64(3) ?
P4 O16 K9 O15 . . . 2 127.19(5) ?
K6 O16 K9 O15 2_545 . . 2 -35.23(3) ?
K8 O16 K9 O15 1_545 . . 2 -119.81(2) ?
K8 O16 K9 O15 2_545 . . 2 43.14(2) ?
P4 O16 K9 O12 . . . 4_565 -93.19(5) ?
K6 O16 K9 O12 2_545 . . 4_565 104.39(3) ?
K8 O16 K9 O12 1_545 . . 4_565 19.82(2) ?
K8 O16 K9 O12 2_545 . . 4_565 -177.23(2) ?
P4 O16 K9 O23 . . . 4_565 -25.89(5) ?
K6 O16 K9 O23 2_545 . . 4_565 171.69(2) ?
K8 O16 K9 O23 1_545 . . 4_565 87.12(2) ?
K8 O16 K9 O23 2_545 . . 4_565 -109.93(2) ?
P4 O16 K9 P6 . . . . -161.27(5) ?
K6 O16 K9 P6 2_545 . . . 36.30(2) ?
K8 O16 K9 P6 1_545 . . . -48.27(2) ?
K8 O16 K9 P6 2_545 . . . 114.68(2) ?
P4 O16 K9 P6 . . . 4_565 -0.80(5) ?
K6 O16 K9 P6 2_545 . . 4_565 -163.22(2) ?
K8 O16 K9 P6 1_545 . . 4_565 112.20(2) ?
K8 O16 K9 P6 2_545 . . 4_565 -84.85(2) ?
P4 O16 K9 P1 . . . . -96.14(7) ?
K6 O16 K9 P1 2_545 . . . 101.43(6) ?
K8 O16 K9 P1 1_545 . . . 16.86(7) ?
K8 O16 K9 P1 2_545 . . . 179.81(4) ?
P4 O16 K9 Al2 . . . . -114.75(5) ?
K6 O16 K9 Al2 2_545 . . . 82.83(3) ?
K8 O16 K9 Al2 1_545 . . . -1.75(2) ?
K8 O16 K9 Al2 2_545 . . . 161.205(14) ?
P4 O16 K9 K8 . . . 1_545 -113.01(6) ?
K6 O16 K9 K8 2_545 . . 1_545 84.57(3) ?
K8 O16 K9 K8 2_545 . . 1_545 162.95(3) ?
O24 P6 K9 O3 . . . . 175.98(5) ?
O22 P6 K9 O3 . . . . 173.72(10) ?
O23 P6 K9 O3 . . . . 48.31(4) ?
O21 P6 K9 O3 . . . . -55.90(4) ?
K3 P6 K9 O3 4_566 . . . -64.67(3) ?
K1 P6 K9 O3 4_566 . . . 0.038(19) ?
K9 P6 K9 O3 4_566 . . . 76.74(3) ?
K8 P6 K9 O3 1_545 . . . -145.26(2) ?
K6 P6 K9 O3 4_566 . . . -161.72(2) ?
O22 P6 K9 O24 . . . . -2.26(11) ?
O23 P6 K9 O24 . . . . -127.67(6) ?
O21 P6 K9 O24 . . . . 128.12(6) ?
K3 P6 K9 O24 4_566 . . . 119.36(5) ?
K1 P6 K9 O24 4_566 . . . -175.94(5) ?
K9 P6 K9 O24 4_566 . . . -99.24(5) ?
K8 P6 K9 O24 1_545 . . . 38.76(5) ?
K6 P6 K9 O24 4_566 . . . 22.30(4) ?
O24 P6 K9 O16 . . . . -0.11(5) ?
O22 P6 K9 O16 . . . . -2.37(10) ?
O23 P6 K9 O16 . . . . -127.78(4) ?
O21 P6 K9 O16 . . . . 128.02(4) ?
K3 P6 K9 O16 4_566 . . . 119.25(3) ?
K1 P6 K9 O16 4_566 . . . -176.047(18) ?
K9 P6 K9 O16 4_566 . . . -99.34(3) ?
K8 P6 K9 O16 1_545 . . . 38.650(19) ?
K6 P6 K9 O16 4_566 . . . 22.20(2) ?
O24 P6 K9 O15 . . . 2 99.34(5) ?
O22 P6 K9 O15 . . . 2 97.08(10) ?
O23 P6 K9 O15 . . . 2 -28.33(3) ?
O21 P6 K9 O15 . . . 2 -132.53(4) ?
K3 P6 K9 O15 4_566 . . 2 -141.30(2) ?
K1 P6 K9 O15 4_566 . . 2 -76.60(2) ?
K9 P6 K9 O15 4_566 . . 2 0.10(2) ?
K8 P6 K9 O15 1_545 . . 2 138.10(2) ?
K6 P6 K9 O15 4_566 . . 2 121.65(2) ?
O24 P6 K9 O12 . . . 4_565 -94.26(5) ?
O22 P6 K9 O12 . . . 4_565 -96.52(10) ?
O23 P6 K9 O12 . . . 4_565 138.08(4) ?
O21 P6 K9 O12 . . . 4_565 33.87(3) ?
K3 P6 K9 O12 4_566 . . 4_565 25.10(2) ?
K1 P6 K9 O12 4_566 . . 4_565 89.81(2) ?
K9 P6 K9 O12 4_566 . . 4_565 166.51(2) ?
K8 P6 K9 O12 1_545 . . 4_565 -55.50(2) ?
K6 P6 K9 O12 4_566 . . 4_565 -71.95(2) ?
O24 P6 K9 O23 . . . 4_565 -85.34(5) ?
O22 P6 K9 O23 . . . 4_565 -87.60(11) ?
O23 P6 K9 O23 . . . 4_565 146.99(5) ?
O21 P6 K9 O23 . . . 4_565 42.79(4) ?
K3 P6 K9 O23 4_566 . . 4_565 34.02(3) ?
K1 P6 K9 O23 4_566 . . 4_565 98.72(3) ?
K9 P6 K9 O23 4_566 . . 4_565 175.43(2) ?
K8 P6 K9 O23 1_545 . . 4_565 -46.58(2) ?
K6 P6 K9 O23 4_566 . . 4_565 -63.03(3) ?
O24 P6 K9 P6 . . . 4_565 -98.11(6) ?
O22 P6 K9 P6 . . . 4_565 -100.37(11) ?
O23 P6 K9 P6 . . . 4_565 134.22(4) ?
O21 P6 K9 P6 . . . 4_565 30.01(4) ?
K3 P6 K9 P6 4_566 . . 4_565 21.24(4) ?
K1 P6 K9 P6 4_566 . . 4_565 85.95(3) ?
K9 P6 K9 P6 4_566 . . 4_565 162.651(18) ?
K8 P6 K9 P6 1_545 . . 4_565 -59.35(3) ?
K6 P6 K9 P6 4_566 . . 4_565 -75.81(4) ?
O24 P6 K9 P1 . . . . -162.39(5) ?
O22 P6 K9 P1 . . . . -164.65(10) ?
O23 P6 K9 P1 . . . . 69.94(3) ?
O21 P6 K9 P1 . . . . -34.26(3) ?
K3 P6 K9 P1 4_566 . . . -43.032(19) ?
K1 P6 K9 P1 4_566 . . . 21.673(9) ?
K9 P6 K9 P1 4_566 . . . 98.38(2) ?
K8 P6 K9 P1 1_545 . . . -123.630(14) ?
K6 P6 K9 P1 4_566 . . . -140.083(15) ?
O24 P6 K9 Al2 . . . . -120.38(5) ?
O22 P6 K9 Al2 . . . . -122.64(10) ?
O23 P6 K9 Al2 . . . . 111.95(3) ?
O21 P6 K9 Al2 . . . . 7.74(3) ?
K3 P6 K9 Al2 4_566 . . . -1.027(14) ?
K1 P6 K9 Al2 4_566 . . . 63.678(16) ?
K9 P6 K9 Al2 4_566 . . . 140.38(2) ?
K8 P6 K9 Al2 1_545 . . . -81.625(18) ?
K6 P6 K9 Al2 4_566 . . . -98.08(2) ?
O24 P6 K9 K8 . . . 1_545 -38.76(5) ?
O22 P6 K9 K8 . . . 1_545 -41.02(10) ?
O23 P6 K9 K8 . . . 1_545 -166.43(3) ?
O21 P6 K9 K8 . . . 1_545 89.37(3) ?
K3 P6 K9 K8 4_566 . . 1_545 80.60(2) ?
K1 P6 K9 K8 4_566 . . 1_545 145.302(11) ?
K9 P6 K9 K8 4_566 . . 1_545 -138.00(2) ?
K6 P6 K9 K8 4_566 . . 1_545 -16.454(12) ?
O2 P1 K9 O22 . . . 4_565 -32.99(4) ?
O3 P1 K9 O22 . . . 4_565 90.95(6) ?
O4 P1 K9 O22 . . . 4_565 108.43(7) ?
O1 P1 K9 O22 . . . 4_565 -143.46(4) ?
K3 P1 K9 O22 . . . 4_565 18.098(17) ?
K1 P1 K9 O22 4_566 . . 4_565 152.178(19) ?
K4 P1 K9 O22 2_645 . . 4_565 -132.77(2) ?
K2 P1 K9 O22 . . . 4_565 -17.85(2) ?
K1 P1 K9 O22 . . . 4_565 -57.59(2) ?
K7 P1 K9 O22 . . . 4_565 85.90(2) ?
O2 P1 K9 O3 . . . . -123.94(6) ?
O4 P1 K9 O3 . . . . 17.48(9) ?
O1 P1 K9 O3 . . . . 125.60(7) ?
K3 P1 K9 O3 . . . . -72.85(6) ?
K1 P1 K9 O3 4_566 . . . 61.23(5) ?
K4 P1 K9 O3 2_645 . . . 136.28(6) ?
K2 P1 K9 O3 . . . . -108.79(6) ?
K1 P1 K9 O3 . . . . -148.54(5) ?
K7 P1 K9 O3 . . . . -5.05(5) ?
O2 P1 K9 O24 . . . . 144.61(4) ?
O3 P1 K9 O24 . . . . -91.45(6) ?
O4 P1 K9 O24 . . . . -73.97(7) ?
O1 P1 K9 O24 . . . . 34.15(4) ?
K3 P1 K9 O24 . . . . -164.30(2) ?
K1 P1 K9 O24 4_566 . . . -30.22(2) ?
K4 P1 K9 O24 2_645 . . . 44.83(3) ?
K2 P1 K9 O24 . . . . 159.76(2) ?
K1 P1 K9 O24 . . . . 120.01(2) ?
K7 P1 K9 O24 . . . . -96.50(2) ?
O2 P1 K9 O16 . . . . 85.99(7) ?
O3 P1 K9 O16 . . . . -150.08(8) ?
O4 P1 K9 O16 . . . . -132.59(9) ?
O1 P1 K9 O16 . . . . -24.48(7) ?
K3 P1 K9 O16 . . . . 137.07(6) ?
K1 P1 K9 O16 4_566 . . . -88.85(6) ?
K4 P1 K9 O16 2_645 . . . -13.80(6) ?
K2 P1 K9 O16 . . . . 101.13(6) ?
K1 P1 K9 O16 . . . . 61.38(6) ?
K7 P1 K9 O16 . . . . -155.12(6) ?
O2 P1 K9 O15 . . . 2 -137.10(4) ?
O3 P1 K9 O15 . . . 2 -13.16(6) ?
O4 P1 K9 O15 . . . 2 4.32(7) ?
O1 P1 K9 O15 . . . 2 112.43(4) ?
K3 P1 K9 O15 . . . 2 -86.01(2) ?
K1 P1 K9 O15 4_566 . . 2 48.068(19) ?
K4 P1 K9 O15 2_645 . . 2 123.12(2) ?
K2 P1 K9 O15 . . . 2 -121.96(2) ?
K1 P1 K9 O15 . . . 2 -161.702(16) ?
K7 P1 K9 O15 . . . 2 -18.210(16) ?
O2 P1 K9 O12 . . . 4_565 82.80(4) ?
O3 P1 K9 O12 . . . 4_565 -153.27(6) ?
O4 P1 K9 O12 . . . 4_565 -135.78(7) ?
O1 P1 K9 O12 . . . 4_565 -27.67(4) ?
K3 P1 K9 O12 . . . 4_565 133.88(2) ?
K1 P1 K9 O12 4_566 . . 4_565 -92.036(18) ?
K4 P1 K9 O12 2_645 . . 4_565 -16.99(2) ?
K2 P1 K9 O12 . . . 4_565 97.94(2) ?
K1 P1 K9 O12 . . . 4_565 58.193(18) ?
K7 P1 K9 O12 . . . 4_565 -158.314(19) ?
O2 P1 K9 O23 . . . 4_565 15.17(4) ?
O3 P1 K9 O23 . . . 4_565 139.11(6) ?
O4 P1 K9 O23 . . . 4_565 156.59(7) ?
O1 P1 K9 O23 . . . 4_565 -95.30(4) ?
K3 P1 K9 O23 . . . 4_565 66.258(19) ?
K1 P1 K9 O23 4_566 . . 4_565 -159.662(15) ?
K4 P1 K9 O23 2_645 . . 4_565 -84.61(2) ?
K2 P1 K9 O23 . . . 4_565 30.313(19) ?
K1 P1 K9 O23 . . . 4_565 -9.433(14) ?
K7 P1 K9 O23 . . . 4_565 134.060(15) ?
O2 P1 K9 P6 . . . . 151.60(3) ?
O3 P1 K9 P6 . . . . -84.47(6) ?
O4 P1 K9 P6 . . . . -66.98(7) ?
O1 P1 K9 P6 . . . . 41.13(3) ?
K3 P1 K9 P6 . . . . -157.314(9) ?
K1 P1 K9 P6 4_566 . . . -23.234(10) ?
K4 P1 K9 P6 2_645 . . . 51.816(17) ?
K2 P1 K9 P6 . . . . 166.741(11) ?
K1 P1 K9 P6 . . . . 126.995(15) ?
K7 P1 K9 P6 . . . . -89.512(15) ?
O2 P1 K9 P6 . . . 4_565 -10.74(3) ?
O3 P1 K9 P6 . . . 4_565 113.19(6) ?
O4 P1 K9 P6 . . . 4_565 130.68(7) ?
O1 P1 K9 P6 . . . 4_565 -121.21(3) ?
K3 P1 K9 P6 . . . 4_565 40.344(9) ?
K1 P1 K9 P6 4_566 . . 4_565 174.423(8) ?
K4 P1 K9 P6 2_645 . . 4_565 -110.526(16) ?
K2 P1 K9 P6 . . . 4_565 4.399(13) ?
K1 P1 K9 P6 . . . 4_565 -35.347(11) ?
K7 P1 K9 P6 . . . 4_565 108.145(12) ?
O2 P1 K9 Al2 . . . . 108.71(3) ?
O3 P1 K9 Al2 . . . . -127.36(6) ?
O4 P1 K9 Al2 . . . . -109.87(7) ?
O1 P1 K9 Al2 . . . . -1.76(3) ?
K3 P1 K9 Al2 . . . . 159.794(12) ?
K1 P1 K9 Al2 4_566 . . . -66.126(11) ?
K4 P1 K9 Al2 2_645 . . . 8.924(14) ?
K2 P1 K9 Al2 . . . . 123.849(14) ?
K1 P1 K9 Al2 . . . . 84.103(15) ?
K7 P1 K9 Al2 . . . . -132.404(16) ?
O2 P1 K9 K8 . . . 1_545 99.32(3) ?
O3 P1 K9 K8 . . . 1_545 -136.74(6) ?
O4 P1 K9 K8 . . . 1_545 -119.26(7) ?
O1 P1 K9 K8 . . . 1_545 -11.15(3) ?
K3 P1 K9 K8 . . . 1_545 150.408(11) ?
K1 P1 K9 K8 4_566 . . 1_545 -75.513(11) ?
K4 P1 K9 K8 2_645 . . 1_545 -0.46(2) ?
K2 P1 K9 K8 . . . 1_545 114.463(12) ?
K1 P1 K9 K8 . . . 1_545 74.717(13) ?
K7 P1 K9 K8 . . . 1_545 -141.790(13) ?
O20 Al2 K9 O22 4_565 . . 4_565 -79.67(12) ?
O1 Al2 K9 O22 . . . 4_565 51.25(4) ?
O21 Al2 K9 O22 . . . 4_565 162.53(4) ?
O12 Al2 K9 O22 4_565 . . 4_565 -70.98(4) ?
K1 Al2 K9 O22 4_566 . . 4_565 107.36(3) ?
K3 Al2 K9 O22 4_566 . . 4_565 170.23(2) ?
O20 Al2 K9 O3 4_565 . . . -148.13(12) ?
O1 Al2 K9 O3 . . . . -17.21(4) ?
O21 Al2 K9 O3 . . . . 94.07(4) ?
O12 Al2 K9 O3 4_565 . . . -139.43(4) ?
K1 Al2 K9 O3 4_566 . . . 38.90(3) ?
K3 Al2 K9 O3 4_566 . . . 101.78(3) ?
O20 Al2 K9 O24 4_565 . . . 89.14(12) ?
O1 Al2 K9 O24 . . . . -139.94(4) ?
O21 Al2 K9 O24 . . . . -28.66(3) ?
O12 Al2 K9 O24 4_565 . . . 97.83(4) ?
K1 Al2 K9 O24 4_566 . . . -83.83(2) ?
K3 Al2 K9 O24 4_566 . . . -20.96(2) ?
O20 Al2 K9 O16 4_565 . . . 42.71(12) ?
O1 Al2 K9 O16 . . . . 173.63(4) ?
O21 Al2 K9 O16 . . . . -75.08(4) ?
O12 Al2 K9 O16 4_565 . . . 51.41(4) ?
K1 Al2 K9 O16 4_566 . . . -130.26(3) ?
K3 Al2 K9 O16 4_566 . . . -67.38(3) ?
O20 Al2 K9 O15 4_565 . . 2 151.85(12) ?
O1 Al2 K9 O15 . . . 2 -77.23(4) ?
O21 Al2 K9 O15 . . . 2 34.05(3) ?
O12 Al2 K9 O15 4_565 . . 2 160.54(4) ?
K1 Al2 K9 O15 4_566 . . 2 -21.12(2) ?
K3 Al2 K9 O15 4_566 . . 2 41.75(2) ?
O20 Al2 K9 O12 4_565 . . 4_565 -8.69(12) ?
O1 Al2 K9 O12 . . . 4_565 122.23(5) ?
O21 Al2 K9 O12 . . . 4_565 -126.49(5) ?
K1 Al2 K9 O12 4_566 . . 4_565 178.34(4) ?
K3 Al2 K9 O12 4_566 . . 4_565 -118.79(4) ?
O20 Al2 K9 O23 4_565 . . 4_565 -45.43(12) ?
O1 Al2 K9 O23 . . . 4_565 85.49(4) ?
O21 Al2 K9 O23 . . . 4_565 -163.23(3) ?
O12 Al2 K9 O23 4_565 . . 4_565 -36.74(4) ?
K1 Al2 K9 O23 4_566 . . 4_565 141.599(17) ?
K3 Al2 K9 O23 4_566 . . 4_565 -155.526(17) ?
O20 Al2 K9 P6 4_565 . . . 110.70(12) ?
O1 Al2 K9 P6 . . . . -118.38(3) ?
O21 Al2 K9 P6 . . . . -7.10(3) ?
O12 Al2 K9 P6 4_565 . . . 119.40(4) ?
K1 Al2 K9 P6 4_566 . . . -62.266(13) ?
K3 Al2 K9 P6 4_566 . . . 0.609(8) ?
O20 Al2 K9 P6 4_565 . . 4_565 -61.50(12) ?
O1 Al2 K9 P6 . . . 4_565 69.42(4) ?
O21 Al2 K9 P6 . . . 4_565 -179.30(3) ?
O12 Al2 K9 P6 4_565 . . 4_565 -52.80(4) ?
K1 Al2 K9 P6 4_566 . . 4_565 125.533(13) ?
K3 Al2 K9 P6 4_566 . . 4_565 -171.592(9) ?
O20 Al2 K9 P1 4_565 . . . -129.32(12) ?
O1 Al2 K9 P1 . . . . 1.60(3) ?
O21 Al2 K9 P1 . . . . 112.88(3) ?
O12 Al2 K9 P1 4_565 . . . -120.63(4) ?
K1 Al2 K9 P1 4_566 . . . 57.709(19) ?
K3 Al2 K9 P1 4_566 . . . 120.584(19) ?
O20 Al2 K9 K8 4_565 . . 1_545 41.33(12) ?
O1 Al2 K9 K8 . . . 1_545 172.25(3) ?
O21 Al2 K9 K8 . . . 1_545 -76.47(3) ?
O12 Al2 K9 K8 4_565 . . 1_545 50.03(4) ?
K1 Al2 K9 K8 4_566 . . 1_545 -131.637(18) ?
K3 Al2 K9 K8 4_566 . . 1_545 -68.762(17) ?
